data_7049792
loop_
_publ_author_name
'Johnson, Alice'
'Mart\'inez-Mart\'inez, Antonio J'
'Macgregor, Stuart A.'
'Weller, Andrew S.'

_publ_section_title
;
 A d<sup>10</sup> Ag(i) amine-borane \s-complex and comparison with a
 d<sup>8</sup> Rh(i) analogue: structures on the \h<sup>1</sup> to
 \h<sup>2</sup>:\h<sup>2</sup> continuum.
;
_journal_issue 26
_journal_name_full 'Dalton transactions (Cambridge, England : 2003)'
_journal_page_first 9776
_journal_page_last 9781
_journal_paper_doi 10.1039/c9dt00971j
_journal_volume 48
_journal_year 2019
_chemical_absolute_configuration unk
_chemical_formula_moiety '2(C66 H86 Ag2 N6), 4(C32 H12 B F24), 0.5(C6 H14)'
_chemical_formula_sum 'C263 H227 Ag4 B4 F96 N12'
_chemical_formula_weight 5854.27
_space_group_crystal_system triclinic
_space_group_IT_number 1
_space_group_name_Hall 'P 1'
_space_group_name_H-M_alt 'P 1'
_symmetry_space_group_name_Hall 'P 1'
_symmetry_space_group_name_H-M 'P 1'
_atom_sites_solution_hydrogens geom
_atom_sites_solution_primary dual
_audit_creation_date 2019-02-04
_audit_creation_method
;
Olex2 1.2
(compiled 2018.05.29 svn.r3508 for OlexSys, GUI svn.r5506)
;
_audit_update_record
;
2019-02-04 deposited with the CCDC.    2019-04-02 downloaded from the CCDC.
;
_cell_angle_alpha 88.484(2)
_cell_angle_beta 87.353(2)
_cell_angle_gamma 80.481(2)
_cell_formula_units_Z 1
_cell_length_a 12.0498(3)
_cell_length_b 19.1965(4)
_cell_length_c 29.6386(7)
_cell_measurement_reflns_used 18038
_cell_measurement_temperature 150.01(10)
_cell_measurement_theta_max 75.9490
_cell_measurement_theta_min 4.0580
_cell_volume 6753.0(3)
_computing_cell_refinement 'CrysAlisPro 1.171.39.34b (Rigaku OD, 2017)'
_computing_data_collection 'CrysAlisPro 1.171.39.34b (Rigaku OD, 2017)'
_computing_data_reduction 'CrysAlisPro 1.171.39.34b (Rigaku OD, 2017)'
_computing_molecular_graphics 'Olex2 (Dolomanov et al., 2009)'
_computing_publication_material 'Olex2 (Dolomanov et al., 2009)'
_computing_structure_refinement 'ShelXL (Sheldrick, 2015)'
_computing_structure_solution 'ShelXT (Sheldrick, 2015)'
_diffrn_ambient_environment N~2~
_diffrn_ambient_temperature 150.01(10)
_diffrn_detector 'CCD plate'
_diffrn_detector_area_resol_mean 10.5035
_diffrn_detector_type Atlas
_diffrn_measured_fraction_theta_full 0.998
_diffrn_measured_fraction_theta_max 0.975
_diffrn_measurement_details
;
List of Runs (angles in degrees, time in seconds):

  # Type    Start    End  Width  t~exp~   \w     \q     \k     \f   Frames
#--------------------------------------------------------------------------
  1  \w    -84.00 -35.00   1.00    5.00    --    0.00 178.00  30.00   49
  2  \w    -87.00 -55.00   1.00    5.00    --    0.00-178.00-150.00   32
  3  \w     18.00  88.00   1.00    5.00    --    0.00  57.00 -60.00   70
  4  \w    -41.00  12.00   1.00    5.00    --    0.00  57.00 -60.00   53
  5  \w    -55.00  13.00   1.00   17.50    --  -59.95  45.00 -90.00   68
  6  \w     25.00 118.00   1.00   17.50    --   59.95-125.00  30.00   93
  7  \w    105.00 148.00   1.00   17.50    --   59.95 125.00 -90.00   43
  8  \w    113.00 151.00   1.00   17.50    --   59.95 125.00-150.00   38
  9  \w     94.00 141.00   1.00   17.50    --   59.95 125.00  60.00   47
 10  \w     99.00 151.00   1.00   17.50    --   59.95 125.00 -60.00   52
 11  \w    -32.00 150.00   1.00   17.50    --   59.95  15.00 150.00  182
 12  \w     48.00  79.00   1.00   17.50    --   59.95-125.00 -60.00   31
 13  \w    111.00 142.00   1.00   17.50    --   59.95 125.00 150.00   31
 14  \w     68.00 112.00   1.00   20.00    --  119.91-111.00 -60.00   44
 15  \w     27.00  93.00   1.00   20.00    --  119.91 -25.00 -60.00   66
 16  \w     46.00 176.00   1.00   20.00    --  119.91  25.00 -30.00  130
 17  \w     68.00  94.00   1.00   20.00    --  119.91 -97.00 118.00   26
 18  \w     84.00 173.00   1.00   20.00    --  119.91  37.00-120.00   89
 19  \w     36.00 101.00   1.00   20.00    --  119.91 -50.00  90.00   65
 20  \w     71.00 110.00   1.00   20.00    --  119.91-111.00-150.00   39
 21  \w     31.00  60.00   1.00   20.00    --  119.91 -97.00 118.00   29
 22  \w     40.00  67.00   1.00   20.00    --  119.91-111.00-150.00   27
 23  \w     29.00  91.00   1.00   20.00    --  119.91 -25.00  60.00   62
 24  \w     27.00  72.00   1.00   20.00    --  119.91 -25.00   0.00   45
 25  \w    139.00 168.00   1.00   20.00    --  119.91 111.00 120.00   29
 26  \w     33.00 104.00   1.00   20.00    --  119.91 -50.00-120.00   71
 27  \w     94.00 155.00   1.00   20.00    --  119.91 -91.00 -90.00   61
 28  \w    105.00 177.00   1.00   20.00    --  119.91 111.00 -30.00   72
 29  \w     32.00  84.00   1.00   20.00    --  119.91-111.00 -90.00   52
 30  \w     66.00 112.00   1.00   20.00    --  119.91-111.00 120.00   46
 31  \w     49.00 111.00   1.00   20.00    --  119.91-111.00  90.00   62
;
_diffrn_measurement_device 'four-circle diffractometer'
_diffrn_measurement_device_type 'SuperNova, Dual, Cu at home/near, Atlas'
_diffrn_measurement_method '\w scans'
_diffrn_orient_matrix_type 'CrysAlisPro convention (1999,Acta A55,543-557)'
_diffrn_orient_matrix_UB_11 0.0154532000
_diffrn_orient_matrix_UB_12 0.0217156000
_diffrn_orient_matrix_UB_13 0.0486902000
_diffrn_orient_matrix_UB_21 -0.0890766000
_diffrn_orient_matrix_UB_22 0.0665802000
_diffrn_orient_matrix_UB_23 -0.0063560000
_diffrn_orient_matrix_UB_31 -0.0930688000
_diffrn_orient_matrix_UB_32 -0.0414665000
_diffrn_orient_matrix_UB_33 0.0172446000
_diffrn_radiation_monochromator mirror
_diffrn_radiation_probe x-ray
_diffrn_radiation_type CuK\a
_diffrn_radiation_wavelength 1.54184
_diffrn_reflns_av_R_equivalents 0.0337
_diffrn_reflns_av_unetI/netI 0.0493
_diffrn_reflns_Laue_measured_fraction_full 0.998
_diffrn_reflns_Laue_measured_fraction_max 0.975
_diffrn_reflns_limit_h_max 10
_diffrn_reflns_limit_h_min -15
_diffrn_reflns_limit_k_max 23
_diffrn_reflns_limit_k_min -24
_diffrn_reflns_limit_l_max 37
_diffrn_reflns_limit_l_min -36
_diffrn_reflns_number 49227
_diffrn_reflns_point_group_measured_fraction_full 0.568
_diffrn_reflns_point_group_measured_fraction_max 0.554
_diffrn_reflns_theta_full 67.684
_diffrn_reflns_theta_max 76.197
_diffrn_reflns_theta_min 2.334
_diffrn_source 'micro-focus sealed X-ray tube'
_diffrn_source_type 'SuperNova (Cu) X-ray Source'
_exptl_absorpt_coefficient_mu 3.356
_exptl_absorpt_correction_T_max 1.00000
_exptl_absorpt_correction_T_min 0.80495
_exptl_absorpt_correction_type multi-scan
_exptl_absorpt_process_details
;
CrysAlisPro 1.171.39.34b (Rigaku Oxford Diffraction, 2017)
Empirical absorption correction using spherical harmonics,
 implemented in SCALE3 ABSPACK scaling algorithm.
;
_exptl_crystal_colour yellow
_exptl_crystal_colour_primary yellow
_exptl_crystal_density_diffrn 1.440
_exptl_crystal_description plate
_exptl_crystal_F_000 2961
_exptl_crystal_size_max 0.18
_exptl_crystal_size_mid 0.14
_exptl_crystal_size_min 0.04
_refine_diff_density_max 0.781
_refine_diff_density_min -0.657
_refine_diff_density_rms 0.067
_refine_ls_abs_structure_details
;
 Classical Flack method preferred over Parsons because s.u. lower.
;
_refine_ls_abs_structure_Flack -0.012(4)
_refine_ls_extinction_method none
_refine_ls_goodness_of_fit_ref 1.022
_refine_ls_hydrogen_treatment constr
_refine_ls_matrix_type full
_refine_ls_number_parameters 3860
_refine_ls_number_reflns 31300
_refine_ls_number_restraints 2670
_refine_ls_restrained_S_all 1.046
_refine_ls_R_factor_all 0.0520
_refine_ls_R_factor_gt 0.0442
_refine_ls_shift/su_max 0.002
_refine_ls_shift/su_mean 0.000
_refine_ls_structure_factor_coef Fsqd
_refine_ls_weighting_details 'w=1/[\s^2^(Fo^2^)+(0.0710P)^2^+1.7210P] where P=(Fo^2^+2Fc^2^)/3'
_refine_ls_weighting_scheme calc
_refine_ls_wR_factor_gt 0.1127
_refine_ls_wR_factor_ref 0.1200
_reflns_Friedel_coverage 0.137
_reflns_Friedel_fraction_full 0.138
_reflns_Friedel_fraction_max 0.133
_reflns_number_gt 27967
_reflns_number_total 31300
_reflns_threshold_expression 'I > 2\s(I)'
_cod_data_source_file c9dt00971j2.cif
_cod_data_source_block 142amm18
_cod_depositor_comments 'Adding full bibliography for 7049789--7049794.cif.'
_cod_database_code 7049792
_shelx_shelxl_version_number 2018/1
_chemical_oxdiff_formula 'C54 H45 N4 Ag1 B1 F24'
_shelx_space_group_comment
;
The symmetry employed for this shelxl refinement is uniquely defined
by the following loop, which should always be used as a source of
symmetry information in preference to the above space-group names.
They are only intended as comments.
;
_shelx_estimated_absorpt_t_max 0.877
_shelx_estimated_absorpt_t_min 0.583
_reflns_odcompleteness_completeness 99.76
_reflns_odcompleteness_iscentric 1
_reflns_odcompleteness_theta 69.95
_olex2_refinement_description
;
1. Fixed Uiso
 At 1.2 times of:
  All C(H) groups, All C(H,H) groups
 At 1.5 times of:
  All C(H,H,H) groups
2. Restrained distances
 C263-C262 = C264-C263 = C264-C265 = C266-C265 = C266-C267
 1.51 with sigma of 0.01
 C65-C66
 2.5 with sigma of 0.01
 C65-C66 = C65A-C66A
 2.5 with sigma of 0.01
 C99-C97 \\sim C99A-C97 \\sim C98A-C97 \\sim C98-C97
 with sigma of 0.02
 C98-C99 \\sim C98A-C99A
 with sigma of 0.01
 C20A-C19 \\sim C20-C19 \\sim C21-C19 \\sim C21A-C19
 with sigma of 0.02
 C20-C21 \\sim C20A-C21A
 with sigma of 0.02
 C53-C52 \\sim C53A-C52 \\sim C54A-C52 \\sim C54-C52
 with sigma of 0.02
 C53-C54 \\sim C53A-C54A
 with sigma of 0.02
 C59-C55 \\sim C59-C55
 with sigma of 0.02
 F31-F32 \\sim F31-F33 \\sim F32-F33 \\sim F31A-F32A \\sim F31A-F33A \\sim
F32A-F33A
 with sigma of 0.04
 C179-F31 \\sim C179-F32 \\sim C179-F33 \\sim C179-F31A \\sim C179-F32A \\sim
C179-F33A
 with sigma of 0.02
 F25-F26 \\sim F25-F27 \\sim F26-F27 \\sim F25A-F26A \\sim F25A-F27A \\sim
F26A-F27A
 with sigma of 0.04
 C171-F25 \\sim C171-F26 \\sim C171-F27 \\sim C171-F25A \\sim C171-F26A \\sim
C171-F27A
 with sigma of 0.02
 F37-F38 \\sim F37-F39 \\sim F38-F39 \\sim F37A-F38A \\sim F37A-F39A \\sim
F38A-F39A
 with sigma of 0.04
 C187-F37 \\sim C187-F38 \\sim C187-F39 \\sim C187-F37A \\sim C187-F38A \\sim
C187-F39A
 with sigma of 0.02
 F53-F54 \\sim F53-F52 \\sim F53A-F54A \\sim F53A-F52A \\sim F54A-F52A \\sim
F54-F52
 with sigma of 0.04
 C236-F53 \\sim C236-F53A \\sim C236-F54A \\sim C236-F54 \\sim C236-F52 \\sim
C236-F52A
 with sigma of 0.02
 F55-F56 \\sim F55-F57 \\sim F56-F57 \\sim F55A-F56A \\sim F55A-F57A \\sim
F56A-F57A
 with sigma of 0.04
 C252-F55 \\sim C252-F56 \\sim C252-F57 \\sim C252-F55A \\sim C252-F56A \\sim
C252-F57A
 with sigma of 0.02
 F70-F71 \\sim F70-F72 \\sim F71-F72 \\sim F70A-F71A \\sim F70A-F72A \\sim
F71A-F72A
 with sigma of 0.04
 C260-F70 \\sim C260-F71 \\sim C260-F72 \\sim C260-F70A \\sim C260-F71A \\sim
C260-F72A
 with sigma of 0.02
 F14-F15 \\sim F14A-F15A \\sim F13A-F15A \\sim F13-F15
 with sigma of 0.04
 C155-F14 \\sim C155-F14A \\sim C155-F13A \\sim C155-F13 \\sim C155-F15 \\sim
C155-F15A
 with sigma of 0.02
 F1-F2 \\sim F1-F3 \\sim F2-F3 \\sim F1A-F2A \\sim F1A-F3A \\sim F2A-F3A
 with sigma of 0.04
 C139-F1 \\sim C139-F2 \\sim C139-F3 \\sim C139-F1A \\sim C139-F2A \\sim
C139-F3A
 with sigma of 0.02
 F88-F89 \\sim F88-F90 \\sim F89-F90 \\sim F88A-F90A \\sim F88A-F89A \\sim
F90A-F89A
 with sigma of 0.04
 C220-F88 \\sim C220-F89 \\sim C220-F90 \\sim C220-F88A \\sim C220-F90A \\sim
C220-F89A
 with sigma of 0.02
 F85-F86 \\sim F85-F87 \\sim F86-F87 \\sim F85A-F86A \\sim F85A-F87A \\sim
F86A-F87A
 with sigma of 0.04
 C221-F85 \\sim C221-F86 \\sim C221-F87 \\sim C221-F85A \\sim C221-F86A \\sim
C221-F87A
 with sigma of 0.02
 C64-C65 \\sim C64-C66
 with sigma of 0.02
 C66-C64 \\sim C66A-C64 \\sim C65A-C64 \\sim C65-C64
 with sigma of 0.02
 C62-C61 \\sim C62A-C61 \\sim C63-C61 \\sim C63A-C61
 with sigma of 0.02
 C62-C63 \\sim C62A-C63A
 with sigma of 0.02
3. Restrained planarity
 C55, C56, C57, C58, C59, C60
 with sigma of 0.01
4. Uiso/Uaniso restraints and constraints
C262 \\sim C263 \\sim C264 \\sim C265 \\sim C266 \\sim C267: within 2A with
sigma of 0.01 and sigma for terminal atoms of 0.01
C97 \\sim C98 \\sim C99 \\sim C98A \\sim C99A: within 2A with sigma of 0.01 and
sigma for terminal atoms of 0.01
C19 \\sim C20 \\sim C21 \\sim C20A \\sim C21A: within 2A with sigma of 0.01 and
sigma for terminal atoms of 0.01
C52 \\sim C53 \\sim C54 \\sim C53A \\sim C54A: within 2A with sigma of 0.01 and
sigma for terminal atoms of 0.01
C179 \\sim F31 \\sim F32 \\sim F33 \\sim F31A \\sim F32A \\sim F33A: within 2A
with sigma of 0.01 and sigma for terminal atoms of 0.01
C171 \\sim F25 \\sim F26 \\sim F27 \\sim F25A \\sim F26A \\sim F27A: within 2A
with sigma of 0.01 and sigma for terminal atoms of 0.01
C187 \\sim F37 \\sim F38 \\sim F39 \\sim F37A \\sim F38A \\sim F39A: within 2A
with sigma of 0.01 and sigma for terminal atoms of 0.01
C236 \\sim F52 \\sim F53 \\sim F54 \\sim F52A \\sim F53A \\sim F54A: within 2A
with sigma of 0.01 and sigma for terminal atoms of 0.01
C252 \\sim F55 \\sim F56 \\sim F57 \\sim F55A \\sim F56A \\sim F57A: within 2A
with sigma of 0.01 and sigma for terminal atoms of 0.01
C260 \\sim F70 \\sim F71 \\sim F72 \\sim F70A \\sim F71A \\sim F72A: within 2A
with sigma of 0.01 and sigma for terminal atoms of 0.01
C155 \\sim F13 \\sim F14 \\sim F15 \\sim F13A \\sim F14A \\sim F15A: within 2A
with sigma of 0.01 and sigma for terminal atoms of 0.01
C139 \\sim F1 \\sim F2 \\sim F3 \\sim F1A \\sim F2A \\sim F3A: within 2A with
sigma of 0.01 and sigma for terminal atoms of 0.01
C220 \\sim F88 \\sim F89 \\sim F90 \\sim F88A \\sim F89A \\sim F90A: within 2A
with sigma of 0.01 and sigma for terminal atoms of 0.01
C221 \\sim F85 \\sim F86 \\sim F87 \\sim F85A \\sim F86A \\sim F87A: within 2A
with sigma of 0.01 and sigma for terminal atoms of 0.01
C64 \\sim C65 \\sim C66: within 2A with sigma of 0.01 and sigma for terminal
atoms of 0.01
C64 \\sim C65 \\sim C66 \\sim C65A \\sim C66A: within 2A with sigma of 0.01 and
sigma for terminal atoms of 0.01
C61 \\sim C62 \\sim C63 \\sim C62A \\sim C63A: within 2A with sigma of 0.01 and
sigma for terminal atoms of 0.01
Uanis(C262) \\sim Ueq, Uanis(C265) \\sim Ueq, Uanis(C264) \\sim Ueq,
Uanis(C266) \\sim Ueq, Uanis(C263) \\sim Ueq, Uanis(C267) \\sim Ueq: with sigma
of 0.01 and sigma for terminal atoms of 0.01
5. Rigid body (RIGU) restrains
 C262, C263, C264, C265, C266, C267
 with sigma for 1-2 distances of 0.004 and sigma for 1-3 distances of 0.004
 C97, C98, C99, C98A, C99A
 with sigma for 1-2 distances of 0.004 and sigma for 1-3 distances of 0.004
 C19, C20, C21, C20A, C21A
 with sigma for 1-2 distances of 0.004 and sigma for 1-3 distances of 0.004
 C52, C53, C54, C53A, C54A
 with sigma for 1-2 distances of 0.004 and sigma for 1-3 distances of 0.004
 C179, F31, F32, F33, F31A, F32A, F33A
 with sigma for 1-2 distances of 0.004 and sigma for 1-3 distances of 0.004
 C171, F25, F26, F27, F25A, F26A, F27A
 with sigma for 1-2 distances of 0.004 and sigma for 1-3 distances of 0.004
 F28, F29, F30, F34, F35, F36, F40, F41, F42, F43, F44, F45, F46, F47, F48,
 C165, C166, C167, C168, C169, C170, C171, C172, C173, C174, C175, C176, C177,
 C178, C179, C180, C181, C182, C183, C184, C185, C186, C187, C188, C189, C190,
 C191, C192, C193, C194, C195, C196, B2, F25, F26, F27, F31, F32, F33, F37, F38,
  F39
 with sigma for 1-2 distances of 0.004 and sigma for 1-3 distances of 0.004
 C187, F37, F38, F39, F37A, F38A, F39A
 with sigma for 1-2 distances of 0.004 and sigma for 1-3 distances of 0.004
 C236, F52, F53, F54, F52A, F53A, F54A
 with sigma for 1-2 distances of 0.004 and sigma for 1-3 distances of 0.004
 C252, F55, F56, F57, F55A, F56A, F57A
 with sigma for 1-2 distances of 0.004 and sigma for 1-3 distances of 0.004
 C260, F70, F71, F72, F70A, F71A, F72A
 with sigma for 1-2 distances of 0.004 and sigma for 1-3 distances of 0.004
 C155, F13, F14, F15, F13A, F14A, F15A
 with sigma for 1-2 distances of 0.004 and sigma for 1-3 distances of 0.004
 F16, F4, F5, F6, F7, F8, F9, F10, F11, F12, F17, F18, F19, F20, F21, F22, F23,
  F24, C133, C134, C135, C136, C137, C138, C139, C140, C141, C142, C143, C144,
 C145, C146, C147, C148, C149, C150, C151, C152, C153, C154, C155, C156, C157,
 C158, C159, C160, C161, C162, C163, C164, B1, F1, F2, F3, F13, F14, F15
 with sigma for 1-2 distances of 0.004 and sigma for 1-3 distances of 0.004
 C139, F1, F2, F3, F1A, F2A, F3A
 with sigma for 1-2 distances of 0.004 and sigma for 1-3 distances of 0.004
 C220, F88, F89, F90, F88A, F89A, F90A
 with sigma for 1-2 distances of 0.004 and sigma for 1-3 distances of 0.004
 C221, F85, F86, F87, F85A, F86A, F87A
 with sigma for 1-2 distances of 0.004 and sigma for 1-3 distances of 0.004
 C64, C65, C66
 with sigma for 1-2 distances of 0.004 and sigma for 1-3 distances of 0.004
 C64, C65, C66, C65A, C66A
 with sigma for 1-2 distances of 0.004 and sigma for 1-3 distances of 0.004
 C61, C62, C63, C62A, C63A
 with sigma for 1-2 distances of 0.004 and sigma for 1-3 distances of 0.004
6. Others
 Sof(H19A)=Sof(C20A)=Sof(H20D)=Sof(H20E)=Sof(H20F)=Sof(C21A)=Sof(H21D)=
 Sof(H21E)=Sof(H21F)=1-FVAR(1)
 Sof(H19)=Sof(C20)=Sof(H20A)=Sof(H20B)=Sof(H20C)=Sof(C21)=Sof(H21A)=Sof(H21B)=
 Sof(H21C)=FVAR(1)
 Sof(H61A)=Sof(C62A)=Sof(H62D)=Sof(H62E)=Sof(H62F)=Sof(C63A)=Sof(H63D)=
 Sof(H63E)=Sof(H63F)=1-FVAR(2)
 Sof(H61)=Sof(C62)=Sof(H62A)=Sof(H62B)=Sof(H62C)=Sof(C63)=Sof(H63A)=Sof(H63B)=
 Sof(H63C)=FVAR(2)
 Sof(H52A)=Sof(C53A)=Sof(H53D)=Sof(H53E)=Sof(H53F)=Sof(C54A)=Sof(H54D)=
 Sof(H54E)=Sof(H54F)=1-FVAR(3)
 Sof(H52)=Sof(C53)=Sof(H53A)=Sof(H53B)=Sof(H53C)=Sof(C54)=Sof(H54A)=Sof(H54B)=
 Sof(H54C)=FVAR(3)
 Sof(H97A)=Sof(C98A)=Sof(H98D)=Sof(H98E)=Sof(H98F)=Sof(C99A)=Sof(H99D)=
 Sof(H99E)=Sof(H99F)=1-FVAR(4)
 Sof(H97)=Sof(C98)=Sof(H98A)=Sof(H98B)=Sof(H98C)=Sof(C99)=Sof(H99A)=Sof(H99B)=
 Sof(H99C)=FVAR(4)
 Sof(H64A)=Sof(C65A)=Sof(H65D)=Sof(H65E)=Sof(H65F)=Sof(C66A)=Sof(H66D)=
 Sof(H66E)=Sof(H66F)=1-FVAR(5)
 Sof(H64)=Sof(C65)=Sof(H65A)=Sof(H65B)=Sof(H65C)=Sof(C66)=Sof(H66A)=Sof(H66B)=
 Sof(H66C)=FVAR(5)
 Sof(F31A)=Sof(F32A)=Sof(F33A)=1-FVAR(6)
 Sof(F31)=Sof(F32)=Sof(F33)=FVAR(6)
 Sof(F25A)=Sof(F26A)=Sof(F27A)=1-FVAR(7)
 Sof(F25)=Sof(F26)=Sof(F27)=FVAR(7)
 Sof(F37A)=Sof(F38A)=Sof(F39A)=1-FVAR(8)
 Sof(F37)=Sof(F38)=Sof(F39)=FVAR(8)
 Sof(F52A)=Sof(F53A)=Sof(F54A)=1-FVAR(9)
 Sof(F52)=Sof(F53)=Sof(F54)=FVAR(9)
 Sof(F55A)=Sof(F56A)=Sof(F57A)=1-FVAR(10)
 Sof(F55)=Sof(F56)=Sof(F57)=FVAR(10)
 Sof(F70A)=Sof(F71A)=Sof(F72A)=1-FVAR(11)
 Sof(F70)=Sof(F71)=Sof(F72)=FVAR(11)
 Sof(F13A)=Sof(F14A)=Sof(F15A)=1-FVAR(12)
 Sof(F13)=Sof(F14)=Sof(F15)=FVAR(12)
 Sof(F1A)=Sof(F2A)=Sof(F3A)=1-FVAR(13)
 Sof(F1)=Sof(F2)=Sof(F3)=FVAR(13)
 Sof(F88A)=Sof(F89A)=Sof(F90A)=1-FVAR(14)
 Sof(F88)=Sof(F89)=Sof(F90)=FVAR(14)
 Sof(F85A)=Sof(F86A)=Sof(F87A)=1-FVAR(15)
 Sof(F85)=Sof(F86)=Sof(F87)=FVAR(15)
 Fixed Sof: C262(0.5) H26A(0.5) H26B(0.5) H26C(0.5) C263(0.5) H26D(0.5)
 H26E(0.5) C264(0.5) H26F(0.5) H26G(0.5) C265(0.5) H26H(0.5) H26I(0.5)
 C266(0.5) H26J(0.5) H26K(0.5) C267(0.5) H26L(0.5) H26M(0.5) H26N(0.5)
7.a Ternary CH refined with riding coordinates:
 C16(H16), C19(H19), C19(H19A), C28(H28), C31(H31), C49(H49), C52(H52),
 C52(H52A), C61(H61), C61(H61A), C64(H64), C64(H64A), C82(H82), C85(H85),
 C94(H94), C97(H97), C97(H97A), C115(H115), C118(H118), C127(H127), C130(H130)
7.b Secondary CH2 refined with riding coordinates:
 C263(H26D,H26E), C264(H26F,H26G), C265(H26H,H26I), C266(H26J,H26K)
7.c Me refined with riding coordinates:
 C62(H62A,H62B,H62C), C63(H63A,H63B,H63C), C66(H66A,H66B,H66C), C62A(H62D,H62E,
 H62F), C63A(H63D,H63E,H63F), C66A(H66D,H66E,H66F)
7.d Aromatic/amide H refined with riding coordinates:
 C2(H2), C3(H3), C4(H4), C12(H12), C13(H13), C14(H14), C24(H24), C25(H25),
 C26(H26), C35(H35), C36(H36), C37(H37), C45(H45), C46(H46), C47(H47), C57(H57),
  C58(H58), C59(H59), C68(H68), C69(H69), C70(H70), C78(H78), C79(H79),
 C80(H80), C90(H90), C91(H91), C92(H92), C101(H101), C102(H102), C103(H103),
 C111(H111), C112(H112), C113(H113), C123(H123), C124(H124), C125(H125),
 C134(H134), C136(H136), C138(H138), C142(H142), C144(H144), C146(H146),
 C150(H150), C152(H152), C154(H154), C158(H158), C160(H160), C162(H162),
 C166(H166), C168(H168), C170(H170), C174(H174), C176(H176), C178(H178),
 C182(H182), C184(H184), C186(H186), C190(H190), C192(H192), C194(H194),
 C198(H198), C200(H200), C202(H202), C207(H207), C209(H209), C211(H211),
 C215(H215), C217(H217), C219(H219), C223(H223), C225(H225), C227(H227),
 C231(H231), C233(H233), C235(H235), C239(H239), C241(H241), C243(H243),
 C247(H247), C249(H249), C251(H251), C255(H255), C257(H257), C259(H259)
7.e Idealised Me refined as rotating group:
 C7(H7A,H7B,H7C), C9(H9A,H9B,H9C), C17(H17A,H17B,H17C), C18(H18A,H18B,H18C),
 C29(H29A,H29B,H29C), C30(H30A,H30B,H30C), C32(H32A,H32B,H32C), C33(H33A,H33B,
 H33C), C40(H40A,H40B,H40C), C42(H42A,H42B,H42C), C50(H50A,H50B,H50C), C51(H51A,
 H51B,H51C), C20(H20A,H20B,H20C), C21(H21A,H21B,H21C), C53(H53A,H53B,H53C),
 C54(H54A,H54B,H54C), C65(H65A,H65B,H65C), C20A(H20D,H20E,H20F), C21A(H21D,H21E,
 H21F), C53A(H53D,H53E,H53F), C54A(H54D,H54E,H54F), C65A(H65D,H65E,H65F),
 C73(H73A,H73B,H73C), C75(H75A,H75B,H75C), C83(H83A,H83B,H83C), C84(H84A,H84B,
 H84C), C86(H86A,H86B,H86C), C87(H87A,H87B,H87C), C95(H95A,H95B,H95C), C96(H96A,
 H96B,H96C), C106(H10A,H10B,H10C), C108(H10D,H10E,H10F), C116(H11A,H11B,H11C),
 C117(H11D,H11E,H11F), C119(H11G,H11H,H11I), C120(H12A,H12B,H12C), C128(H12D,
 H12E,H12F), C129(H12G,H12H,H12I), C131(H13A,H13B,H13C), C132(H13D,H13E,H13F),
 C262(H26A,H26B,H26C), C267(H26L,H26M,H26N), C98(H98A,H98B,H98C), C99(H99A,H99B,
 H99C), C98A(H98D,H98E,H98F), C99A(H99D,H99E,H99F)
;
_olex2_submission_special_instructions 'No special instructions were received'
_oxdiff_exptl_absorpt_empirical_details
;
Empirical correction (ABSPACK) includes:
- Absorption correction using spherical harmonics
- Frame scaling
;
_oxdiff_exptl_absorpt_empirical_full_max 1.228
_oxdiff_exptl_absorpt_empirical_full_min 0.757

loop_
_space_group_symop_operation_xyz
'x, y, z'

loop_
_atom_site_label
_atom_site_type_symbol
_atom_site_fract_x
_atom_site_fract_y
_atom_site_fract_z
_atom_site_U_iso_or_equiv
_atom_site_adp_type
_atom_site_occupancy
_atom_site_site_symmetry_order
_atom_site_calc_flag
_atom_site_refinement_flags_posn
_atom_site_refinement_flags_adp
_atom_site_refinement_flags_occupancy
_atom_site_disorder_assembly
_atom_site_disorder_group
Ag1 Ag 0.53642(3) 0.80549(2) 0.43474(2) 0.03478(9) Uani 1 1 d . . . . .
Ag2 Ag 0.44406(4) 1.11248(2) 0.39179(2) 0.03667(10) Uani 1 1 d . . . . .
N1 N 0.5425(4) 0.7481(2) 0.50571(16) 0.0321(10) Uani 1 1 d . . . . .
N2 N 0.4671(5) 0.8867(3) 0.49430(17) 0.0371(11) Uani 1 1 d . . . . .
N3 N 0.6063(5) 0.6751(3) 0.42968(17) 0.0362(11) Uani 1 1 d . . . . .
N4 N 0.5023(4) 1.1750(3) 0.32957(16) 0.0330(10) Uani 1 1 d . . . . .
N5 N 0.5269(5) 1.0321(3) 0.33327(17) 0.0363(11) Uani 1 1 d . . . . .
N6 N 0.3975(5) 1.2474(3) 0.40047(17) 0.0431(13) Uani 1 1 d . . . . .
C1 C 0.5189(7) 0.7869(3) 0.5425(2) 0.0447(15) Uani 1 1 d . . . . .
C2 C 0.5475(8) 0.7607(4) 0.5855(2) 0.058(2) Uani 1 1 d . . . . .
H2 H 0.531460 0.789764 0.611195 0.070 Uiso 1 1 calc R . . . .
C3 C 0.5997(8) 0.6912(4) 0.5896(2) 0.058(2) Uani 1 1 d . . . . .
H3 H 0.620036 0.671998 0.618453 0.070 Uiso 1 1 calc R . . . .
C4 C 0.6225(6) 0.6498(3) 0.5520(2) 0.0454(16) Uani 1 1 d . . . . .
H4 H 0.657431 0.601811 0.554490 0.054 Uiso 1 1 calc R . . . .
C5 C 0.5920(5) 0.6811(3) 0.50945(19) 0.0322(11) Uani 1 1 d . . . . .
C6 C 0.4611(7) 0.8610(3) 0.5349(2) 0.0447(16) Uani 1 1 d . . . . .
C7 C 0.3998(9) 0.8988(4) 0.5745(3) 0.071(3) Uani 1 1 d . . . . .
H7A H 0.452500 0.900782 0.598450 0.106 Uiso 1 1 calc GR . . . .
H7B H 0.339499 0.873589 0.585748 0.106 Uiso 1 1 calc GR . . . .
H7C H 0.367311 0.946958 0.565130 0.106 Uiso 1 1 calc GR . . . .
C8 C 0.6105(5) 0.6399(3) 0.4674(2) 0.0356(13) Uani 1 1 d . . . . .
C9 C 0.6325(7) 0.5608(3) 0.4717(2) 0.0497(17) Uani 1 1 d . . . . .
H9A H 0.634930 0.540233 0.441726 0.074 Uiso 1 1 calc GR . . . .
H9B H 0.572053 0.544924 0.490572 0.074 Uiso 1 1 calc GR . . . .
H9C H 0.704727 0.545522 0.485803 0.074 Uiso 1 1 calc GR . . . .
C10 C 0.4114(5) 0.9572(3) 0.48383(19) 0.0327(12) Uani 1 1 d . . . . .
C11 C 0.4750(5) 1.0109(3) 0.4815(2) 0.0370(13) Uani 1 1 d . . . . .
C12 C 0.4199(6) 1.0804(3) 0.47138(19) 0.0358(13) Uani 1 1 d . . . . .
H12 H 0.460397 1.118808 0.471873 0.043 Uiso 1 1 calc R . . . .
C13 C 0.3078(6) 1.0925(3) 0.4608(2) 0.0379(13) Uani 1 1 d . . . . .
H13 H 0.272353 1.138843 0.452798 0.045 Uiso 1 1 calc R . . . .
C14 C 0.2465(6) 1.0369(3) 0.4617(2) 0.0408(13) Uani 1 1 d . . . . .
H14 H 0.170240 1.045567 0.453312 0.049 Uiso 1 1 calc R . . . .
C15 C 0.2954(5) 0.9688(3) 0.4748(2) 0.0367(13) Uani 1 1 d . . . . .
C16 C 0.5973(6) 0.9987(4) 0.4938(3) 0.0549(18) Uani 1 1 d . . . . .
H16 H 0.628300 0.948025 0.487730 0.066 Uiso 1 1 calc R . . . .
C17 C 0.6696(7) 1.0436(5) 0.4657(4) 0.074(3) Uani 1 1 d . . . . .
H17A H 0.657945 1.038476 0.433516 0.111 Uiso 1 1 calc GR . . . .
H17B H 0.749208 1.027787 0.471712 0.111 Uiso 1 1 calc GR . . . .
H17C H 0.648052 1.093292 0.473830 0.111 Uiso 1 1 calc GR . . . .
C18 C 0.6074(11) 1.0099(8) 0.5440(4) 0.104(4) Uani 1 1 d . . . . .
H18A H 0.568479 1.057230 0.551992 0.155 Uiso 1 1 calc GR . . . .
H18B H 0.687132 1.005435 0.550862 0.155 Uiso 1 1 calc GR . . . .
H18C H 0.573207 0.974377 0.561564 0.155 Uiso 1 1 calc GR . . . .
C19 C 0.2245(7) 0.9099(4) 0.4812(3) 0.0565(17) Uani 1 1 d D U . . .
H19 H 0.274444 0.867458 0.493378 0.068 Uiso 0.585(17) 1 calc R . P A 1
H19A H 0.251280 0.880327 0.508066 0.068 Uiso 0.415(17) 1 calc R . P A 2
C22 C 0.6206(7) 0.6406(3) 0.3876(2) 0.0452(17) Uani 1 1 d . . . . .
C23 C 0.7233(8) 0.6384(3) 0.3643(2) 0.0527(19) Uani 1 1 d . . . . .
C24 C 0.7348(10) 0.6079(4) 0.3212(3) 0.071(3) Uani 1 1 d . . . . .
H24 H 0.804877 0.604239 0.304583 0.085 Uiso 1 1 calc R . . . .
C25 C 0.6473(12) 0.5839(4) 0.3030(3) 0.085(4) Uani 1 1 d . . . . .
H25 H 0.657406 0.563764 0.273873 0.102 Uiso 1 1 calc R . . . .
C26 C 0.5442(10) 0.5880(4) 0.3257(3) 0.069(3) Uani 1 1 d . . . . .
H26 H 0.484153 0.571861 0.311644 0.083 Uiso 1 1 calc R . . . .
C27 C 0.5265(8) 0.6160(3) 0.3697(3) 0.056(2) Uani 1 1 d . . . . .
C28 C 0.8197(7) 0.6658(4) 0.3850(3) 0.0554(18) Uani 1 1 d . . . . .
H28 H 0.786179 0.704099 0.406187 0.066 Uiso 1 1 calc R . . . .
C29 C 0.8946(9) 0.6978(5) 0.3500(4) 0.081(3) Uani 1 1 d . . . . .
H29A H 0.938128 0.660165 0.331705 0.121 Uiso 1 1 calc GR . . . .
H29B H 0.946301 0.722711 0.365413 0.121 Uiso 1 1 calc GR . . . .
H29C H 0.847563 0.731205 0.330383 0.121 Uiso 1 1 calc GR . . . .
C30 C 0.8908(9) 0.6088(5) 0.4126(4) 0.077(3) Uani 1 1 d . . . . .
H30A H 0.922519 0.569482 0.393018 0.116 Uiso 1 1 calc GR . . . .
H30B H 0.843775 0.591844 0.436954 0.116 Uiso 1 1 calc GR . . . .
H30C H 0.952084 0.628445 0.425557 0.116 Uiso 1 1 calc GR . . . .
C31 C 0.4144(7) 0.6195(4) 0.3944(3) 0.064(2) Uani 1 1 d . . . . .
H31 H 0.420540 0.638286 0.425161 0.077 Uiso 1 1 calc R . . . .
C32 C 0.3191(11) 0.6692(6) 0.3704(6) 0.108(5) Uani 1 1 d . . . . .
H32A H 0.322865 0.718360 0.377226 0.162 Uiso 1 1 calc GR . . . .
H32B H 0.245851 0.657894 0.381097 0.162 Uiso 1 1 calc GR . . . .
H32C H 0.328471 0.662576 0.337669 0.162 Uiso 1 1 calc GR . . . .
C33 C 0.3788(10) 0.5462(5) 0.4001(4) 0.079(3) Uani 1 1 d . . . . .
H33A H 0.386599 0.522812 0.370913 0.119 Uiso 1 1 calc GR . . . .
H33B H 0.300117 0.551718 0.411382 0.119 Uiso 1 1 calc GR . . . .
H33C H 0.426951 0.517597 0.421758 0.119 Uiso 1 1 calc GR . . . .
C34 C 0.5542(5) 1.1384(3) 0.29443(19) 0.0337(12) Uani 1 1 d . . . . .
C35 C 0.6064(6) 1.1709(4) 0.2584(2) 0.0416(14) Uani 1 1 d . . . . .
H35 H 0.639711 1.144618 0.233116 0.050 Uiso 1 1 calc R . . . .
C36 C 0.6078(6) 1.2421(4) 0.2608(2) 0.0456(15) Uani 1 1 d . . . . .
H36 H 0.646011 1.265168 0.237656 0.055 Uiso 1 1 calc R . . . .
C37 C 0.5546(6) 1.2802(4) 0.2965(2) 0.0420(14) Uani 1 1 d . . . . .
H37 H 0.555673 1.329440 0.297998 0.050 Uiso 1 1 calc R . . . .
C38 C 0.4993(5) 1.2460(3) 0.3303(2) 0.0349(12) Uani 1 1 d . . . . .
C39 C 0.5525(5) 1.0608(3) 0.29542(19) 0.0348(12) Uani 1 1 d . . . . .
C40 C 0.5793(7) 1.0228(4) 0.2517(2) 0.0533(18) Uani 1 1 d . . . . .
H40A H 0.658069 1.023569 0.242182 0.080 Uiso 1 1 calc GR . . . .
H40B H 0.530036 1.046263 0.228480 0.080 Uiso 1 1 calc GR . . . .
H40C H 0.567208 0.973752 0.255792 0.080 Uiso 1 1 calc GR . . . .
C41 C 0.4332(6) 1.2840(3) 0.3684(2) 0.0382(13) Uani 1 1 d . . . . .
C42 C 0.4090(7) 1.3637(3) 0.3647(3) 0.0499(17) Uani 1 1 d . . . . .
H42A H 0.368305 1.382743 0.392210 0.075 Uiso 1 1 calc GR . . . .
H42B H 0.362906 1.377967 0.338552 0.075 Uiso 1 1 calc GR . . . .
H42C H 0.480110 1.382076 0.360797 0.075 Uiso 1 1 calc GR . . . .
C43 C 0.5220(6) 0.9580(3) 0.33720(19) 0.0374(14) Uani 1 1 d . . . . .
C44 C 0.6148(6) 0.9120(4) 0.3511(2) 0.0450(15) Uani 1 1 d . . . . .
C45 C 0.6057(7) 0.8402(3) 0.3570(2) 0.0457(16) Uani 1 1 d . . . . .
H45 H 0.668771 0.807323 0.366297 0.055 Uiso 1 1 calc R . . . .
C46 C 0.5065(8) 0.8172(3) 0.3494(2) 0.054(2) Uani 1 1 d . . . . .
H46 H 0.501149 0.768666 0.353775 0.065 Uiso 1 1 calc R . . . .
C47 C 0.4132(7) 0.8645(4) 0.3352(3) 0.0516(17) Uani 1 1 d . . . . .
H47 H 0.344589 0.847972 0.330603 0.062 Uiso 1 1 calc R . . . .
C48 C 0.4197(6) 0.9357(4) 0.3279(2) 0.0444(15) Uani 1 1 d . . . . .
C49 C 0.7276(7) 0.9354(4) 0.3573(3) 0.060(2) Uani 1 1 d . . . . .
H49 H 0.712829 0.987267 0.363243 0.072 Uiso 1 1 calc R . . . .
C50 C 0.7903(9) 0.8985(5) 0.3969(4) 0.076(3) Uani 1 1 d . . . . .
H50A H 0.738025 0.897903 0.423186 0.115 Uiso 1 1 calc GR . . . .
H50B H 0.851101 0.923950 0.404261 0.115 Uiso 1 1 calc GR . . . .
H50C H 0.822276 0.849938 0.388816 0.115 Uiso 1 1 calc GR . . . .
C51 C 0.8038(8) 0.9238(6) 0.3147(4) 0.083(3) Uani 1 1 d . . . . .
H51A H 0.808289 0.875062 0.304885 0.125 Uiso 1 1 calc GR . . . .
H51B H 0.879296 0.932610 0.321065 0.125 Uiso 1 1 calc GR . . . .
H51C H 0.772656 0.956430 0.290698 0.125 Uiso 1 1 calc GR . . . .
C52 C 0.3209(7) 0.9861(4) 0.3087(3) 0.0546(16) Uani 1 1 d D U . . .
H52 H 0.341597 1.034478 0.306618 0.066 Uiso 0.738(17) 1 calc R . P B 1
H52A H 0.356101 1.021056 0.289643 0.066 Uiso 0.262(17) 1 calc R . P B 2
C55 C 0.3260(7) 1.2801(3) 0.4366(2) 0.0462(17) Uani 1 1 d D . . . .
C56 C 0.3701(8) 1.3010(4) 0.4758(2) 0.066(2) Uani 1 1 d . . . . .
C57 C 0.2965(9) 1.3245(4) 0.5111(3) 0.079(3) Uani 1 1 d . . . . .
H57 H 0.325523 1.339314 0.537805 0.095 Uiso 1 1 calc R . . . .
C58 C 0.1837(10) 1.3273(4) 0.5089(3) 0.072(3) Uani 1 1 d . . . . .
H58 H 0.135222 1.342817 0.534108 0.086 Uiso 1 1 calc R . . . .
C59 C 0.1405(9) 1.3079(4) 0.4709(3) 0.068(2) Uani 1 1 d D . . . .
H59 H 0.061284 1.310811 0.469626 0.082 Uiso 1 1 calc R . . . .
C60 C 0.2085(8) 1.2840(4) 0.4337(3) 0.059(2) Uani 1 1 d . . . . .
C61 C 0.4888(11) 1.3124(6) 0.4752(4) 0.085(3) Uani 1 1 d D U . . .
H61 H 0.505834 1.329184 0.443848 0.102 Uiso 0.727(18) 1 calc R . P C 1
H61A H 0.527586 1.297793 0.445620 0.102 Uiso 0.273(18) 1 calc R . P C 2
C64 C 0.1514(12) 1.2691(6) 0.3904(4) 0.095(3) Uani 1 1 d D U . . .
H64 H 0.077735 1.265351 0.406485 0.114 Uiso 0.74(2) 1 calc R . P D 1
H64A H 0.221186 1.238491 0.378318 0.114 Uiso 0.26(2) 1 calc R . P D 2
C20 C 0.1787(16) 0.8888(10) 0.4384(5) 0.069(3) Uani 0.585(17) 1 d D U P A 1
H20A H 0.127962 0.929055 0.425817 0.104 Uiso 0.585(17) 1 calc GR . P A 1
H20B H 0.137048 0.849615 0.444862 0.104 Uiso 0.585(17) 1 calc GR . P A 1
H20C H 0.240992 0.873723 0.416552 0.104 Uiso 0.585(17) 1 calc GR . P A 1
C21 C 0.1279(14) 0.9308(9) 0.5168(6) 0.067(3) Uani 0.585(17) 1 d D U P A 1
H21A H 0.158087 0.948024 0.543780 0.101 Uiso 0.585(17) 1 calc GR . P A 1
H21B H 0.092727 0.889397 0.525066 0.101 Uiso 0.585(17) 1 calc GR . P A 1
H21C H 0.071498 0.968049 0.504312 0.101 Uiso 0.585(17) 1 calc GR . P A 1
C53 C 0.2122(9) 0.9894(7) 0.3399(4) 0.064(3) Uani 0.738(17) 1 d D U P B 1
H53A H 0.182809 0.944940 0.338106 0.096 Uiso 0.738(17) 1 calc GR . P B 1
H53B H 0.155262 1.028639 0.329917 0.096 Uiso 0.738(17) 1 calc GR . P B 1
H53C H 0.230210 0.996702 0.371108 0.096 Uiso 0.738(17) 1 calc GR . P B 1
C54 C 0.2976(13) 0.9648(8) 0.2614(4) 0.069(3) Uani 0.738(17) 1 d D U P B 1
H54A H 0.358880 0.974033 0.240324 0.103 Uiso 0.738(17) 1 calc GR . P B 1
H54B H 0.226335 0.992234 0.251855 0.103 Uiso 0.738(17) 1 calc GR . P B 1
H54C H 0.292714 0.914322 0.261489 0.103 Uiso 0.738(17) 1 calc GR . P B 1
C62 C 0.5581(13) 1.2442(7) 0.4802(5) 0.079(3) Uani 0.727(18) 1 d D U P C 1
H62A H 0.637463 1.249912 0.479896 0.119 Uiso 0.727(18) 1 calc R . P C 1
H62B H 0.537661 1.222048 0.508832 0.119 Uiso 0.727(18) 1 calc R . P C 1
H62C H 0.546359 1.214326 0.455100 0.119 Uiso 0.727(18) 1 calc R . P C 1
C63 C 0.5193(17) 1.3677(9) 0.5063(6) 0.092(4) Uani 0.727(18) 1 d D U P C 1
H63A H 0.469332 1.412773 0.501389 0.137 Uiso 0.727(18) 1 calc R . P C 1
H63B H 0.510585 1.352141 0.537846 0.137 Uiso 0.727(18) 1 calc R . P C 1
H63C H 0.597563 1.373861 0.499694 0.137 Uiso 0.727(18) 1 calc R . P C 1
C65 C 0.1659(13) 1.1989(5) 0.3732(5) 0.075(3) Uani 0.74(2) 1 d D U P D 1
H65A H 0.246274 1.181459 0.367451 0.112 Uiso 0.74(2) 1 calc GR . P D 1
H65B H 0.126425 1.199514 0.344964 0.112 Uiso 0.74(2) 1 calc GR . P D 1
H65C H 0.134814 1.167803 0.395403 0.112 Uiso 0.74(2) 1 calc GR . P D 1
C66 C 0.1071(19) 1.3294(6) 0.3651(6) 0.102(4) Uani 0.74(2) 1 d D U P D 1
H66A H 0.104658 1.371533 0.383261 0.153 Uiso 0.74(2) 1 calc R . P D 1
H66B H 0.155102 1.333065 0.337772 0.153 Uiso 0.74(2) 1 calc R . P D 1
H66C H 0.030812 1.325601 0.356480 0.153 Uiso 0.74(2) 1 calc R . P D 1
C20A C 0.239(2) 0.8627(11) 0.4397(7) 0.062(4) Uani 0.415(17) 1 d D U P A 2
H20D H 0.224916 0.892132 0.412400 0.093 Uiso 0.415(17) 1 calc GR . P A 2
H20E H 0.185481 0.829441 0.442458 0.093 Uiso 0.415(17) 1 calc GR . P A 2
H20F H 0.316037 0.836458 0.437819 0.093 Uiso 0.415(17) 1 calc GR . P A 2
C21A C 0.0993(14) 0.9399(11) 0.4897(11) 0.070(3) Uani 0.415(17) 1 d D U P A 2
H21D H 0.090227 0.970199 0.516186 0.104 Uiso 0.415(17) 1 calc GR . P A 2
H21E H 0.056805 0.900918 0.495221 0.104 Uiso 0.415(17) 1 calc GR . P A 2
H21F H 0.070869 0.967652 0.463239 0.104 Uiso 0.415(17) 1 calc GR . P A 2
C53A C 0.250(3) 1.0288(17) 0.3435(9) 0.064(4) Uani 0.262(17) 1 d D U P B 2
H53D H 0.211337 0.997740 0.363298 0.096 Uiso 0.262(17) 1 calc GR . P B 2
H53E H 0.193600 1.063786 0.328792 0.096 Uiso 0.262(17) 1 calc GR . P B 2
H53F H 0.297214 1.053149 0.361562 0.096 Uiso 0.262(17) 1 calc GR . P B 2
C54A C 0.259(3) 0.9482(17) 0.2758(11) 0.061(4) Uani 0.262(17) 1 d D U P B 2
H54D H 0.303194 0.901685 0.269253 0.091 Uiso 0.262(17) 1 calc GR . P B 2
H54E H 0.248644 0.976140 0.247744 0.091 Uiso 0.262(17) 1 calc GR . P B 2
H54F H 0.185267 0.942270 0.289345 0.091 Uiso 0.262(17) 1 calc GR . P B 2
C62A C 0.534(4) 1.2591(15) 0.5134(11) 0.084(5) Uani 0.273(18) 1 d D U P C 2
H62D H 0.613780 1.260571 0.517093 0.125 Uiso 0.273(18) 1 calc R . P C 2
H62E H 0.491359 1.271927 0.541773 0.125 Uiso 0.273(18) 1 calc R . P C 2
H62F H 0.524622 1.211305 0.505218 0.125 Uiso 0.273(18) 1 calc R . P C 2
C63A C 0.508(5) 1.3846(12) 0.4866(16) 0.091(5) Uani 0.273(18) 1 d D U P C 2
H63D H 0.589265 1.385873 0.485106 0.136 Uiso 0.273(18) 1 calc R . P C 2
H63E H 0.470796 1.419084 0.464891 0.136 Uiso 0.273(18) 1 calc R . P C 2
H63F H 0.477380 1.396137 0.517128 0.136 Uiso 0.273(18) 1 calc R . P C 2
C65A C 0.090(4) 1.2108(18) 0.3933(15) 0.088(5) Uani 0.26(2) 1 d D U P D 2
H65D H 0.141217 1.167439 0.401078 0.132 Uiso 0.26(2) 1 calc GR . P D 2
H65E H 0.057709 1.205370 0.364102 0.132 Uiso 0.26(2) 1 calc GR . P D 2
H65F H 0.029473 1.219985 0.416631 0.132 Uiso 0.26(2) 1 calc GR . P D 2
C66A C 0.148(5) 1.315(2) 0.3519(13) 0.092(5) Uani 0.26(2) 1 d D U P D 2
H66D H 0.194645 1.351097 0.356379 0.138 Uiso 0.26(2) 1 calc R . P D 2
H66E H 0.175902 1.287725 0.325086 0.138 Uiso 0.26(2) 1 calc R . P D 2
H66F H 0.069738 1.337864 0.347733 0.138 Uiso 0.26(2) 1 calc R . P D 2
Ag3 Ag 0.58773(4) 0.32296(2) 0.91308(2) 0.03604(10) Uani 1 1 d . . . . .
Ag4 Ag 0.49671(3) 0.62612(2) 0.94913(2) 0.03444(10) Uani 1 1 d . . . . .
F16 F 0.7742(10) 0.3758(4) 0.43175(19) 0.160(4) Uani 1 1 d . U . . .
F4 F 1.1043(5) 0.5434(6) 0.3235(3) 0.146(4) Uani 1 1 d . U . . .
F5 F 1.2216(5) 0.4603(3) 0.2955(2) 0.0835(17) Uani 1 1 d . U . . .
F6 F 1.2191(6) 0.5620(4) 0.2707(3) 0.111(2) Uani 1 1 d . U . . .
F7 F 1.1165(8) 0.2183(4) 0.0632(2) 0.125(3) Uani 1 1 d . U . . .
F8 F 1.2440(5) 0.2803(4) 0.0682(2) 0.100(2) Uani 1 1 d . U . . .
F9 F 1.0771(6) 0.3301(4) 0.0631(2) 0.111(3) Uani 1 1 d . U . . .
F10 F 1.3253(7) 0.2328(5) 0.2563(4) 0.159(4) Uani 1 1 d . U . . .
F11 F 1.2448(8) 0.1502(6) 0.2615(4) 0.164(4) Uani 1 1 d . U . . .
F12 F 1.3651(7) 0.1565(6) 0.2093(3) 0.176(5) Uani 1 1 d . U . . .
F17 F 0.6585(6) 0.4329(4) 0.3866(2) 0.104(2) Uani 1 1 d . U . . .
F18 F 0.8196(7) 0.4543(4) 0.3894(3) 0.114(2) Uani 1 1 d . U . . .
F19 F 0.7129(5) 0.2525(3) 0.08192(16) 0.0736(14) Uani 1 1 d . U . . .
F20 F 0.6555(6) 0.1915(3) 0.13722(18) 0.0843(18) Uani 1 1 d . U . . .
F21 F 0.5376(5) 0.2648(3) 0.10082(19) 0.0786(16) Uani 1 1 d . U . . .
F22 F 0.3943(5) 0.4675(4) 0.1897(3) 0.112(3) Uani 1 1 d . U . . .
F23 F 0.4657(5) 0.4608(3) 0.25459(18) 0.0776(15) Uani 1 1 d . U . . .
F24 F 0.5117(5) 0.5322(3) 0.2058(2) 0.0789(15) Uani 1 1 d . U . . .
F28 F 1.2485(4) 0.0650(3) 0.0738(2) 0.0806(17) Uani 1 1 d . U . . .
F29 F 1.1431(5) 0.0520(4) 0.0194(2) 0.093(2) Uani 1 1 d . U . . .
F30 F 1.2526(4) -0.0353(3) 0.0461(2) 0.0709(14) Uani 1 1 d . U . . .
F34 F 1.0967(9) -0.2833(5) 0.2796(2) 0.134(3) Uani 1 1 d . U . . .
F35 F 1.2283(5) -0.2275(5) 0.2725(2) 0.108(2) Uani 1 1 d . U . . .
F36 F 1.0633(7) -0.1737(4) 0.2773(2) 0.128(3) Uani 1 1 d . U . . .
F40 F 0.8491(4) -0.1042(2) -0.09075(13) 0.0608(11) Uani 1 1 d . U . . .
F41 F 0.7058(4) -0.0602(3) -0.04923(18) 0.0655(12) Uani 1 1 d . U . . .
F42 F 0.8652(4) -0.0260(2) -0.04324(14) 0.0519(10) Uani 1 1 d . U . . .
F43 F 0.6462(7) -0.3081(3) 0.2053(2) 0.107(3) Uani 1 1 d . U . . .
F44 F 0.6936(6) -0.2510(4) 0.2594(2) 0.097(2) Uani 1 1 d . U . . .
F45 F 0.5277(5) -0.2363(4) 0.2423(2) 0.099(2) Uani 1 1 d . U . . .
F46 F 0.4902(4) -0.0348(3) 0.08579(16) 0.0668(13) Uani 1 1 d . U . . .
F47 F 0.4024(4) -0.0315(4) 0.1501(2) 0.103(2) Uani 1 1 d . U . . .
F48 F 0.5249(5) 0.0345(2) 0.13503(19) 0.0731(14) Uani 1 1 d . U . . .
F49 F 0.9199(5) 0.3981(3) 0.81449(16) 0.0704(14) Uani 1 1 d . . . . .
F50 F 0.7986(4) 0.3391(4) 0.8413(2) 0.088(2) Uani 1 1 d . . . . .
F51 F 0.9700(5) 0.3091(3) 0.85650(16) 0.0741(14) Uani 1 1 d . . . . .
F58 F 0.4464(6) 0.4979(3) 0.6221(4) 0.126(3) Uani 1 1 d . . . . .
F59 F 0.5096(8) 0.5092(3) 0.6838(3) 0.127(3) Uani 1 1 d . . . . .
F60 F 0.6034(5) 0.5320(3) 0.6270(2) 0.0822(17) Uani 1 1 d . . . . .
F61 F 1.2658(4) 0.0676(2) 0.57956(19) 0.0675(14) Uani 1 1 d . . . . .
F62 F 1.3287(4) 0.1626(3) 0.56100(16) 0.0649(13) Uani 1 1 d . . . . .
F63 F 1.2894(3) 0.1403(2) 0.63076(14) 0.0494(9) Uani 1 1 d . . . . .
F64 F 0.9758(6) 0.1369(4) 0.4698(2) 0.128(3) Uani 1 1 d . . . . .
F65 F 0.8215(5) 0.1522(3) 0.5091(2) 0.0880(18) Uani 1 1 d . . . . .
F66 F 0.8743(5) 0.2390(3) 0.47583(16) 0.0765(15) Uani 1 1 d . . . . .
F67 F 1.1383(6) 0.4830(5) 0.7319(2) 0.114(3) Uani 1 1 d . . . . .
F68 F 1.2761(4) 0.4340(3) 0.6908(2) 0.0846(17) Uani 1 1 d . . . . .
F69 F 1.2114(5) 0.5417(3) 0.6794(3) 0.100(2) Uani 1 1 d . . . . .
F73 F 0.4354(5) 0.6565(3) 0.6742(2) 0.0829(17) Uani 1 1 d . . . . .
F74 F 0.4219(5) 0.6703(3) 0.7456(2) 0.0816(16) Uani 1 1 d . . . . .
F75 F 0.5391(4) 0.7195(3) 0.7050(2) 0.0810(16) Uani 1 1 d . . . . .
F76 F 0.4149(5) 0.9708(3) 0.6743(2) 0.0822(17) Uani 1 1 d . . . . .
F77 F 0.2419(5) 1.0122(3) 0.6794(3) 0.102(2) Uani 1 1 d . . . . .
F78 F 0.3289(6) 0.9811(3) 0.73862(19) 0.0896(19) Uani 1 1 d . . . . .
F79 F -0.0295(7) 0.6276(4) 0.84808(19) 0.119(3) Uani 1 1 d . . . . .
F80 F -0.0559(7) 0.7398(4) 0.8452(2) 0.118(3) Uani 1 1 d . . . . .
F81 F 0.1022(5) 0.6818(4) 0.83295(19) 0.095(2) Uani 1 1 d . . . . .
F82 F -0.2869(4) 0.6018(2) 0.70885(17) 0.0586(11) Uani 1 1 d . . . . .
F83 F -0.1480(4) 0.5186(2) 0.71313(17) 0.0598(11) Uani 1 1 d . . . . .
F84 F -0.1716(5) 0.5801(3) 0.65176(15) 0.0680(13) Uani 1 1 d . . . . .
F91 F -0.1006(5) 1.0234(2) 0.56716(15) 0.0630(12) Uani 1 1 d . . . . .
F92 F -0.0302(5) 1.0742(3) 0.6186(2) 0.0819(17) Uani 1 1 d . . . . .
F93 F -0.2063(5) 1.0981(2) 0.60820(19) 0.0782(16) Uani 1 1 d . . . . .
F94 F -0.3869(5) 1.0156(3) 0.7413(2) 0.095(2) Uani 1 1 d . . . . .
F95 F -0.2754(5) 0.9518(4) 0.78444(19) 0.0910(19) Uani 1 1 d . . . . .
F96 F -0.3828(4) 0.9042(3) 0.7449(2) 0.0696(14) Uani 1 1 d . . . . .
N7 N 0.5915(4) 0.2666(2) 0.84422(16) 0.0332(10) Uani 1 1 d . . . . .
N8 N 0.5133(4) 0.4051(2) 0.85533(16) 0.0324(10) Uani 1 1 d . . . . .
N9 N 0.6686(4) 0.1911(3) 0.91805(17) 0.0346(10) Uani 1 1 d . . . . .
N10 N 0.5413(4) 0.6860(2) 1.01114(14) 0.0272(9) Uani 1 1 d . . . . .
N11 N 0.5722(4) 0.5440(3) 1.00931(16) 0.0329(10) Uani 1 1 d . . . . .
N12 N 0.4603(4) 0.7560(3) 0.93717(15) 0.0306(10) Uani 1 1 d . . . . .
C67 C 0.5707(5) 0.3071(3) 0.8073(2) 0.0368(13) Uani 1 1 d . . . . .
C68 C 0.6007(7) 0.2828(4) 0.7634(2) 0.0509(17) Uani 1 1 d . . . . .
H68 H 0.586223 0.313255 0.737786 0.061 Uiso 1 1 calc R . . . .
C69 C 0.6513(7) 0.2142(4) 0.7585(2) 0.058(2) Uani 1 1 d . . . . .
H69 H 0.673297 0.196250 0.729334 0.069 Uiso 1 1 calc R . . . .
C70 C 0.6706(6) 0.1705(4) 0.7968(2) 0.0438(14) Uani 1 1 d . . . . .
H70 H 0.702862 0.122077 0.793883 0.053 Uiso 1 1 calc R . . . .
C71 C 0.6419(5) 0.1990(3) 0.8390(2) 0.0336(12) Uani 1 1 d . . . . .
C72 C 0.5127(6) 0.3813(3) 0.8153(2) 0.0409(14) Uani 1 1 d . . . . .
C73 C 0.4567(8) 0.4216(4) 0.7758(2) 0.059(2) Uani 1 1 d . . . . .
H73A H 0.420108 0.468550 0.785602 0.088 Uiso 1 1 calc GR . . . .
H73B H 0.400158 0.395915 0.764575 0.088 Uiso 1 1 calc GR . . . .
H73C H 0.513440 0.426587 0.751719 0.088 Uiso 1 1 calc GR . . . .
C74 C 0.6679(6) 0.1570(3) 0.8816(2) 0.0371(13) Uani 1 1 d . . . . .
C75 C 0.6937(8) 0.0784(3) 0.8774(2) 0.0530(18) Uani 1 1 d . . . . .
H75A H 0.707414 0.056572 0.907349 0.079 Uiso 1 1 calc GR . . . .
H75B H 0.760896 0.065697 0.857541 0.079 Uiso 1 1 calc GR . . . .
H75C H 0.629707 0.061443 0.864653 0.079 Uiso 1 1 calc GR . . . .
C76 C 0.4571(5) 0.4753(3) 0.86402(19) 0.0333(12) Uani 1 1 d . . . . .
C77 C 0.5225(5) 0.5291(3) 0.86519(17) 0.0307(11) Uani 1 1 d . . . . .
C78 C 0.4668(5) 0.5984(3) 0.87102(19) 0.0334(12) Uani 1 1 d . . . . .
H78 H 0.509102 0.636104 0.869896 0.040 Uiso 1 1 calc R . . . .
C79 C 0.3503(6) 0.6131(3) 0.8785(2) 0.0406(14) Uani 1 1 d . . . . .
H79 H 0.313692 0.660335 0.882771 0.049 Uiso 1 1 calc R . . . .
C80 C 0.2882(6) 0.5586(3) 0.8795(3) 0.0466(15) Uani 1 1 d . . . . .
H80 H 0.209146 0.568813 0.885732 0.056 Uiso 1 1 calc R . . . .
C81 C 0.3390(6) 0.4887(3) 0.8717(2) 0.0407(14) Uani 1 1 d . . . . .
C82 C 0.6486(5) 0.5132(3) 0.8556(2) 0.0386(13) Uani 1 1 d . . . . .
H82 H 0.676052 0.463892 0.866438 0.046 Uiso 1 1 calc R . . . .
C83 C 0.7139(6) 0.5628(4) 0.8793(3) 0.0511(17) Uani 1 1 d . . . . .
H83A H 0.694004 0.610878 0.866960 0.077 Uiso 1 1 calc GR . . . .
H83B H 0.794963 0.546690 0.874373 0.077 Uiso 1 1 calc GR . . . .
H83C H 0.694427 0.562497 0.911781 0.077 Uiso 1 1 calc GR . . . .
C84 C 0.6752(8) 0.5167(5) 0.8046(3) 0.061(2) Uani 1 1 d . . . . .
H84A H 0.645170 0.479142 0.789842 0.092 Uiso 1 1 calc GR . . . .
H84B H 0.756937 0.510597 0.798882 0.092 Uiso 1 1 calc GR . . . .
H84C H 0.640390 0.562756 0.792423 0.092 Uiso 1 1 calc GR . . . .
C85 C 0.2700(6) 0.4292(4) 0.8700(3) 0.057(2) Uani 1 1 d . . . . .
H85 H 0.301585 0.399308 0.843825 0.068 Uiso 1 1 calc R . . . .
C86 C 0.2808(10) 0.3814(6) 0.9118(4) 0.094(4) Uani 1 1 d . . . . .
H86A H 0.360592 0.367478 0.918174 0.141 Uiso 1 1 calc GR . . . .
H86B H 0.247784 0.339133 0.906519 0.141 Uiso 1 1 calc GR . . . .
H86C H 0.241070 0.406748 0.937592 0.141 Uiso 1 1 calc GR . . . .
C87 C 0.1474(8) 0.4554(6) 0.8612(6) 0.115(5) Uani 1 1 d . . . . .
H87A H 0.105885 0.467390 0.889953 0.173 Uiso 1 1 calc GR . . . .
H87B H 0.115724 0.418337 0.846648 0.173 Uiso 1 1 calc GR . . . .
H87C H 0.141135 0.497451 0.841446 0.173 Uiso 1 1 calc GR . . . .
C88 C 0.6955(7) 0.1547(3) 0.9599(2) 0.0431(16) Uani 1 1 d . . . . .
C89 C 0.8049(7) 0.1533(3) 0.9749(2) 0.0514(18) Uani 1 1 d . . . . .
C90 C 0.8339(10) 0.1209(4) 1.0162(3) 0.067(3) Uani 1 1 d . . . . .
H90 H 0.908395 0.117831 1.026124 0.080 Uiso 1 1 calc R . . . .
C91 C 0.7537(12) 0.0933(5) 1.0425(3) 0.082(3) Uani 1 1 d . . . . .
H91 H 0.773838 0.071497 1.070795 0.098 Uiso 1 1 calc R . . . .
C92 C 0.6446(11) 0.0966(4) 1.0288(3) 0.076(3) Uani 1 1 d . . . . .
H92 H 0.590724 0.078463 1.048183 0.091 Uiso 1 1 calc R . . . .
C93 C 0.6122(8) 0.1267(3) 0.9860(2) 0.055(2) Uani 1 1 d . . . . .
C94 C 0.8917(7) 0.1834(4) 0.9461(3) 0.060(2) Uani 1 1 d . . . . .
H94 H 0.851617 0.219994 0.925311 0.072 Uiso 1 1 calc R . . . .
C95 C 0.9742(8) 0.2182(5) 0.9729(4) 0.077(3) Uani 1 1 d . . . . .
H95A H 1.019956 0.182184 0.991266 0.116 Uiso 1 1 calc GR . . . .
H95B H 0.931453 0.254189 0.992701 0.116 Uiso 1 1 calc GR . . . .
H95C H 1.023396 0.240453 0.951825 0.116 Uiso 1 1 calc GR . . . .
C96 C 0.9634(9) 0.1251(6) 0.9170(3) 0.075(3) Uani 1 1 d . . . . .
H96A H 1.018751 0.145820 0.898039 0.112 Uiso 1 1 calc GR . . . .
H96B H 0.914097 0.104260 0.897729 0.112 Uiso 1 1 calc GR . . . .
H96C H 1.002656 0.088273 0.936802 0.112 Uiso 1 1 calc GR . . . .
C97 C 0.4931(9) 0.1296(4) 0.9708(4) 0.076(2) Uani 1 1 d D U . . .
H97 H 0.483017 0.154763 0.940880 0.091 Uiso 0.671(17) 1 calc R . P E 1
H97A H 0.507060 0.121729 0.937630 0.091 Uiso 0.329(17) 1 calc R . P E 2
C100 C 0.5842(4) 0.6491(3) 1.04749(18) 0.0293(11) Uani 1 1 d . . . . .
C101 C 0.6275(5) 0.6814(3) 1.0824(2) 0.0399(14) Uani 1 1 d . . . . .
H101 H 0.657371 0.654681 1.107766 0.048 Uiso 1 1 calc R . . . .
C102 C 0.6264(6) 0.7537(4) 1.0794(2) 0.0447(15) Uani 1 1 d . . . . .
H102 H 0.656958 0.776921 1.102648 0.054 Uiso 1 1 calc R . . . .
C103 C 0.5808(5) 0.7918(3) 1.0426(2) 0.0380(13) Uani 1 1 d . . . . .
H103 H 0.579289 0.841439 1.040210 0.046 Uiso 1 1 calc R . . . .
C104 C 0.5369(5) 0.7559(3) 1.00898(18) 0.0295(11) Uani 1 1 d . . . . .
C105 C 0.5871(5) 0.5710(3) 1.04683(19) 0.0311(11) Uani 1 1 d . . . . .
C106 C 0.6045(7) 0.5318(4) 1.0911(2) 0.0460(16) Uani 1 1 d . . . . .
H10A H 0.595284 0.482556 1.087464 0.069 Uiso 1 1 calc GR . . . .
H10B H 0.549117 0.553940 1.113804 0.069 Uiso 1 1 calc GR . . . .
H10C H 0.680669 0.533472 1.100812 0.069 Uiso 1 1 calc GR . . . .
C107 C 0.4832(5) 0.7936(3) 0.96909(19) 0.0316(11) Uani 1 1 d . . . . .
C108 C 0.4580(6) 0.8727(3) 0.9702(2) 0.0401(14) Uani 1 1 d . . . . .
H10D H 0.527669 0.891374 0.974322 0.060 Uiso 1 1 calc GR . . . .
H10E H 0.404006 0.887366 0.995248 0.060 Uiso 1 1 calc GR . . . .
H10F H 0.425701 0.891110 0.941627 0.060 Uiso 1 1 calc GR . . . .
C109 C 0.5720(6) 0.4694(3) 1.00636(19) 0.0358(13) Uani 1 1 d . . . . .
C110 C 0.6710(6) 0.4257(3) 0.99090(19) 0.0385(13) Uani 1 1 d . . . . .
C111 C 0.6657(7) 0.3531(3) 0.9865(2) 0.0447(16) Uani 1 1 d . . . . .
H111 H 0.731260 0.322111 0.976279 0.054 Uiso 1 1 calc R . . . .
C112 C 0.5686(7) 0.3260(3) 0.9965(2) 0.0448(16) Uani 1 1 d . . . . .
H112 H 0.567899 0.276876 0.994026 0.054 Uiso 1 1 calc R . . . .
C113 C 0.4707(7) 0.3716(4) 1.0105(2) 0.0487(17) Uani 1 1 d . . . . .
H113 H 0.402669 0.353279 1.015837 0.058 Uiso 1 1 calc R . . . .
C114 C 0.4709(6) 0.4436(3) 1.0167(2) 0.0398(13) Uani 1 1 d . . . . .
C115 C 0.7815(6) 0.4527(4) 0.9839(2) 0.0465(16) Uani 1 1 d . . . . .
H115 H 0.764521 0.504800 0.977788 0.056 Uiso 1 1 calc R . . . .
C116 C 0.8540(7) 0.4188(4) 0.9440(3) 0.061(2) Uani 1 1 d . . . . .
H11A H 0.884446 0.369697 0.951865 0.091 Uiso 1 1 calc GR . . . .
H11B H 0.916105 0.445022 0.937115 0.091 Uiso 1 1 calc GR . . . .
H11C H 0.807729 0.420075 0.917586 0.091 Uiso 1 1 calc GR . . . .
C117 C 0.8502(7) 0.4402(5) 1.0272(3) 0.067(2) Uani 1 1 d . . . . .
H11D H 0.806548 0.464806 1.052466 0.100 Uiso 1 1 calc GR . . . .
H11E H 0.921177 0.458501 1.022243 0.100 Uiso 1 1 calc GR . . . .
H11F H 0.866330 0.389498 1.034256 0.100 Uiso 1 1 calc GR . . . .
C118 C 0.3667(6) 0.4929(4) 1.0354(3) 0.0485(16) Uani 1 1 d . . . . .
H118 H 0.394424 0.528539 1.054113 0.058 Uiso 1 1 calc R . . . .
C119 C 0.2997(10) 0.5332(6) 0.9989(4) 0.089(3) Uani 1 1 d . . . . .
H11G H 0.350118 0.554697 0.977955 0.134 Uiso 1 1 calc GR . . . .
H11H H 0.243266 0.570273 1.012474 0.134 Uiso 1 1 calc GR . . . .
H11I H 0.261785 0.500886 0.982466 0.134 Uiso 1 1 calc GR . . . .
C120 C 0.2905(10) 0.4546(6) 1.0664(4) 0.096(4) Uani 1 1 d . . . . .
H12A H 0.247396 0.427638 1.048183 0.145 Uiso 1 1 calc GR . . . .
H12B H 0.238532 0.489292 1.084121 0.145 Uiso 1 1 calc GR . . . .
H12C H 0.336791 0.422333 1.086926 0.145 Uiso 1 1 calc GR . . . .
C121 C 0.4014(5) 0.7869(3) 0.8990(2) 0.0336(12) Uani 1 1 d . . . . .
C122 C 0.4622(6) 0.7876(3) 0.8571(2) 0.0355(12) Uani 1 1 d . . . . .
C123 C 0.3991(7) 0.8107(4) 0.8191(2) 0.0489(16) Uani 1 1 d . . . . .
H123 H 0.437634 0.813721 0.790587 0.059 Uiso 1 1 calc R . . . .
C124 C 0.2856(7) 0.8288(4) 0.8217(2) 0.0529(17) Uani 1 1 d . . . . .
H124 H 0.245445 0.841943 0.795177 0.063 Uiso 1 1 calc R . . . .
C125 C 0.2278(7) 0.8279(4) 0.8636(3) 0.0522(17) Uani 1 1 d . . . . .
H125 H 0.148304 0.841495 0.865277 0.063 Uiso 1 1 calc R . . . .
C126 C 0.2844(6) 0.8077(4) 0.9028(2) 0.0417(14) Uani 1 1 d . . . . .
C127 C 0.5896(6) 0.7681(3) 0.8549(2) 0.0396(13) Uani 1 1 d . . . . .
H127 H 0.611221 0.730661 0.878467 0.048 Uiso 1 1 calc R . . . .
C128 C 0.6432(7) 0.8324(4) 0.8661(3) 0.057(2) Uani 1 1 d . . . . .
H12D H 0.725246 0.820630 0.861953 0.085 Uiso 1 1 calc GR . . . .
H12E H 0.623308 0.845620 0.897497 0.085 Uiso 1 1 calc GR . . . .
H12F H 0.615170 0.872090 0.845918 0.085 Uiso 1 1 calc GR . . . .
C129 C 0.6378(6) 0.7393(4) 0.8094(2) 0.0467(15) Uani 1 1 d . . . . .
H12G H 0.600678 0.699828 0.801418 0.070 Uiso 1 1 calc GR . . . .
H12H H 0.718886 0.722811 0.811233 0.070 Uiso 1 1 calc GR . . . .
H12I H 0.624659 0.776733 0.786168 0.070 Uiso 1 1 calc GR . . . .
C130 C 0.2190(6) 0.8078(5) 0.9480(2) 0.0515(17) Uani 1 1 d . . . . .
H130 H 0.274878 0.804434 0.972222 0.062 Uiso 1 1 calc R . . . .
C131 C 0.1363(9) 0.8754(6) 0.9552(4) 0.090(4) Uani 1 1 d . . . . .
H13A H 0.175583 0.915977 0.950453 0.135 Uiso 1 1 calc GR . . . .
H13B H 0.103540 0.875637 0.986052 0.135 Uiso 1 1 calc GR . . . .
H13C H 0.076357 0.878311 0.933631 0.135 Uiso 1 1 calc GR . . . .
C132 C 0.1609(10) 0.7442(6) 0.9534(3) 0.085(3) Uani 1 1 d . . . . .
H13D H 0.110979 0.743245 0.928309 0.127 Uiso 1 1 calc GR . . . .
H13E H 0.116592 0.746752 0.982026 0.127 Uiso 1 1 calc GR . . . .
H13F H 0.217457 0.701136 0.953294 0.127 Uiso 1 1 calc GR . . . .
C133 C 0.9402(5) 0.4299(3) 0.2257(2) 0.0322(11) Uani 1 1 d . U . . .
C134 C 0.9166(5) 0.4799(3) 0.1909(2) 0.0370(13) Uani 1 1 d . U . . .
H134 H 0.864726 0.472075 0.169104 0.044 Uiso 1 1 calc R . . . .
C135 C 0.9654(6) 0.5405(3) 0.1866(3) 0.0461(15) Uani 1 1 d . U . . .
C136 C 1.0432(6) 0.5528(3) 0.2177(3) 0.0499(17) Uani 1 1 d . U . . .
H136 H 1.078417 0.593505 0.214760 0.060 Uiso 1 1 calc R . . . .
C137 C 1.0682(6) 0.5048(3) 0.2527(3) 0.0463(15) Uani 1 1 d . U . . .
C138 C 1.0186(5) 0.4453(3) 0.2566(2) 0.0405(14) Uani 1 1 d . U . . .
H138 H 1.037733 0.413116 0.280961 0.049 Uiso 1 1 calc R . . . .
C139 C 0.9415(7) 0.5889(4) 0.1468(3) 0.0740(19) Uani 1 1 d D U . . .
C140 C 1.1501(7) 0.5183(4) 0.2864(3) 0.063(2) Uani 1 1 d . U . . .
C141 C 1.0068(5) 0.3044(3) 0.20058(19) 0.0303(10) Uani 1 1 d . U . . .
C142 C 1.0258(5) 0.3076(3) 0.1538(2) 0.0341(11) Uani 1 1 d . U . . .
H142 H 0.969963 0.334933 0.136141 0.041 Uiso 1 1 calc R . . . .
C143 C 1.1223(5) 0.2727(3) 0.1319(2) 0.0392(13) Uani 1 1 d . U . . .
C144 C 1.2062(6) 0.2325(4) 0.1568(3) 0.0472(15) Uani 1 1 d . U . . .
H144 H 1.272042 0.207573 0.142154 0.057 Uiso 1 1 calc R . . . .
C145 C 1.1917(6) 0.2298(4) 0.2029(3) 0.0498(15) Uani 1 1 d . U . . .
C146 C 1.0931(5) 0.2642(3) 0.2248(2) 0.0382(12) Uani 1 1 d . U . . .
H146 H 1.084369 0.260113 0.256705 0.046 Uiso 1 1 calc R . . . .
C147 C 1.1379(7) 0.2755(5) 0.0822(3) 0.0562(17) Uani 1 1 d . U . . .
C148 C 1.2814(9) 0.1907(6) 0.2316(4) 0.079(3) Uani 1 1 d . U . . .
C149 C 0.8694(5) 0.3246(3) 0.27726(19) 0.0313(11) Uani 1 1 d . U . . .
C150 C 0.8743(5) 0.2525(3) 0.28811(19) 0.0333(11) Uani 1 1 d . U . . .
H150 H 0.899130 0.218727 0.265410 0.040 Uiso 1 1 calc R . . . .
C151 C 0.8441(6) 0.2289(3) 0.3310(2) 0.0379(12) Uani 1 1 d . U . . .
C152 C 0.8065(6) 0.2766(3) 0.3653(2) 0.0420(14) Uani 1 1 d . U . . .
H152 H 0.784971 0.260677 0.394474 0.050 Uiso 1 1 calc R . . . .
C153 C 0.8015(6) 0.3478(3) 0.3554(2) 0.0446(15) Uani 1 1 d . U . . .
C154 C 0.8313(6) 0.3710(3) 0.3120(2) 0.0391(13) Uani 1 1 d . U . . .
H154 H 0.825289 0.420302 0.306021 0.047 Uiso 1 1 calc R . . . .
C155 C 0.8525(6) 0.1522(4) 0.3418(2) 0.0533(14) Uani 1 1 d D U . . .
C156 C 0.7627(9) 0.4010(4) 0.3909(3) 0.063(2) Uani 1 1 d . U . . .
C157 C 0.7800(5) 0.3581(3) 0.19949(17) 0.0274(10) Uani 1 1 d . U . . .
C158 C 0.7603(5) 0.3095(3) 0.16766(17) 0.0307(11) Uani 1 1 d . U . . .
H158 H 0.820574 0.273919 0.158015 0.037 Uiso 1 1 calc R . . . .
C159 C 0.6543(5) 0.3117(3) 0.14959(19) 0.0360(12) Uani 1 1 d . U . . .
C160 C 0.5645(5) 0.3624(3) 0.1628(2) 0.0371(12) Uani 1 1 d . U . . .
H160 H 0.492293 0.363468 0.151000 0.045 Uiso 1 1 calc R . . . .
C161 C 0.5824(5) 0.4121(3) 0.1940(2) 0.0369(12) Uani 1 1 d . U . . .
C162 C 0.6884(5) 0.4094(3) 0.2115(2) 0.0330(11) Uani 1 1 d . U . . .
H162 H 0.698608 0.444086 0.232567 0.040 Uiso 1 1 calc R . . . .
C163 C 0.6400(7) 0.2553(4) 0.1173(2) 0.0493(15) Uani 1 1 d . U . . .
C164 C 0.4868(6) 0.4665(4) 0.2110(3) 0.0541(16) Uani 1 1 d . U . . .
C165 C 0.9576(5) -0.0682(3) 0.11619(19) 0.0292(11) Uani 1 1 d . U . . .
C166 C 0.9243(5) -0.0197(3) 0.1506(2) 0.0333(11) Uani 1 1 d . U . . .
H166 H 0.865521 -0.027894 0.171558 0.040 Uiso 1 1 calc R . . . .
C167 C 0.9733(5) 0.0392(3) 0.1554(2) 0.0404(13) Uani 1 1 d . U . . .
C168 C 1.0569(5) 0.0553(3) 0.1253(2) 0.0408(13) Uani 1 1 d . U . . .
H168 H 1.089218 0.096730 0.128367 0.049 Uiso 1 1 calc R . . . .
C169 C 1.0916(5) 0.0091(3) 0.0910(2) 0.0399(13) Uani 1 1 d . U . . .
C170 C 1.0431(5) -0.0521(3) 0.0866(2) 0.0342(11) Uani 1 1 d . U . . .
H170 H 1.069659 -0.083306 0.062687 0.041 Uiso 1 1 calc R . . . .
C171 C 0.9367(6) 0.0870(4) 0.1944(3) 0.0645(16) Uani 1 1 d D U . . .
C172 C 1.1833(6) 0.0230(4) 0.0577(3) 0.0522(16) Uani 1 1 d . U . . .
C173 C 1.0173(5) -0.1957(3) 0.1408(2) 0.0307(10) Uani 1 1 d . U . . .
C174 C 1.1081(5) -0.2353(3) 0.1172(2) 0.0388(13) Uani 1 1 d . U . . .
H174 H 1.105498 -0.238452 0.085331 0.047 Uiso 1 1 calc R . . . .
C175 C 1.2004(6) -0.2696(4) 0.1382(3) 0.0494(15) Uani 1 1 d . U . . .
C176 C 1.2092(5) -0.2695(4) 0.1843(3) 0.0483(15) Uani 1 1 d . U . . .
H176 H 1.272861 -0.295065 0.198580 0.058 Uiso 1 1 calc R . . . .
C177 C 1.1198(5) -0.2298(3) 0.2094(2) 0.0377(12) Uani 1 1 d . U . . .
C178 C 1.0273(5) -0.1940(3) 0.1877(2) 0.0346(11) Uani 1 1 d . U . . .
H178 H 0.968242 -0.167141 0.205320 0.042 Uiso 1 1 calc R . . . .
C179 C 1.2954(9) -0.3094(6) 0.1109(4) 0.104(3) Uani 1 1 d D U . . .
C180 C 1.1263(7) -0.2282(5) 0.2595(3) 0.0545(16) Uani 1 1 d . U . . .
C181 C 0.8962(5) -0.1684(3) 0.06432(18) 0.0291(10) Uani 1 1 d . U . . .
C182 C 0.9009(5) -0.2396(3) 0.0525(2) 0.0323(11) Uani 1 1 d . U . . .
H182 H 0.918356 -0.275337 0.075067 0.039 Uiso 1 1 calc R . . . .
C183 C 0.8813(5) -0.2597(3) 0.0094(2) 0.0360(12) Uani 1 1 d . U . . .
C184 C 0.8535(5) -0.2097(3) -0.0248(2) 0.0366(12) Uani 1 1 d . U . . .
H184 H 0.838850 -0.223148 -0.054284 0.044 Uiso 1 1 calc R . . . .
C185 C 0.8480(5) -0.1393(3) -0.01384(19) 0.0342(11) Uani 1 1 d . U . . .
C186 C 0.8679(5) -0.1198(3) 0.02934(19) 0.0312(11) Uani 1 1 d . U . . .
H186 H 0.861998 -0.070951 0.035380 0.037 Uiso 1 1 calc R . . . .
C187 C 0.8910(6) -0.3360(4) -0.0024(2) 0.0560(14) Uani 1 1 d D U . . .
C188 C 0.8179(6) -0.0825(3) -0.0492(2) 0.0425(13) Uani 1 1 d . U . . .
C189 C 0.7924(5) -0.1412(3) 0.14166(18) 0.0292(10) Uani 1 1 d . U . . .
C190 C 0.7636(5) -0.1910(3) 0.17371(18) 0.0314(11) Uani 1 1 d . U . . .
H190 H 0.820763 -0.227693 0.183561 0.038 Uiso 1 1 calc R . . . .
C191 C 0.6533(5) -0.1886(3) 0.19173(19) 0.0360(12) Uani 1 1 d . U . . .
C192 C 0.5664(6) -0.1369(4) 0.1786(2) 0.0397(12) Uani 1 1 d . U . . .
H192 H 0.491884 -0.135694 0.190904 0.048 Uiso 1 1 calc R . . . .
C193 C 0.5919(5) -0.0867(3) 0.1469(2) 0.0365(12) Uani 1 1 d . U . . .
C194 C 0.7027(5) -0.0894(3) 0.12915(19) 0.0323(11) Uani 1 1 d . U . . .
H194 H 0.717356 -0.054292 0.107546 0.039 Uiso 1 1 calc R . . . .
C195 C 0.6300(7) -0.2455(4) 0.2243(2) 0.0513(16) Uani 1 1 d . U . . .
C196 C 0.5014(6) -0.0313(4) 0.1300(2) 0.0484(15) Uani 1 1 d . U . . .
C198 C -0.0604(6) 0.9253(3) 0.6405(2) 0.0376(13) Uani 1 1 d . . . . .
H198 H -0.003067 0.920043 0.617112 0.045 Uiso 1 1 calc R . . . .
C199 C -0.1366(6) 0.9870(3) 0.6423(2) 0.0398(13) Uani 1 1 d . . . . .
C200 C -0.2222(6) 0.9978(3) 0.6749(2) 0.0417(14) Uani 1 1 d . . . . .
H200 H -0.274900 1.040458 0.675642 0.050 Uiso 1 1 calc R . . . .
C201 C -0.2289(6) 0.9445(4) 0.7065(2) 0.0435(14) Uani 1 1 d . . . . .
C202 C -0.1525(6) 0.8814(3) 0.7050(2) 0.0409(14) Uani 1 1 d . . . . .
H202 H -0.160400 0.845364 0.726911 0.049 Uiso 1 1 calc R . . . .
C203 C -0.0645(5) 0.8696(3) 0.6722(2) 0.0382(13) Uani 1 1 d . . . . .
C204 C -0.1200(7) 1.0454(3) 0.6091(2) 0.0475(16) Uani 1 1 d . . . . .
C205 C -0.3177(7) 0.9547(4) 0.7437(3) 0.0559(19) Uani 1 1 d . . . . .
C206 C -0.0100(5) 0.7351(3) 0.7009(2) 0.0369(12) Uani 1 1 d . . . . .
C207 C -0.0709(5) 0.6850(3) 0.6851(2) 0.0385(13) Uani 1 1 d . . . . .
H207 H -0.087750 0.685736 0.654086 0.046 Uiso 1 1 calc R . . . .
C208 C -0.1070(5) 0.6345(3) 0.7141(2) 0.0401(13) Uani 1 1 d . . . . .
C209 C -0.0874(5) 0.6322(3) 0.7597(2) 0.0419(14) Uani 1 1 d . . . . .
H209 H -0.113826 0.597891 0.779251 0.050 Uiso 1 1 calc R . . . .
C210 C -0.0273(6) 0.6820(4) 0.7763(2) 0.0417(14) Uani 1 1 d . . . . .
C211 C 0.0092(6) 0.7321(3) 0.7468(2) 0.0417(14) Uani 1 1 d . . . . .
H211 H 0.049174 0.765748 0.758649 0.050 Uiso 1 1 calc R . . . .
C212 C -0.1770(6) 0.5847(4) 0.6965(2) 0.0437(14) Uani 1 1 d . . . . .
C213 C -0.0059(7) 0.6826(5) 0.8253(3) 0.0555(19) Uani 1 1 d . . . . .
C214 C 0.0400(6) 0.7713(3) 0.6149(2) 0.0379(13) Uani 1 1 d . . . . .
C215 C -0.0498(6) 0.7869(3) 0.5862(2) 0.0431(14) Uani 1 1 d . . . . .
H215 H -0.118958 0.813161 0.597371 0.052 Uiso 1 1 calc R . . . .
C216 C -0.0402(7) 0.7649(4) 0.5418(3) 0.0509(17) Uani 1 1 d . . . . .
C217 C 0.0567(7) 0.7261(4) 0.5239(2) 0.0543(18) Uani 1 1 d . . . . .
H217 H 0.061815 0.710702 0.493576 0.065 Uiso 1 1 calc R . . . .
C218 C 0.1464(7) 0.7102(4) 0.5516(3) 0.0540(18) Uani 1 1 d . . . . .
C219 C 0.1385(6) 0.7323(4) 0.5958(2) 0.0468(15) Uani 1 1 d . . . . .
H219 H 0.202291 0.720601 0.613827 0.056 Uiso 1 1 calc R . . . .
C220 C -0.1344(8) 0.7857(5) 0.5118(3) 0.088(2) Uani 1 1 d D U . . .
C221 C 0.2536(9) 0.6689(6) 0.5334(3) 0.094(2) Uani 1 1 d D U . . .
C222 C 0.1540(5) 0.8125(3) 0.6827(2) 0.0367(13) Uani 1 1 d . . . . .
C223 C 0.2374(6) 0.7560(4) 0.6918(2) 0.0419(14) Uani 1 1 d . . . . .
H223 H 0.220050 0.709480 0.692817 0.050 Uiso 1 1 calc R . . . .
C224 C 0.3471(6) 0.7665(4) 0.6997(2) 0.0437(15) Uani 1 1 d . . . . .
C225 C 0.3749(6) 0.8338(4) 0.7002(2) 0.0439(15) Uani 1 1 d . . . . .
H225 H 0.449867 0.840289 0.704975 0.053 Uiso 1 1 calc R . . . .
C226 C 0.2917(6) 0.8905(4) 0.6939(2) 0.0407(13) Uani 1 1 d . . . . .
C227 C 0.1827(5) 0.8807(3) 0.6854(2) 0.0377(13) Uani 1 1 d . . . . .
H227 H 0.126236 0.920895 0.681263 0.045 Uiso 1 1 calc R . . . .
C228 C 0.4346(7) 0.7035(5) 0.7060(3) 0.0570(19) Uani 1 1 d . . . . .
C229 C 0.3177(7) 0.9636(4) 0.6959(3) 0.0515(17) Uani 1 1 d . . . . .
C230 C 0.9271(5) 0.2733(3) 0.70093(19) 0.0321(11) Uani 1 1 d . . . . .
C231 C 0.9517(5) 0.2000(3) 0.70931(19) 0.0343(12) Uani 1 1 d . . . . .
H231 H 0.963030 0.169197 0.684371 0.041 Uiso 1 1 calc R . . . .
C232 C 0.9600(6) 0.1712(3) 0.7526(2) 0.0396(13) Uani 1 1 d . . . . .
C233 C 0.9447(6) 0.2135(4) 0.7902(2) 0.0398(14) Uani 1 1 d . . . . .
H233 H 0.951023 0.193562 0.819871 0.048 Uiso 1 1 calc R . . . .
C234 C 0.9199(5) 0.2859(4) 0.7831(2) 0.0381(13) Uani 1 1 d . . . . .
C235 C 0.9094(5) 0.3152(3) 0.73960(19) 0.0337(12) Uani 1 1 d . . . . .
H235 H 0.889744 0.364999 0.736024 0.040 Uiso 1 1 calc R . . . .
C236 C 0.9829(7) 0.0930(4) 0.7593(2) 0.0606(15) Uani 1 1 d D U . . .
C237 C 0.9017(6) 0.3324(4) 0.8232(2) 0.0445(15) Uani 1 1 d . . . . .
C238 C 0.9699(5) 0.2523(3) 0.61141(18) 0.0321(11) Uani 1 1 d . . . . .
C239 C 0.9186(6) 0.2388(3) 0.5720(2) 0.0363(12) Uani 1 1 d . . . . .
H239 H 0.843226 0.260695 0.567438 0.044 Uiso 1 1 calc R . . . .
C240 C 0.9748(5) 0.1942(3) 0.53942(19) 0.0367(12) Uani 1 1 d . . . . .
C241 C 1.0827(5) 0.1596(3) 0.5449(2) 0.0368(12) Uani 1 1 d . . . . .
H241 H 1.119383 0.127518 0.522993 0.044 Uiso 1 1 calc R . . . .
C242 C 1.1368(5) 0.1729(3) 0.5835(2) 0.0341(12) Uani 1 1 d . . . . .
C243 C 1.0811(5) 0.2189(3) 0.6156(2) 0.0332(12) Uani 1 1 d . . . . .
H243 H 1.120077 0.228126 0.641325 0.040 Uiso 1 1 calc R . . . .
C244 C 0.9135(7) 0.1807(4) 0.4984(2) 0.0530(18) Uani 1 1 d . . . . .
C245 C 1.2536(6) 0.1363(4) 0.5895(2) 0.0443(15) Uani 1 1 d . . . . .
C246 C 0.7735(5) 0.3273(3) 0.64525(19) 0.0331(12) Uani 1 1 d . . . . .
C247 C 0.7088(5) 0.2740(3) 0.6433(2) 0.0361(12) Uani 1 1 d . . . . .
H247 H 0.745113 0.226148 0.643404 0.043 Uiso 1 1 calc R . . . .
C248 C 0.5912(6) 0.2891(3) 0.6412(2) 0.0414(14) Uani 1 1 d . . . . .
C249 C 0.5343(5) 0.3578(4) 0.6404(2) 0.0411(13) Uani 1 1 d . . . . .
H249 H 0.454766 0.367734 0.638571 0.049 Uiso 1 1 calc R . . . .
C250 C 0.5978(6) 0.4117(3) 0.6425(2) 0.0407(14) Uani 1 1 d . . . . .
C251 C 0.7158(5) 0.3963(3) 0.6454(2) 0.0366(12) Uani 1 1 d . . . . .
H251 H 0.756980 0.434121 0.647628 0.044 Uiso 1 1 calc R . . . .
C252 C 0.5239(7) 0.2314(4) 0.6391(3) 0.0731(19) Uani 1 1 d D U . . .
C253 C 0.5406(6) 0.4867(4) 0.6420(3) 0.059(2) Uani 1 1 d . . . . .
C254 C 0.9713(5) 0.3775(3) 0.6409(2) 0.0351(12) Uani 1 1 d . . . . .
C255 C 0.9519(6) 0.4171(3) 0.6005(2) 0.0400(13) Uani 1 1 d . . . . .
H255 H 0.901257 0.403395 0.580117 0.048 Uiso 1 1 calc R . . . .
C256 C 1.0025(6) 0.4746(4) 0.5892(3) 0.0472(16) Uani 1 1 d . . . . .
C257 C 1.0777(6) 0.4970(4) 0.6175(3) 0.0530(18) Uani 1 1 d . . . . .
H257 H 1.112343 0.536945 0.609760 0.064 Uiso 1 1 calc R . . . .
C258 C 1.1005(6) 0.4590(4) 0.6576(3) 0.0488(16) Uani 1 1 d . . . . .
C259 C 1.0497(5) 0.3994(3) 0.6688(2) 0.0403(14) Uani 1 1 d . . . . .
H259 H 1.068852 0.373397 0.695852 0.048 Uiso 1 1 calc R . . . .
C260 C 0.9741(7) 0.5154(4) 0.5471(3) 0.0768(19) Uani 1 1 d D U . . .
C261 C 1.1799(8) 0.4795(5) 0.6893(4) 0.067(2) Uani 1 1 d . . . . .
C262 C 0.387(2) 0.9978(13) 0.8597(10) 0.105(6) Uani 0.5 1 d D U P . .
H26A H 0.441455 0.992880 0.834051 0.158 Uiso 0.5 1 calc GR . P . .
H26B H 0.351261 0.955308 0.862636 0.158 Uiso 0.5 1 calc GR . P . .
H26C H 0.424959 1.003696 0.887438 0.158 Uiso 0.5 1 calc GR . P . .
C263 C 0.299(2) 1.0602(12) 0.8521(10) 0.113(5) Uani 0.5 1 d D U P . .
H26D H 0.251957 1.071052 0.880038 0.135 Uiso 0.5 1 calc R . P . .
H26E H 0.250048 1.050870 0.827857 0.135 Uiso 0.5 1 calc R . P . .
C264 C 0.357(2) 1.1206(14) 0.8388(10) 0.115(5) Uani 0.5 1 d D U P . .
H26F H 0.366510 1.148277 0.865721 0.138 Uiso 0.5 1 calc R . P . .
H26G H 0.432424 1.103347 0.824848 0.138 Uiso 0.5 1 calc R . P . .
C265 C 0.286(2) 1.1653(12) 0.8061(10) 0.113(5) Uani 0.5 1 d D U P . .
H26H H 0.307613 1.145116 0.775919 0.136 Uiso 0.5 1 calc R . P . .
H26I H 0.207596 1.158343 0.813064 0.136 Uiso 0.5 1 calc R . P . .
C266 C 0.284(2) 1.2423(12) 0.8013(8) 0.106(5) Uani 0.5 1 d D U P . .
H26J H 0.361544 1.252528 0.803796 0.127 Uiso 0.5 1 calc R . P . .
H26K H 0.236581 1.266406 0.826174 0.127 Uiso 0.5 1 calc R . P . .
C267 C 0.240(2) 1.2707(14) 0.7572(8) 0.099(5) Uani 0.5 1 d D U P . .
H26L H 0.253736 1.233331 0.734812 0.149 Uiso 0.5 1 calc GR . P . .
H26M H 0.277991 1.309978 0.747008 0.149 Uiso 0.5 1 calc GR . P . .
H26N H 0.158720 1.287575 0.760935 0.149 Uiso 0.5 1 calc GR . P . .
B1 B 0.8986(6) 0.3533(3) 0.2261(2) 0.0301(11) Uani 1 1 d . U . . .
B2 B 0.9148(5) -0.1450(3) 0.1154(2) 0.0290(11) Uani 1 1 d . U . . .
B4 B 0.9107(6) 0.3077(3) 0.6500(2) 0.0313(12) Uani 1 1 d . . . . .
B3 B 0.0302(6) 0.7980(4) 0.6679(2) 0.0377(14) Uani 1 1 d . . . . .
F1 F 0.8362(9) 0.5971(7) 0.1382(5) 0.091(3) Uani 0.544(9) 1 d D U P F 1
F2 F 1.0115(12) 0.5717(7) 0.1140(4) 0.100(3) Uani 0.544(9) 1 d D U P F 1
F3 F 0.9565(11) 0.6538(4) 0.1578(4) 0.085(3) Uani 0.544(9) 1 d D U P F 1
F13 F 0.8401(9) 0.1138(3) 0.3058(2) 0.072(2) Uani 0.668(7) 1 d D U P G 1
F14 F 0.9318(8) 0.1282(4) 0.3678(4) 0.077(2) Uani 0.668(7) 1 d D U P G 1
F15 F 0.7560(7) 0.1402(4) 0.3656(3) 0.074(2) Uani 0.668(7) 1 d D U P G 1
F25 F 0.8319(8) 0.0899(7) 0.2066(5) 0.080(3) Uani 0.534(9) 1 d D U P H 1
F26 F 1.0031(11) 0.0712(7) 0.2268(4) 0.086(3) Uani 0.534(9) 1 d D U P H 1
F27 F 0.9450(11) 0.1546(4) 0.1824(4) 0.079(2) Uani 0.534(9) 1 d D U P H 1
F31 F 1.3754(11) -0.3512(8) 0.1313(5) 0.115(4) Uani 0.591(10) 1 d D U P I 1
F32 F 1.2628(10) -0.3459(8) 0.0772(5) 0.120(3) Uani 0.591(10) 1 d D U P I 1
F33 F 1.3489(11) -0.2617(7) 0.0864(5) 0.116(3) Uani 0.591(10) 1 d D U P I 1
F37 F 0.8680(8) -0.3768(3) 0.0332(2) 0.0682(18) Uani 0.681(7) 1 d D U P J 1
F38 F 0.9812(7) -0.3620(4) -0.0231(4) 0.082(2) Uani 0.681(7) 1 d D U P J 1
F39 F 0.8041(7) -0.3461(4) -0.0283(3) 0.0733(19) Uani 0.681(7) 1 d D U P J 1
F52 F 1.0780(9) 0.0692(5) 0.7815(4) 0.081(2) Uani 0.561(7) 1 d D U P K 1
F53 F 0.9040(10) 0.0648(5) 0.7826(5) 0.088(3) Uani 0.561(7) 1 d D U P K 1
F54 F 0.9983(11) 0.0536(4) 0.7220(3) 0.075(2) Uani 0.561(7) 1 d D U P K 1
F55 F 0.5710(10) 0.1713(5) 0.6249(5) 0.091(3) Uani 0.560(9) 1 d D U P L 1
F56 F 0.4813(10) 0.2168(6) 0.6827(4) 0.091(3) Uani 0.560(9) 1 d D U P L 1
F57 F 0.4250(9) 0.2525(7) 0.6196(5) 0.080(3) Uani 0.560(9) 1 d D U P L 1
F70 F 1.0615(8) 0.5375(6) 0.5253(4) 0.091(2) Uani 0.645(9) 1 d D U P M 1
F71 F 0.8947(10) 0.5715(6) 0.5514(4) 0.105(3) Uani 0.645(9) 1 d D U P M 1
F72 F 0.9358(10) 0.4773(5) 0.5147(3) 0.091(2) Uani 0.645(9) 1 d D U P M 1
F85 F 0.3404(9) 0.6564(8) 0.5606(4) 0.103(3) Uani 0.581(9) 1 d D U P N 1
F86 F 0.2484(12) 0.6109(7) 0.5117(5) 0.111(3) Uani 0.581(9) 1 d D U P N 1
F87 F 0.3034(9) 0.7076(7) 0.5002(4) 0.106(3) Uani 0.581(9) 1 d D U P N 1
F88 F -0.1853(9) 0.7273(6) 0.5056(4) 0.093(3) Uani 0.585(9) 1 d D U P O 1
F89 F -0.2104(12) 0.8372(7) 0.5232(5) 0.108(3) Uani 0.585(9) 1 d D U P O 1
F90 F -0.0981(9) 0.7940(7) 0.4684(3) 0.101(3) Uani 0.585(9) 1 d D U P O 1
C98 C 0.4142(14) 0.1709(7) 1.0086(6) 0.086(4) Uani 0.671(17) 1 d D U P E 1
H98A H 0.421301 0.143624 1.037107 0.129 Uiso 0.671(17) 1 calc GR . P E 1
H98B H 0.335891 0.177492 0.999640 0.129 Uiso 0.671(17) 1 calc GR . P E 1
H98C H 0.436534 0.217036 1.012732 0.129 Uiso 0.671(17) 1 calc GR . P E 1
C99 C 0.4638(16) 0.0570(6) 0.9688(7) 0.077(4) Uani 0.671(17) 1 d D U P E 1
H99A H 0.508291 0.031112 0.944210 0.116 Uiso 0.671(17) 1 calc GR . P E 1
H99B H 0.383452 0.060418 0.963407 0.116 Uiso 0.671(17) 1 calc GR . P E 1
H99C H 0.480553 0.031839 0.997540 0.116 Uiso 0.671(17) 1 calc GR . P E 1
F1A F 0.8742(14) 0.6479(7) 0.1541(5) 0.100(3) Uani 0.456(9) 1 d D U P F 2
F2A F 0.8891(13) 0.5622(7) 0.1139(4) 0.084(3) Uani 0.456(9) 1 d D U P F 2
F3A F 1.0322(11) 0.6079(8) 0.1254(5) 0.089(3) Uani 0.456(9) 1 d D U P F 2
F13A F 0.9499(12) 0.1127(7) 0.3233(6) 0.073(3) Uani 0.332(7) 1 d D U P G 2
F14A F 0.8643(18) 0.1330(9) 0.3848(4) 0.074(3) Uani 0.332(7) 1 d D U P G 2
F15A F 0.7766(14) 0.1209(8) 0.3263(7) 0.075(3) Uani 0.332(7) 1 d D U P G 2
F25A F 0.8779(12) 0.0558(7) 0.2277(4) 0.080(3) Uani 0.466(9) 1 d D U P H 2
F26A F 1.0194(10) 0.1064(8) 0.2165(5) 0.077(3) Uani 0.466(9) 1 d D U P H 2
F27A F 0.8688(13) 0.1454(6) 0.1860(5) 0.089(3) Uani 0.466(9) 1 d D U P H 2
F31A F 1.3947(13) -0.3122(12) 0.1303(7) 0.114(4) Uani 0.409(10) 1 d D U P I 2
F32A F 1.2855(15) -0.3805(8) 0.1132(8) 0.120(4) Uani 0.409(10) 1 d D U P I 2
F33A F 1.3069(16) -0.2942(12) 0.0681(5) 0.111(4) Uani 0.409(10) 1 d D U P I 2
F37A F 0.8132(14) -0.3696(9) 0.0103(7) 0.078(3) Uani 0.319(7) 1 d D U P J 2
F38A F 0.9878(13) -0.3739(7) 0.0152(6) 0.073(3) Uani 0.319(7) 1 d D U P J 2
F39A F 0.9214(17) -0.3485(8) -0.0461(5) 0.074(3) Uani 0.319(7) 1 d D U P J 2
F52A F 1.0720(12) 0.0645(6) 0.7364(5) 0.084(3) Uani 0.439(7) 1 d D U P K 2
F53A F 0.9880(14) 0.0742(6) 0.8027(4) 0.078(3) Uani 0.439(7) 1 d D U P K 2
F54A F 0.8946(10) 0.0660(5) 0.7468(5) 0.074(2) Uani 0.439(7) 1 d D U P K 2
F55A F 0.5636(12) 0.1739(6) 0.6629(5) 0.087(3) Uani 0.440(9) 1 d D U P L 2
F56A F 0.4169(10) 0.2465(10) 0.6408(7) 0.089(3) Uani 0.440(9) 1 d D U P L 2
F57A F 0.5482(12) 0.1999(7) 0.5964(5) 0.081(3) Uani 0.440(9) 1 d D U P L 2
F70A F 1.0451(17) 0.4987(11) 0.5134(6) 0.098(3) Uani 0.355(9) 1 d D U P M 2
F71A F 0.9720(18) 0.5853(7) 0.5547(6) 0.091(3) Uani 0.355(9) 1 d D U P M 2
F72A F 0.8689(12) 0.5163(10) 0.5369(7) 0.088(3) Uani 0.355(9) 1 d D U P M 2
F85A F 0.2770(13) 0.6079(9) 0.5579(5) 0.105(3) Uani 0.419(9) 1 d D U P N 2
F86A F 0.2421(17) 0.6444(12) 0.4927(5) 0.105(4) Uani 0.419(9) 1 d D U P N 2
F87A F 0.3357(13) 0.7021(11) 0.5343(8) 0.111(3) Uani 0.419(9) 1 d D U P N 2
F88A F -0.2393(11) 0.8024(10) 0.5361(5) 0.092(3) Uani 0.415(9) 1 d D U P O 2
F89A F -0.1397(14) 0.8549(8) 0.4965(6) 0.099(3) Uani 0.415(9) 1 d D U P O 2
F90A F -0.1623(16) 0.7492(10) 0.4803(6) 0.105(3) Uani 0.415(9) 1 d D U P O 2
C98A C 0.404(2) 0.1968(10) 0.9707(14) 0.084(5) Uani 0.329(17) 1 d D U P E 2
H98D H 0.391756 0.215031 1.001384 0.126 Uiso 0.329(17) 1 calc GR . P E 2
H98E H 0.333291 0.185609 0.960090 0.126 Uiso 0.329(17) 1 calc GR . P E 2
H98F H 0.430313 0.232491 0.950519 0.126 Uiso 0.329(17) 1 calc GR . P E 2
C99A C 0.433(3) 0.0673(11) 0.9847(14) 0.078(4) Uani 0.329(17) 1 d D U P E 2
H99D H 0.484665 0.022821 0.980556 0.118 Uiso 0.329(17) 1 calc GR . P E 2
H99E H 0.367566 0.067919 0.965927 0.118 Uiso 0.329(17) 1 calc GR . P E 2
H99F H 0.406900 0.071572 1.016529 0.118 Uiso 0.329(17) 1 calc GR . P E 2

loop_
_atom_site_aniso_label
_atom_site_aniso_U_11
_atom_site_aniso_U_22
_atom_site_aniso_U_33
_atom_site_aniso_U_23
_atom_site_aniso_U_13
_atom_site_aniso_U_12
Ag1 0.0501(2) 0.02690(18) 0.02586(18) -0.00018(14) -0.00111(17) -0.00230(17)
Ag2 0.0524(3) 0.0305(2) 0.02677(19) 0.00465(15) 0.00260(17) -0.00785(18)
N1 0.045(3) 0.021(2) 0.028(2) 0.0026(17) 0.003(2) -0.0011(19)
N2 0.049(3) 0.032(3) 0.028(2) 0.0025(19) 0.003(2) -0.001(2)
N3 0.048(3) 0.029(2) 0.031(2) -0.0024(19) -0.006(2) -0.005(2)
N4 0.040(3) 0.031(2) 0.030(2) 0.0057(18) -0.008(2) -0.010(2)
N5 0.047(3) 0.030(2) 0.030(2) 0.0044(19) -0.006(2) -0.002(2)
N6 0.072(4) 0.033(3) 0.027(2) 0.003(2) -0.004(2) -0.019(3)
C1 0.070(5) 0.029(3) 0.031(3) 0.003(2) 0.006(3) 0.001(3)
C2 0.098(6) 0.046(4) 0.027(3) -0.003(3) 0.000(3) 0.004(4)
C3 0.094(6) 0.044(4) 0.031(3) 0.009(3) -0.001(4) 0.005(4)
C4 0.069(5) 0.032(3) 0.030(3) 0.007(2) -0.002(3) 0.006(3)
C5 0.041(3) 0.025(2) 0.028(3) 0.006(2) -0.002(2) 0.000(2)
C6 0.078(5) 0.025(3) 0.026(3) -0.001(2) 0.008(3) 0.002(3)
C7 0.128(8) 0.036(4) 0.034(4) 0.002(3) 0.015(4) 0.021(4)
C8 0.045(3) 0.022(2) 0.037(3) 0.000(2) -0.001(3) 0.002(2)
C9 0.082(5) 0.024(3) 0.039(3) -0.001(2) -0.008(3) 0.003(3)
C10 0.044(3) 0.025(3) 0.027(3) -0.001(2) 0.008(2) -0.002(2)
C11 0.042(3) 0.036(3) 0.031(3) -0.002(2) 0.006(2) -0.002(3)
C12 0.051(4) 0.029(3) 0.027(3) 0.001(2) 0.006(2) -0.009(3)
C13 0.058(4) 0.021(2) 0.032(3) 0.002(2) 0.005(3) -0.001(2)
C14 0.047(4) 0.032(3) 0.042(3) -0.003(2) 0.000(3) -0.003(3)
C15 0.044(3) 0.027(3) 0.039(3) -0.004(2) 0.007(3) -0.007(2)
C16 0.047(4) 0.042(4) 0.075(5) -0.006(4) -0.007(4) -0.004(3)
C17 0.050(5) 0.053(5) 0.122(9) -0.012(5) -0.008(5) -0.015(4)
C18 0.113(10) 0.120(10) 0.081(8) -0.013(7) -0.043(7) -0.015(8)
C19 0.054(4) 0.044(3) 0.075(5) -0.009(3) 0.017(3) -0.022(3)
C22 0.079(5) 0.021(3) 0.032(3) 0.002(2) -0.009(3) 0.005(3)
C23 0.092(6) 0.027(3) 0.033(3) 0.002(2) 0.002(3) 0.006(3)
C24 0.123(8) 0.042(4) 0.043(4) 0.002(3) 0.011(5) -0.002(5)
C25 0.186(12) 0.034(4) 0.034(4) -0.003(3) -0.013(6) -0.017(5)
C26 0.128(9) 0.038(4) 0.040(4) -0.003(3) -0.025(5) -0.010(5)
C27 0.101(6) 0.022(3) 0.047(4) -0.003(3) -0.030(4) -0.003(3)
C28 0.072(5) 0.044(4) 0.047(4) 0.000(3) 0.013(4) -0.002(3)
C29 0.095(7) 0.058(5) 0.080(7) 0.011(5) 0.035(6) 0.001(5)
C30 0.088(7) 0.061(5) 0.076(6) 0.004(5) 0.008(5) 0.005(5)
C31 0.068(5) 0.042(4) 0.082(6) -0.014(4) -0.029(5) -0.001(4)
C32 0.095(8) 0.064(7) 0.165(14) 0.023(8) -0.039(9) -0.009(6)
C33 0.097(8) 0.056(5) 0.089(7) -0.005(5) -0.014(6) -0.020(5)
C34 0.034(3) 0.040(3) 0.027(3) 0.011(2) -0.004(2) -0.007(2)
C35 0.042(3) 0.044(3) 0.037(3) 0.013(3) 0.002(3) -0.006(3)
C36 0.050(4) 0.052(4) 0.037(3) 0.017(3) 0.002(3) -0.019(3)
C37 0.053(4) 0.039(3) 0.039(3) 0.014(3) -0.011(3) -0.021(3)
C38 0.043(3) 0.031(3) 0.034(3) 0.010(2) -0.009(2) -0.015(2)
C39 0.040(3) 0.036(3) 0.024(3) 0.001(2) 0.002(2) 0.002(2)
C40 0.072(5) 0.045(4) 0.037(3) -0.003(3) 0.007(3) 0.007(3)
C41 0.054(4) 0.028(3) 0.036(3) 0.005(2) -0.011(3) -0.015(3)
C42 0.071(5) 0.030(3) 0.049(4) 0.008(3) -0.001(3) -0.013(3)
C43 0.061(4) 0.023(3) 0.023(3) 0.001(2) 0.003(3) 0.006(2)
C44 0.056(4) 0.042(3) 0.032(3) -0.001(3) 0.000(3) 0.005(3)
C45 0.072(5) 0.031(3) 0.028(3) -0.004(2) -0.003(3) 0.008(3)
C46 0.102(7) 0.024(3) 0.033(3) -0.001(2) 0.011(4) -0.006(3)
C47 0.072(5) 0.037(3) 0.046(4) -0.001(3) -0.001(3) -0.009(3)
C48 0.059(4) 0.039(3) 0.035(3) 0.001(3) -0.001(3) -0.008(3)
C49 0.061(5) 0.044(4) 0.071(5) 0.012(4) -0.018(4) 0.006(3)
C50 0.078(6) 0.068(6) 0.076(6) -0.001(5) -0.033(5) 0.018(5)
C51 0.054(5) 0.101(8) 0.089(7) 0.044(6) -0.002(5) -0.002(5)
C52 0.054(4) 0.047(4) 0.062(4) 0.010(3) -0.013(3) -0.008(3)
C55 0.081(5) 0.031(3) 0.028(3) -0.001(2) 0.004(3) -0.015(3)
C56 0.088(6) 0.085(6) 0.035(4) -0.008(4) 0.005(4) -0.043(5)
C57 0.099(8) 0.104(8) 0.044(4) -0.033(5) 0.018(5) -0.048(6)
C58 0.108(8) 0.051(5) 0.052(5) -0.010(4) 0.023(5) -0.008(5)
C59 0.082(6) 0.054(5) 0.061(5) 0.006(4) 0.000(4) 0.012(4)
C60 0.080(6) 0.046(4) 0.044(4) 0.008(3) -0.006(4) 0.009(4)
C61 0.118(7) 0.082(5) 0.061(5) -0.006(4) -0.010(5) -0.028(5)
C64 0.118(7) 0.089(6) 0.074(5) 0.006(5) -0.037(5) 0.004(5)
C20 0.068(7) 0.059(6) 0.084(6) -0.011(5) 0.007(6) -0.024(5)
C21 0.061(6) 0.061(6) 0.082(7) -0.007(6) 0.024(6) -0.022(5)
C53 0.056(5) 0.066(6) 0.067(6) -0.001(5) -0.006(4) 0.001(5)
C54 0.070(7) 0.073(6) 0.058(5) 0.014(5) -0.011(5) 0.007(5)
C62 0.113(8) 0.074(6) 0.060(6) 0.008(5) -0.013(6) -0.043(6)
C63 0.125(9) 0.082(7) 0.075(8) 0.003(6) -0.016(7) -0.036(7)
C65 0.083(8) 0.079(6) 0.063(6) 0.007(5) -0.034(6) -0.009(6)
C66 0.128(10) 0.087(7) 0.093(8) 0.024(6) -0.061(7) -0.010(7)
C20A 0.060(8) 0.053(7) 0.081(7) -0.014(6) 0.000(7) -0.032(6)
C21A 0.064(6) 0.056(6) 0.092(8) -0.006(7) 0.016(6) -0.023(5)
C53A 0.059(8) 0.061(8) 0.069(8) 0.004(7) -0.012(7) -0.001(7)
C54A 0.059(8) 0.061(8) 0.061(8) 0.008(7) -0.014(7) -0.002(7)
C62A 0.113(10) 0.079(8) 0.068(8) -0.009(7) -0.009(8) -0.038(8)
C63A 0.124(10) 0.085(8) 0.071(10) 0.006(8) -0.014(9) -0.039(8)
C65A 0.101(10) 0.085(8) 0.074(9) 0.006(8) -0.038(8) 0.005(8)
C66A 0.118(11) 0.082(9) 0.074(9) 0.010(8) -0.047(9) -0.004(9)
Ag3 0.0511(3) 0.0320(2) 0.02568(18) -0.00124(15) -0.00353(17) -0.00813(18)
Ag4 0.0491(2) 0.02920(19) 0.02653(18) -0.00258(15) -0.00813(17) -0.00867(17)
F16 0.331(13) 0.081(4) 0.034(3) -0.006(3) 0.001(4) 0.063(6)
F4 0.066(4) 0.246(10) 0.125(6) -0.118(6) -0.030(3) 0.006(5)
F5 0.070(3) 0.072(3) 0.110(5) -0.003(3) -0.049(3) -0.003(2)
F6 0.100(4) 0.089(4) 0.164(7) 0.015(4) -0.065(4) -0.057(4)
F7 0.218(9) 0.124(5) 0.050(3) -0.022(3) -0.009(4) -0.072(6)
F8 0.068(3) 0.153(6) 0.072(4) 0.008(4) 0.025(3) -0.013(4)
F9 0.109(5) 0.138(6) 0.055(3) 0.036(3) 0.025(3) 0.053(4)
F10 0.135(6) 0.137(7) 0.198(9) -0.034(6) -0.129(7) 0.035(5)
F11 0.126(6) 0.168(8) 0.176(9) 0.106(7) -0.036(5) 0.035(5)
F12 0.121(6) 0.252(11) 0.102(5) -0.026(6) -0.042(4) 0.133(7)
F17 0.104(4) 0.092(4) 0.103(5) -0.052(4) -0.004(4) 0.028(3)
F18 0.148(6) 0.096(4) 0.105(5) -0.068(4) 0.013(4) -0.036(4)
F19 0.095(4) 0.084(4) 0.043(2) -0.028(2) 0.004(2) -0.018(3)
F20 0.158(6) 0.043(2) 0.062(3) -0.001(2) -0.040(3) -0.036(3)
F21 0.077(3) 0.089(4) 0.076(3) -0.027(3) -0.035(3) -0.018(3)
F22 0.055(3) 0.125(5) 0.146(6) -0.069(5) -0.045(3) 0.035(3)
F23 0.070(3) 0.086(4) 0.065(3) -0.001(3) 0.023(3) 0.015(3)
F24 0.086(4) 0.051(3) 0.088(4) -0.005(2) 0.006(3) 0.023(2)
F28 0.070(3) 0.080(4) 0.103(4) -0.010(3) 0.019(3) -0.049(3)
F29 0.062(3) 0.134(5) 0.078(4) 0.054(4) 0.009(3) -0.009(3)
F30 0.056(3) 0.066(3) 0.089(4) -0.003(3) 0.028(3) -0.011(2)
F34 0.221(9) 0.145(6) 0.057(4) 0.028(4) -0.003(5) -0.097(6)
F35 0.070(3) 0.186(8) 0.071(4) -0.009(4) -0.033(3) -0.023(4)
F36 0.158(6) 0.148(6) 0.049(3) -0.035(4) -0.039(4) 0.078(5)
F40 0.097(3) 0.056(2) 0.0311(18) 0.0055(17) -0.008(2) -0.017(2)
F41 0.046(2) 0.062(3) 0.085(3) 0.021(2) -0.014(2) 0.000(2)
F42 0.071(3) 0.0399(19) 0.049(2) 0.0126(17) -0.0144(19) -0.0197(19)
F43 0.201(7) 0.050(3) 0.075(4) -0.002(3) 0.052(4) -0.050(4)
F44 0.127(5) 0.112(5) 0.062(3) 0.050(3) -0.024(3) -0.049(4)
F45 0.077(3) 0.112(5) 0.099(5) 0.053(4) 0.033(3) -0.014(3)
F46 0.064(3) 0.078(3) 0.052(2) 0.003(2) -0.019(2) 0.012(2)
F47 0.048(3) 0.129(5) 0.110(5) 0.058(4) 0.024(3) 0.029(3)
F48 0.092(4) 0.044(2) 0.074(3) -0.001(2) -0.019(3) 0.017(2)
F49 0.105(4) 0.060(3) 0.050(3) -0.022(2) 0.000(3) -0.023(3)
F50 0.057(3) 0.128(5) 0.088(4) -0.071(4) 0.029(3) -0.036(3)
F51 0.095(4) 0.081(3) 0.044(2) -0.020(2) -0.023(2) 0.000(3)
F58 0.079(4) 0.063(4) 0.232(10) 0.020(5) -0.065(5) 0.014(3)
F59 0.202(8) 0.048(3) 0.104(5) 0.016(3) 0.060(6) 0.036(4)
F60 0.073(3) 0.043(2) 0.123(5) 0.024(3) 0.019(3) 0.002(2)
F61 0.062(3) 0.043(2) 0.094(4) -0.031(2) -0.030(2) 0.013(2)
F62 0.042(2) 0.096(4) 0.058(3) -0.016(3) 0.013(2) -0.020(2)
F63 0.043(2) 0.054(2) 0.050(2) -0.0105(18) -0.0108(17) 0.0001(17)
F64 0.105(5) 0.185(7) 0.073(4) -0.088(5) -0.051(3) 0.069(5)
F65 0.101(4) 0.094(4) 0.083(4) 0.009(3) -0.055(3) -0.046(3)
F66 0.103(4) 0.079(3) 0.048(3) 0.019(2) -0.034(3) -0.010(3)
F67 0.090(4) 0.181(8) 0.088(5) -0.051(5) -0.006(4) -0.067(5)
F68 0.055(3) 0.090(4) 0.112(5) 0.000(3) -0.033(3) -0.013(3)
F69 0.091(4) 0.070(4) 0.153(6) 0.008(4) -0.047(4) -0.043(3)
F73 0.081(4) 0.068(3) 0.090(4) -0.035(3) -0.022(3) 0.024(3)
F74 0.088(4) 0.068(3) 0.079(4) 0.017(3) -0.016(3) 0.017(3)
F75 0.048(3) 0.088(4) 0.100(4) -0.018(3) -0.018(3) 0.015(3)
F76 0.084(4) 0.087(4) 0.087(4) -0.021(3) 0.022(3) -0.049(3)
F77 0.092(4) 0.055(3) 0.167(7) 0.034(4) -0.045(4) -0.031(3)
F78 0.147(6) 0.074(4) 0.058(3) -0.018(3) 0.005(3) -0.050(4)
F79 0.187(7) 0.151(6) 0.047(3) 0.041(4) -0.033(4) -0.112(6)
F80 0.151(6) 0.136(6) 0.047(3) -0.024(4) -0.028(4) 0.046(5)
F81 0.073(4) 0.158(6) 0.057(3) 0.027(4) -0.026(3) -0.028(4)
F82 0.043(2) 0.060(3) 0.075(3) -0.011(2) 0.002(2) -0.0127(19)
F83 0.076(3) 0.0303(19) 0.073(3) -0.0006(19) 0.002(2) -0.0092(19)
F84 0.095(4) 0.073(3) 0.045(2) -0.015(2) 0.008(2) -0.043(3)
F91 0.097(4) 0.045(2) 0.041(2) 0.0091(18) 0.006(2) 0.000(2)
F92 0.103(4) 0.070(3) 0.087(4) 0.027(3) -0.021(3) -0.056(3)
F93 0.095(4) 0.045(2) 0.081(4) 0.022(2) 0.020(3) 0.019(2)
F94 0.097(4) 0.051(3) 0.123(5) 0.006(3) 0.054(4) 0.010(3)
F95 0.090(4) 0.133(6) 0.053(3) -0.018(3) 0.022(3) -0.033(4)
F96 0.057(3) 0.059(3) 0.095(4) -0.004(3) 0.024(3) -0.021(2)
N7 0.043(3) 0.028(2) 0.029(2) -0.0002(18) -0.003(2) -0.007(2)
N8 0.043(3) 0.026(2) 0.028(2) 0.0034(18) -0.008(2) -0.006(2)
N9 0.042(3) 0.031(2) 0.030(2) 0.0015(19) 0.002(2) -0.007(2)
N10 0.033(2) 0.028(2) 0.022(2) -0.0032(16) -0.0020(17) -0.0079(18)
N11 0.046(3) 0.026(2) 0.026(2) -0.0004(18) -0.003(2) -0.004(2)
N12 0.038(3) 0.031(2) 0.023(2) -0.0013(18) 0.0007(19) -0.009(2)
C67 0.048(3) 0.033(3) 0.032(3) -0.002(2) -0.006(2) -0.012(3)
C68 0.079(5) 0.044(4) 0.029(3) 0.000(3) -0.007(3) -0.005(3)
C69 0.075(5) 0.059(4) 0.033(3) -0.008(3) 0.005(3) 0.005(4)
C70 0.055(4) 0.039(3) 0.038(3) -0.005(3) -0.005(3) -0.005(3)
C71 0.037(3) 0.033(3) 0.033(3) 0.000(2) -0.001(2) -0.012(2)
C72 0.055(4) 0.035(3) 0.035(3) 0.001(2) -0.011(3) -0.012(3)
C73 0.097(6) 0.044(4) 0.034(3) -0.001(3) -0.021(4) 0.000(4)
C74 0.049(4) 0.031(3) 0.033(3) 0.001(2) 0.002(3) -0.012(3)
C75 0.089(6) 0.026(3) 0.042(4) -0.001(3) -0.003(4) -0.002(3)
C76 0.044(3) 0.031(3) 0.027(3) 0.001(2) -0.007(2) -0.010(2)
C77 0.043(3) 0.029(3) 0.021(2) 0.002(2) -0.004(2) -0.008(2)
C78 0.043(3) 0.030(3) 0.028(3) 0.001(2) -0.011(2) -0.003(2)
C79 0.048(4) 0.029(3) 0.044(3) -0.001(2) -0.016(3) 0.000(2)
C80 0.043(4) 0.036(3) 0.060(4) -0.005(3) -0.012(3) -0.002(3)
C81 0.043(3) 0.035(3) 0.045(3) 0.002(3) -0.013(3) -0.008(3)
C82 0.042(3) 0.034(3) 0.040(3) 0.002(2) 0.005(3) -0.010(3)
C83 0.044(4) 0.038(3) 0.074(5) 0.003(3) -0.008(3) -0.013(3)
C84 0.071(5) 0.063(5) 0.050(4) -0.003(4) 0.013(4) -0.014(4)
C85 0.041(4) 0.047(4) 0.087(6) -0.005(4) -0.012(4) -0.019(3)
C86 0.107(9) 0.079(7) 0.110(9) 0.018(6) -0.019(7) -0.057(7)
C87 0.047(5) 0.078(7) 0.230(17) -0.005(9) -0.042(8) -0.027(5)
C88 0.072(5) 0.025(3) 0.031(3) -0.003(2) 0.004(3) -0.005(3)
C89 0.087(6) 0.030(3) 0.037(3) -0.002(3) -0.016(3) -0.006(3)
C90 0.121(8) 0.042(4) 0.037(4) 0.002(3) -0.029(4) -0.009(4)
C91 0.166(12) 0.043(4) 0.033(4) -0.006(3) -0.003(5) -0.004(6)
C92 0.153(10) 0.029(3) 0.039(4) 0.001(3) 0.033(5) -0.007(5)
C93 0.090(6) 0.026(3) 0.041(4) 0.001(3) 0.024(4) 0.002(3)
C94 0.072(5) 0.048(4) 0.064(5) 0.010(4) -0.028(4) -0.016(4)
C95 0.071(6) 0.059(5) 0.103(8) -0.005(5) -0.043(6) -0.002(4)
C96 0.088(7) 0.090(7) 0.054(5) -0.002(5) -0.008(5) -0.037(6)
C97 0.084(5) 0.038(4) 0.102(6) 0.008(4) 0.038(5) -0.010(3)
C100 0.027(3) 0.035(3) 0.027(2) -0.008(2) 0.001(2) -0.006(2)
C101 0.045(3) 0.043(3) 0.032(3) -0.009(2) -0.013(3) -0.003(3)
C102 0.052(4) 0.047(4) 0.039(3) -0.012(3) -0.010(3) -0.014(3)
C103 0.047(3) 0.035(3) 0.037(3) -0.011(2) -0.004(3) -0.016(3)
C104 0.031(3) 0.029(3) 0.029(3) -0.008(2) 0.002(2) -0.007(2)
C105 0.039(3) 0.029(3) 0.023(2) -0.002(2) -0.002(2) 0.000(2)
C106 0.065(4) 0.038(3) 0.033(3) 0.003(3) -0.015(3) 0.002(3)
C107 0.040(3) 0.026(2) 0.030(3) -0.002(2) 0.003(2) -0.009(2)
C108 0.057(4) 0.025(3) 0.039(3) -0.003(2) -0.002(3) -0.009(3)
C109 0.053(4) 0.032(3) 0.021(2) -0.001(2) -0.006(2) -0.004(3)
C110 0.056(4) 0.032(3) 0.025(3) -0.001(2) -0.011(2) 0.003(3)
C111 0.067(4) 0.029(3) 0.033(3) -0.002(2) -0.004(3) 0.009(3)
C112 0.080(5) 0.029(3) 0.026(3) -0.003(2) -0.007(3) -0.009(3)
C113 0.077(5) 0.033(3) 0.039(3) 0.001(3) -0.003(3) -0.017(3)
C114 0.056(4) 0.028(3) 0.036(3) 0.001(2) -0.002(3) -0.009(3)
C115 0.050(4) 0.042(3) 0.045(4) -0.009(3) -0.007(3) 0.005(3)
C116 0.060(5) 0.054(4) 0.061(5) -0.010(4) 0.015(4) 0.008(4)
C117 0.059(5) 0.078(6) 0.060(5) -0.024(4) -0.015(4) 0.003(4)
C118 0.051(4) 0.041(4) 0.053(4) 0.002(3) 0.008(3) -0.011(3)
C119 0.086(7) 0.093(8) 0.074(7) 0.007(6) 0.003(5) 0.023(6)
C120 0.096(8) 0.085(8) 0.100(9) 0.018(6) 0.037(7) -0.007(6)
C121 0.047(3) 0.026(3) 0.028(3) 0.003(2) -0.001(2) -0.008(2)
C122 0.046(3) 0.032(3) 0.027(3) 0.005(2) 0.002(2) -0.008(2)
C123 0.061(4) 0.055(4) 0.030(3) 0.007(3) 0.000(3) -0.010(3)
C124 0.062(5) 0.055(4) 0.038(3) 0.009(3) -0.009(3) 0.002(3)
C125 0.049(4) 0.055(4) 0.050(4) -0.003(3) -0.005(3) 0.001(3)
C126 0.042(3) 0.046(3) 0.036(3) -0.004(3) -0.001(3) -0.004(3)
C127 0.042(3) 0.042(3) 0.038(3) -0.002(3) 0.002(3) -0.015(3)
C128 0.064(5) 0.063(5) 0.052(4) -0.012(4) 0.008(4) -0.036(4)
C129 0.053(4) 0.050(4) 0.035(3) -0.002(3) 0.005(3) -0.003(3)
C130 0.043(4) 0.072(5) 0.039(3) -0.005(3) 0.001(3) -0.009(3)
C131 0.071(6) 0.110(9) 0.084(7) -0.042(7) 0.030(5) -0.004(6)
C132 0.096(8) 0.098(8) 0.065(6) -0.014(5) 0.040(5) -0.039(6)
C133 0.037(3) 0.022(2) 0.037(3) 0.001(2) -0.006(2) -0.003(2)
C134 0.040(3) 0.027(3) 0.045(3) 0.009(2) -0.011(3) -0.006(2)
C135 0.042(3) 0.028(3) 0.070(4) 0.012(3) -0.014(3) -0.010(2)
C136 0.042(3) 0.027(3) 0.083(5) 0.002(3) -0.014(3) -0.009(3)
C137 0.041(3) 0.032(3) 0.069(4) -0.006(3) -0.017(3) -0.010(3)
C138 0.042(3) 0.034(3) 0.046(3) -0.001(2) -0.012(3) -0.003(2)
C139 0.079(4) 0.050(3) 0.099(5) 0.035(3) -0.029(3) -0.027(3)
C140 0.054(4) 0.050(4) 0.086(5) -0.020(4) -0.028(4) -0.007(3)
C141 0.034(3) 0.026(2) 0.032(2) 0.003(2) -0.006(2) -0.008(2)
C142 0.030(3) 0.034(3) 0.037(3) 0.003(2) -0.003(2) -0.003(2)
C143 0.032(3) 0.038(3) 0.046(3) -0.002(2) 0.001(2) -0.004(2)
C144 0.039(3) 0.042(3) 0.058(4) -0.001(3) -0.004(3) 0.000(3)
C145 0.046(3) 0.043(3) 0.058(4) 0.001(3) -0.016(3) 0.003(3)
C146 0.039(3) 0.033(3) 0.041(3) 0.000(2) -0.011(2) 0.001(2)
C147 0.054(4) 0.064(4) 0.048(4) -0.004(3) 0.004(3) -0.001(3)
C148 0.069(5) 0.080(6) 0.076(6) -0.001(4) -0.031(4) 0.031(4)
C149 0.037(3) 0.026(2) 0.029(2) -0.0004(19) -0.007(2) 0.000(2)
C150 0.047(3) 0.027(2) 0.027(2) -0.0028(19) -0.008(2) -0.006(2)
C151 0.051(4) 0.030(3) 0.033(3) 0.004(2) -0.009(2) -0.006(2)
C152 0.057(4) 0.038(3) 0.029(3) 0.001(2) -0.008(3) -0.002(3)
C153 0.062(4) 0.037(3) 0.031(3) -0.005(2) -0.005(3) 0.003(3)
C154 0.057(4) 0.030(3) 0.030(3) -0.002(2) -0.012(2) -0.005(3)
C155 0.078(4) 0.032(3) 0.050(3) 0.009(2) -0.010(3) -0.012(2)
C156 0.097(6) 0.047(4) 0.036(3) -0.007(3) -0.001(4) 0.011(4)
C157 0.034(3) 0.027(2) 0.023(2) 0.0028(18) -0.0042(19) -0.0084(19)
C158 0.044(3) 0.027(2) 0.022(2) 0.0006(19) -0.002(2) -0.008(2)
C159 0.050(3) 0.039(3) 0.023(2) 0.001(2) -0.002(2) -0.018(2)
C160 0.036(3) 0.043(3) 0.034(3) 0.005(2) -0.012(2) -0.010(2)
C161 0.039(3) 0.038(3) 0.032(3) 0.001(2) -0.003(2) -0.001(2)
C162 0.037(3) 0.029(2) 0.034(3) 0.000(2) -0.006(2) -0.006(2)
C163 0.066(4) 0.049(3) 0.038(3) -0.004(3) -0.016(3) -0.020(3)
C164 0.045(4) 0.060(4) 0.053(4) -0.006(3) -0.007(3) 0.006(3)
C165 0.032(3) 0.025(2) 0.031(3) -0.005(2) -0.004(2) -0.006(2)
C166 0.038(3) 0.028(2) 0.035(3) -0.005(2) 0.003(2) -0.008(2)
C167 0.040(3) 0.029(3) 0.053(4) -0.012(3) -0.002(3) -0.007(2)
C168 0.037(3) 0.027(3) 0.059(4) -0.004(2) -0.004(3) -0.009(2)
C169 0.035(3) 0.035(3) 0.052(3) 0.002(2) 0.001(3) -0.011(2)
C170 0.038(3) 0.030(3) 0.036(3) -0.004(2) 0.000(2) -0.008(2)
C171 0.066(4) 0.054(3) 0.078(4) -0.038(3) 0.009(3) -0.021(3)
C172 0.048(4) 0.049(4) 0.062(4) 0.008(3) 0.006(3) -0.017(3)
C173 0.033(3) 0.025(2) 0.035(3) -0.001(2) 0.002(2) -0.008(2)
C174 0.036(3) 0.037(3) 0.042(3) -0.004(2) 0.007(2) -0.004(2)
C175 0.036(3) 0.043(3) 0.066(4) -0.005(3) 0.005(3) 0.004(3)
C176 0.030(3) 0.048(4) 0.066(4) 0.002(3) -0.008(3) -0.002(3)
C177 0.031(3) 0.033(3) 0.049(3) -0.001(2) -0.005(2) -0.007(2)
C178 0.034(3) 0.033(3) 0.037(3) -0.003(2) -0.002(2) -0.006(2)
C179 0.075(4) 0.110(6) 0.106(5) -0.019(5) 0.023(4) 0.040(4)
C180 0.053(4) 0.063(4) 0.048(4) 0.006(3) -0.014(3) -0.006(3)
C181 0.030(3) 0.031(3) 0.028(2) -0.0012(19) 0.004(2) -0.010(2)
C182 0.037(3) 0.029(2) 0.033(3) -0.004(2) 0.002(2) -0.009(2)
C183 0.044(3) 0.032(3) 0.034(3) -0.006(2) 0.002(2) -0.013(2)
C184 0.045(3) 0.034(3) 0.032(3) -0.007(2) -0.003(2) -0.008(2)
C185 0.040(3) 0.035(3) 0.030(3) -0.002(2) -0.001(2) -0.009(2)
C186 0.036(3) 0.024(2) 0.034(3) -0.0034(19) -0.001(2) -0.004(2)
C187 0.081(4) 0.032(3) 0.059(3) -0.012(2) 0.000(3) -0.018(3)
C188 0.050(3) 0.040(3) 0.039(3) 0.003(2) -0.012(3) -0.008(3)
C189 0.034(3) 0.026(2) 0.029(2) -0.0044(19) -0.004(2) -0.008(2)
C190 0.040(3) 0.031(3) 0.024(2) -0.0024(19) 0.000(2) -0.011(2)
C191 0.042(3) 0.043(3) 0.026(3) 0.002(2) 0.000(2) -0.015(2)
C192 0.043(3) 0.048(3) 0.029(3) -0.005(2) 0.005(2) -0.012(2)
C193 0.035(3) 0.041(3) 0.032(3) -0.002(2) 0.001(2) -0.004(2)
C194 0.041(3) 0.024(2) 0.032(3) 0.000(2) 0.001(2) -0.006(2)
C195 0.062(4) 0.050(4) 0.042(3) 0.010(3) 0.007(3) -0.016(3)
C196 0.049(4) 0.050(3) 0.040(3) 0.004(3) 0.004(3) 0.008(3)
C198 0.046(3) 0.033(3) 0.034(3) 0.003(2) -0.003(3) -0.006(3)
C199 0.046(3) 0.032(3) 0.044(3) 0.003(2) -0.002(3) -0.011(3)
C200 0.043(3) 0.032(3) 0.051(4) -0.001(3) -0.005(3) -0.008(3)
C201 0.047(4) 0.043(3) 0.042(3) 0.000(3) 0.007(3) -0.013(3)
C202 0.043(3) 0.037(3) 0.045(3) 0.007(3) -0.005(3) -0.013(3)
C203 0.042(3) 0.035(3) 0.038(3) 0.005(2) -0.003(3) -0.011(3)
C204 0.067(5) 0.030(3) 0.044(4) 0.004(3) -0.004(3) -0.004(3)
C205 0.056(4) 0.041(4) 0.070(5) 0.000(3) 0.014(4) -0.008(3)
C206 0.042(3) 0.031(3) 0.036(3) 0.003(2) -0.003(2) -0.001(2)
C207 0.044(3) 0.031(3) 0.038(3) 0.003(2) -0.002(3) 0.000(2)
C208 0.039(3) 0.032(3) 0.047(4) 0.003(3) -0.001(3) -0.001(2)
C209 0.039(3) 0.038(3) 0.048(4) 0.009(3) -0.005(3) -0.006(3)
C210 0.045(4) 0.042(3) 0.037(3) 0.008(3) -0.003(3) -0.004(3)
C211 0.046(4) 0.039(3) 0.040(3) 0.006(3) -0.008(3) -0.006(3)
C212 0.040(3) 0.042(3) 0.049(4) -0.004(3) 0.006(3) -0.007(3)
C213 0.056(4) 0.070(5) 0.043(4) 0.013(4) -0.012(3) -0.018(4)
C214 0.045(3) 0.035(3) 0.034(3) 0.010(2) -0.007(3) -0.009(3)
C215 0.051(4) 0.039(3) 0.042(3) 0.001(3) -0.012(3) -0.011(3)
C216 0.060(4) 0.051(4) 0.047(4) 0.006(3) -0.019(3) -0.019(3)
C217 0.074(5) 0.057(4) 0.038(3) -0.004(3) -0.006(3) -0.027(4)
C218 0.058(4) 0.063(5) 0.045(4) -0.005(3) 0.002(3) -0.023(4)
C219 0.049(4) 0.051(4) 0.040(3) -0.004(3) -0.008(3) -0.007(3)
C220 0.084(4) 0.110(5) 0.076(4) 0.008(4) -0.046(4) -0.021(4)
C221 0.071(4) 0.128(6) 0.083(5) -0.038(4) 0.020(4) -0.014(4)
C222 0.040(3) 0.037(3) 0.033(3) 0.005(2) -0.004(2) -0.006(3)
C223 0.046(4) 0.039(3) 0.038(3) -0.002(3) -0.005(3) 0.002(3)
C224 0.047(4) 0.047(4) 0.031(3) -0.006(3) -0.008(3) 0.012(3)
C225 0.046(4) 0.061(4) 0.024(3) -0.004(3) -0.001(2) -0.009(3)
C226 0.050(4) 0.046(3) 0.027(3) 0.001(2) 0.001(2) -0.011(3)
C227 0.042(3) 0.040(3) 0.031(3) 0.004(2) -0.003(2) -0.005(3)
C228 0.054(4) 0.059(5) 0.053(4) -0.008(4) -0.016(3) 0.011(4)
C229 0.052(4) 0.053(4) 0.052(4) -0.008(3) 0.002(3) -0.019(3)
C230 0.036(3) 0.033(3) 0.027(3) 0.000(2) -0.004(2) -0.006(2)
C231 0.040(3) 0.034(3) 0.028(3) -0.006(2) 0.001(2) -0.003(2)
C232 0.048(4) 0.039(3) 0.031(3) 0.006(2) -0.003(3) -0.006(3)
C233 0.050(4) 0.046(3) 0.026(3) -0.001(2) -0.002(2) -0.012(3)
C234 0.035(3) 0.048(3) 0.033(3) -0.007(3) 0.000(2) -0.010(3)
C235 0.035(3) 0.036(3) 0.031(3) -0.007(2) 0.000(2) -0.008(2)
C236 0.087(4) 0.036(3) 0.060(3) 0.006(3) -0.015(3) -0.010(3)
C237 0.044(4) 0.055(4) 0.038(3) -0.010(3) 0.001(3) -0.016(3)
C238 0.044(3) 0.026(2) 0.026(3) 0.001(2) 0.001(2) -0.004(2)
C239 0.046(3) 0.030(3) 0.030(3) 0.003(2) -0.005(2) 0.002(2)
C240 0.047(3) 0.036(3) 0.025(3) -0.003(2) -0.001(2) -0.002(2)
C241 0.046(3) 0.035(3) 0.028(3) -0.004(2) 0.002(2) -0.003(2)
C242 0.042(3) 0.030(3) 0.032(3) -0.003(2) 0.003(2) -0.009(2)
C243 0.041(3) 0.030(3) 0.031(3) -0.003(2) -0.004(2) -0.009(2)
C244 0.056(4) 0.059(4) 0.040(4) -0.006(3) -0.012(3) 0.007(3)
C245 0.046(4) 0.044(3) 0.043(3) -0.014(3) 0.005(3) -0.009(3)
C246 0.041(3) 0.029(3) 0.029(3) -0.003(2) -0.002(2) -0.003(2)
C247 0.044(3) 0.031(3) 0.034(3) -0.004(2) -0.002(2) -0.010(2)
C248 0.048(4) 0.041(3) 0.038(3) -0.007(3) -0.008(3) -0.014(3)
C249 0.038(3) 0.045(3) 0.042(3) 0.003(3) -0.005(3) -0.008(3)
C250 0.041(3) 0.035(3) 0.045(3) 0.002(3) 0.001(3) -0.003(3)
C251 0.039(3) 0.035(3) 0.036(3) -0.002(2) 0.002(2) -0.007(2)
C252 0.068(4) 0.060(3) 0.102(5) -0.016(3) -0.015(4) -0.036(3)
C253 0.041(4) 0.045(4) 0.087(6) 0.017(4) 0.010(4) -0.001(3)
C254 0.033(3) 0.031(3) 0.039(3) -0.006(2) 0.005(2) 0.003(2)
C255 0.042(3) 0.037(3) 0.040(3) -0.001(3) 0.002(3) -0.004(3)
C256 0.049(4) 0.038(3) 0.052(4) 0.009(3) 0.005(3) -0.003(3)
C257 0.042(4) 0.042(4) 0.076(5) 0.006(3) 0.003(4) -0.013(3)
C258 0.036(3) 0.045(4) 0.067(5) -0.008(3) -0.001(3) -0.012(3)
C259 0.036(3) 0.034(3) 0.050(4) -0.005(3) -0.001(3) -0.003(2)
C260 0.086(4) 0.066(4) 0.078(4) 0.037(3) -0.011(3) -0.019(3)
C261 0.057(5) 0.074(6) 0.077(6) -0.010(5) -0.007(4) -0.026(4)
C262 0.110(9) 0.105(8) 0.105(9) -0.006(7) -0.020(8) -0.026(7)
C263 0.111(8) 0.117(8) 0.112(8) -0.003(7) -0.022(7) -0.019(6)
C264 0.112(8) 0.116(7) 0.119(8) 0.002(7) -0.015(7) -0.021(6)
C265 0.109(8) 0.113(7) 0.121(8) -0.002(6) -0.021(7) -0.027(6)
C266 0.097(7) 0.108(7) 0.119(8) -0.001(7) -0.022(6) -0.029(6)
C267 0.080(8) 0.108(8) 0.114(9) 0.016(7) -0.010(7) -0.032(7)
B1 0.037(3) 0.024(3) 0.030(3) 0.001(2) -0.010(2) -0.004(2)
B2 0.035(3) 0.027(3) 0.026(3) 0.000(2) -0.003(2) -0.009(2)
B4 0.037(3) 0.029(3) 0.026(3) -0.001(2) 0.002(2) -0.001(2)
B3 0.037(3) 0.038(3) 0.038(4) 0.009(3) -0.005(3) -0.007(3)
F1 0.084(5) 0.074(5) 0.120(6) 0.054(5) -0.043(5) -0.022(4)
F2 0.117(6) 0.084(6) 0.094(6) 0.037(5) -0.012(5) -0.004(5)
F3 0.104(6) 0.044(4) 0.115(6) 0.038(4) -0.033(5) -0.032(4)
F13 0.128(6) 0.030(3) 0.056(4) 0.002(3) -0.002(4) -0.008(3)
F14 0.081(4) 0.041(3) 0.107(5) 0.033(4) -0.037(4) -0.006(3)
F15 0.086(4) 0.052(3) 0.088(5) 0.009(3) 0.017(4) -0.026(3)
F25 0.067(4) 0.077(5) 0.096(6) -0.052(5) 0.026(4) -0.015(4)
F26 0.094(5) 0.087(6) 0.073(5) -0.043(5) -0.002(4) -0.002(5)
F27 0.094(6) 0.046(4) 0.099(5) -0.041(4) 0.020(5) -0.020(4)
F31 0.083(6) 0.111(7) 0.125(6) -0.008(6) 0.018(5) 0.057(6)
F32 0.103(6) 0.125(7) 0.111(6) -0.043(5) 0.022(5) 0.043(5)
F33 0.090(6) 0.122(7) 0.115(7) -0.011(5) 0.051(5) 0.028(5)
F37 0.116(5) 0.031(3) 0.059(4) -0.009(2) 0.000(3) -0.017(3)
F38 0.084(4) 0.043(3) 0.120(6) -0.035(4) 0.032(4) -0.014(3)
F39 0.099(4) 0.047(3) 0.083(4) -0.017(3) -0.028(4) -0.030(3)
F52 0.100(5) 0.044(4) 0.097(5) 0.010(4) -0.044(4) 0.004(4)
F53 0.106(5) 0.051(4) 0.106(6) 0.021(4) 0.015(5) -0.013(4)
F54 0.120(6) 0.035(3) 0.067(4) 0.001(3) -0.018(4) -0.002(4)
F55 0.091(5) 0.058(4) 0.130(7) -0.021(5) -0.002(6) -0.025(4)
F56 0.089(5) 0.082(5) 0.114(6) 0.005(5) 0.006(5) -0.057(4)
F57 0.069(4) 0.074(5) 0.107(7) -0.008(5) -0.019(5) -0.033(4)
F70 0.102(5) 0.090(5) 0.087(5) 0.038(4) 0.003(4) -0.041(4)
F71 0.108(6) 0.094(5) 0.099(5) 0.042(5) -0.008(5) 0.022(5)
F72 0.122(6) 0.085(5) 0.070(5) 0.033(4) -0.023(4) -0.035(4)
F85 0.069(5) 0.141(8) 0.090(6) -0.030(5) 0.012(4) 0.012(5)
F86 0.089(5) 0.126(7) 0.114(7) -0.052(6) 0.026(6) -0.005(6)
F87 0.071(5) 0.150(7) 0.095(6) -0.020(6) 0.034(5) -0.020(5)
F88 0.082(5) 0.117(6) 0.089(6) 0.002(5) -0.049(5) -0.033(4)
F89 0.101(6) 0.118(7) 0.099(6) 0.003(6) -0.051(5) 0.009(5)
F90 0.099(6) 0.134(7) 0.072(5) 0.031(5) -0.044(4) -0.018(5)
C98 0.084(7) 0.046(6) 0.126(9) -0.015(6) 0.042(7) -0.019(5)
C99 0.090(8) 0.045(5) 0.092(9) -0.008(5) 0.027(7) -0.006(5)
F1A 0.111(6) 0.064(5) 0.118(6) 0.035(5) -0.026(6) 0.003(5)
F2A 0.107(6) 0.062(5) 0.092(6) 0.041(4) -0.032(5) -0.038(5)
F3A 0.092(6) 0.074(6) 0.109(6) 0.044(5) -0.018(5) -0.034(5)
F13A 0.093(6) 0.029(4) 0.092(6) 0.013(5) 0.005(5) 0.001(4)
F14A 0.106(7) 0.049(5) 0.064(5) 0.021(5) -0.007(5) -0.004(6)
F15A 0.093(6) 0.047(5) 0.088(6) 0.008(5) -0.017(5) -0.019(5)
F25A 0.096(6) 0.070(5) 0.077(5) -0.042(4) 0.026(5) -0.028(4)
F26A 0.078(5) 0.074(6) 0.089(6) -0.047(5) -0.001(4) -0.031(4)
F27A 0.094(6) 0.069(5) 0.098(6) -0.035(5) 0.007(5) 0.007(5)
F31A 0.071(6) 0.125(8) 0.124(7) -0.017(7) 0.023(5) 0.043(6)
F32A 0.101(6) 0.111(7) 0.127(7) -0.025(6) 0.024(6) 0.043(6)
F33A 0.087(7) 0.125(8) 0.101(6) -0.022(6) 0.035(6) 0.038(6)
F37A 0.096(6) 0.054(5) 0.090(6) -0.010(5) 0.006(5) -0.030(5)
F38A 0.095(6) 0.033(5) 0.088(6) -0.022(5) -0.005(5) 0.000(5)
F39A 0.109(7) 0.042(5) 0.071(5) -0.025(5) 0.008(5) -0.007(5)
F52A 0.104(6) 0.042(4) 0.097(6) 0.012(5) 0.008(5) 0.011(5)
F53A 0.128(7) 0.041(4) 0.062(5) 0.016(4) -0.017(5) -0.002(5)
F54A 0.100(5) 0.035(4) 0.092(6) 0.003(4) -0.028(5) -0.021(4)
F55A 0.093(6) 0.065(5) 0.116(7) 0.004(5) -0.019(6) -0.053(4)
F56A 0.066(4) 0.079(6) 0.130(8) -0.007(7) 0.011(6) -0.037(4)
F57A 0.090(5) 0.063(5) 0.101(6) -0.021(5) -0.012(5) -0.038(5)
F70A 0.119(7) 0.090(7) 0.079(6) 0.037(6) 0.000(5) -0.011(6)
F71A 0.108(7) 0.068(5) 0.098(6) 0.041(5) -0.014(6) -0.019(5)
F72A 0.093(6) 0.083(6) 0.090(6) 0.046(6) -0.026(5) -0.020(5)
F85A 0.072(6) 0.128(7) 0.102(7) -0.025(6) 0.027(6) 0.011(6)
F86A 0.091(6) 0.136(8) 0.084(6) -0.042(6) 0.021(6) -0.005(6)
F87A 0.077(6) 0.145(8) 0.112(7) -0.032(7) 0.024(6) -0.023(5)
F88A 0.074(5) 0.114(7) 0.089(6) 0.008(6) -0.049(5) -0.013(5)
F89A 0.090(6) 0.115(6) 0.095(6) 0.026(5) -0.052(5) -0.017(6)
F90A 0.104(6) 0.131(7) 0.083(6) -0.003(6) -0.056(6) -0.016(6)
C98A 0.089(9) 0.042(7) 0.118(10) -0.001(7) 0.034(9) -0.012(7)
C99A 0.088(9) 0.043(7) 0.102(10) -0.003(8) 0.030(8) -0.015(7)

loop_
_atom_type_symbol
_atom_type_description
_atom_type_scat_dispersion_real
_atom_type_scat_dispersion_imag
_atom_type_scat_source
C C 0.0181 0.0091 'International Tables Vol C Tables 4.2.6.8 and 6.1.1.4'
H H 0.0000 0.0000 'International Tables Vol C Tables 4.2.6.8 and 6.1.1.4'
Ag Ag 0.1306 4.2820 'International Tables Vol C Tables 4.2.6.8 and 6.1.1.4'
B B 0.0090 0.0039 'International Tables Vol C Tables 4.2.6.8 and 6.1.1.4'
F F 0.0727 0.0534 'International Tables Vol C Tables 4.2.6.8 and 6.1.1.4'
N N 0.0311 0.0180 'International Tables Vol C Tables 4.2.6.8 and 6.1.1.4'

loop_
_geom_angle_atom_site_label_1
_geom_angle_atom_site_label_2
_geom_angle_atom_site_label_3
_geom_angle
N1 Ag1 N2 68.63(16)
N1 Ag1 N3 67.37(16)
N1 Ag1 C45 157.8(2)
N1 Ag1 C46 155.4(2)
N2 Ag1 N3 135.96(17)
N2 Ag1 C45 125.19(19)
N2 Ag1 C46 129.7(2)
N3 Ag1 C45 97.38(19)
N3 Ag1 C46 92.10(19)
C45 Ag1 C46 31.2(3)
N4 Ag2 N5 69.74(17)
N4 Ag2 N6 66.62(17)
N4 Ag2 C12 157.29(19)
N4 Ag2 C13 153.94(19)
N5 Ag2 N6 136.28(17)
N5 Ag2 C12 125.10(18)
N5 Ag2 C13 129.96(18)
N6 Ag2 C13 91.28(18)
C12 Ag2 N6 97.33(18)
C12 Ag2 C13 31.4(2)
C1 N1 Ag1 118.6(4)
C5 N1 Ag1 119.9(4)
C5 N1 C1 119.9(5)
C6 N2 Ag1 117.5(4)
C6 N2 C10 120.4(5)
C10 N2 Ag1 120.6(4)
C8 N3 Ag1 116.1(4)
C8 N3 C22 121.4(5)
C22 N3 Ag1 121.5(4)
C34 N4 Ag2 118.2(4)
C34 N4 C38 119.3(5)
C38 N4 Ag2 121.9(4)
C39 N5 Ag2 115.9(4)
C39 N5 C43 121.5(5)
C43 N5 Ag2 120.9(4)
C41 N6 Ag2 115.8(4)
C41 N6 C55 121.2(6)
C55 N6 Ag2 122.7(4)
N1 C1 C2 122.4(6)
N1 C1 C6 115.9(5)
C2 C1 C6 121.7(6)
C1 C2 H2 121.0
C3 C2 C1 118.0(6)
C3 C2 H2 121.0
C2 C3 H3 119.8
C4 C3 C2 120.4(6)
C4 C3 H3 119.8
C3 C4 H4 121.1
C3 C4 C5 117.9(6)
C5 C4 H4 121.1
N1 C5 C4 121.5(5)
N1 C5 C8 116.9(5)
C4 C5 C8 121.6(5)
N2 C6 C1 116.8(5)
N2 C6 C7 125.4(6)
C1 C6 C7 117.8(6)
C6 C7 H7A 109.5
C6 C7 H7B 109.5
C6 C7 H7C 109.5
H7A C7 H7B 109.5
H7A C7 H7C 109.5
H7B C7 H7C 109.5
N3 C8 C5 117.1(5)
N3 C8 C9 125.0(6)
C5 C8 C9 117.9(5)
C8 C9 H9A 109.5
C8 C9 H9B 109.5
C8 C9 H9C 109.5
H9A C9 H9B 109.5
H9A C9 H9C 109.5
H9B C9 H9C 109.5
C11 C10 N2 118.2(6)
C11 C10 C15 122.4(5)
C15 C10 N2 119.4(5)
C10 C11 C12 118.1(6)
C10 C11 C16 121.8(6)
C12 C11 C16 119.8(6)
Ag2 C12 H12 76.3
C11 C12 Ag2 112.3(4)
C11 C12 H12 119.8
C13 C12 Ag2 81.7(4)
C13 C12 C11 120.4(6)
C13 C12 H12 119.8
Ag2 C13 H13 82.9
C12 C13 Ag2 66.9(3)
C12 C13 H13 119.9
C12 C13 C14 120.2(6)
C14 C13 Ag2 121.1(4)
C14 C13 H13 119.9
C13 C14 H14 119.5
C13 C14 C15 121.0(6)
C15 C14 H14 119.5
C10 C15 C19 121.5(6)
C14 C15 C10 117.6(6)
C14 C15 C19 120.8(6)
C11 C16 H16 107.3
C11 C16 C17 113.6(7)
C11 C16 C18 110.7(8)
C17 C16 H16 107.3
C18 C16 H16 107.3
C18 C16 C17 110.4(8)
C16 C17 H17A 109.5
C16 C17 H17B 109.5
C16 C17 H17C 109.5
H17A C17 H17B 109.5
H17A C17 H17C 109.5
H17B C17 H17C 109.5
C16 C18 H18A 109.5
C16 C18 H18B 109.5
C16 C18 H18C 109.5
H18A C18 H18B 109.5
H18A C18 H18C 109.5
H18B C18 H18C 109.5
C15 C19 H19 107.3
C15 C19 H19A 108.4
C15 C19 C21 110.5(8)
C15 C19 C20A 110.4(9)
C15 C19 C21A 111.6(10)
C20 C19 C15 114.0(8)
C20 C19 H19 107.3
C20 C19 C21 110.3(11)
C21 C19 H19 107.3
C20A C19 H19A 108.4
C20A C19 C21A 109.6(13)
C21A C19 H19A 108.4
N3 C22 C27 118.8(7)
C23 C22 N3 117.3(7)
C23 C22 C27 123.7(7)
C22 C23 C24 117.2(8)
C22 C23 C28 121.0(6)
C24 C23 C28 121.8(8)
C23 C24 H24 119.5
C25 C24 C23 121.0(10)
C25 C24 H24 119.5
C24 C25 H25 119.1
C24 C25 C26 121.7(8)
C26 C25 H25 119.1
C25 C26 H26 119.5
C25 C26 C27 120.9(9)
C27 C26 H26 119.5
C22 C27 C31 123.9(7)
C26 C27 C22 115.5(9)
C26 C27 C31 120.5(8)
C23 C28 H28 107.4
C23 C28 C29 112.8(8)
C23 C28 C30 111.7(7)
C29 C28 H28 107.4
C30 C28 H28 107.4
C30 C28 C29 109.8(8)
C28 C29 H29A 109.5
C28 C29 H29B 109.5
C28 C29 H29C 109.5
H29A C29 H29B 109.5
H29A C29 H29C 109.5
H29B C29 H29C 109.5
C28 C30 H30A 109.5
C28 C30 H30B 109.5
C28 C30 H30C 109.5
H30A C30 H30B 109.5
H30A C30 H30C 109.5
H30B C30 H30C 109.5
C27 C31 H31 108.0
C27 C31 C32 112.5(9)
C27 C31 C33 112.1(7)
C32 C31 H31 108.0
C33 C31 H31 108.0
C33 C31 C32 107.9(8)
C31 C32 H32A 109.5
C31 C32 H32B 109.5
C31 C32 H32C 109.5
H32A C32 H32B 109.5
H32A C32 H32C 109.5
H32B C32 H32C 109.5
C31 C33 H33A 109.5
C31 C33 H33B 109.5
C31 C33 H33C 109.5
H33A C33 H33B 109.5
H33A C33 H33C 109.5
H33B C33 H33C 109.5
N4 C34 C35 122.2(6)
N4 C34 C39 116.5(5)
C35 C34 C39 121.3(6)
C34 C35 H35 121.2
C36 C35 C34 117.7(6)
C36 C35 H35 121.2
C35 C36 H36 119.7
C37 C36 C35 120.6(6)
C37 C36 H36 119.7
C36 C37 H37 120.3
C36 C37 C38 119.3(6)
C38 C37 H37 120.3
N4 C38 C37 120.7(6)
N4 C38 C41 116.5(5)
C37 C38 C41 122.8(6)
N5 C39 C34 117.8(5)
N5 C39 C40 125.2(6)
C34 C39 C40 117.0(5)
C39 C40 H40A 109.5
C39 C40 H40B 109.5
C39 C40 H40C 109.5
H40A C40 H40B 109.5
H40A C40 H40C 109.5
H40B C40 H40C 109.5
N6 C41 C38 118.0(6)
N6 C41 C42 125.0(6)
C38 C41 C42 117.0(5)
C41 C42 H42A 109.5
C41 C42 H42B 109.5
C41 C42 H42C 109.5
H42A C42 H42B 109.5
H42A C42 H42C 109.5
H42B C42 H42C 109.5
C44 C43 N5 119.3(6)
C44 C43 C48 122.7(6)
C48 C43 N5 117.9(6)
C43 C44 C45 118.2(7)
C43 C44 C49 122.3(7)
C45 C44 C49 119.4(6)
Ag1 C45 H45 79.2
C44 C45 Ag1 115.1(4)
C44 C45 H45 119.8
C46 C45 Ag1 76.3(4)
C46 C45 C44 120.5(7)
C46 C45 H45 119.8
Ag1 C46 H46 80.7
C45 C46 Ag1 72.6(4)
C45 C46 H46 119.7
C45 C46 C47 120.7(6)
C47 C46 Ag1 117.4(5)
C47 C46 H46 119.7
C46 C47 H47 119.7
C48 C47 C46 120.6(8)
C48 C47 H47 119.7
C43 C48 C52 122.1(6)
C47 C48 C43 117.3(7)
C47 C48 C52 120.5(7)
C44 C49 H49 107.8
C44 C49 C51 111.4(8)
C50 C49 C44 113.2(7)
C50 C49 H49 107.8
C50 C49 C51 108.7(7)
C51 C49 H49 107.8
C49 C50 H50A 109.5
C49 C50 H50B 109.5
C49 C50 H50C 109.5
H50A C50 H50B 109.5
H50A C50 H50C 109.5
H50B C50 H50C 109.5
C49 C51 H51A 109.5
C49 C51 H51B 109.5
C49 C51 H51C 109.5
H51A C51 H51B 109.5
H51A C51 H51C 109.5
H51B C51 H51C 109.5
C48 C52 H52 108.1
C48 C52 H52A 105.1
C48 C52 C53 111.7(7)
C53 C52 H52 108.1
C54 C52 C48 110.8(7)
C54 C52 H52 108.1
C54 C52 C53 109.9(9)
C53A C52 C48 113.6(14)
C53A C52 H52A 105.1
C53A C52 C54A 116.2(17)
C54A C52 C48 110.7(14)
C54A C52 H52A 105.1
C56 C55 N6 121.5(8)
C56 C55 C60 120.0(7)
C60 C55 N6 118.1(6)
C55 C56 C61 119.7(8)
C57 C56 C55 118.2(9)
C57 C56 C61 120.7(8)
C56 C57 H57 118.9
C58 C57 C56 122.2(8)
C58 C57 H57 118.9
C57 C58 H58 120.1
C59 C58 C57 119.8(8)
C59 C58 H58 120.1
C58 C59 H59 119.1
C58 C59 C60 121.9(10)
C60 C59 H59 119.1
C55 C60 C64 123.7(8)
C59 C60 C55 117.9(8)
C59 C60 C64 118.2(10)
C56 C61 H61 105.6
C56 C61 H61A 110.2
C56 C61 C63 118.3(11)
C56 C61 C62A 99.8(17)
C56 C61 C63A 117(2)
C62 C61 C56 107.4(10)
C62 C61 H61 105.6
C62 C61 C63 113.4(12)
C63 C61 H61 105.6
C62A C61 H61A 110.2
C63A C61 H61A 110.2
C63A C61 C62A 109.4(18)
C60 C64 H64 93.9
C60 C64 H64A 92.2
C65 C64 C60 120.5(8)
C65 C64 H64 93.9
C66 C64 C60 115.0(10)
C66 C64 H64 93.9
C66 C64 C65 123.1(11)
C65A C64 C60 115.7(17)
C65A C64 H64A 92.2
C66A C64 C60 122(2)
C66A C64 H64A 92.2
C66A C64 C65A 121.8(19)
C19 C20 H20A 109.5
C19 C20 H20B 109.5
C19 C20 H20C 109.5
H20A C20 H20B 109.5
H20A C20 H20C 109.5
H20B C20 H20C 109.5
C19 C21 H21A 109.5
C19 C21 H21B 109.5
C19 C21 H21C 109.5
H21A C21 H21B 109.5
H21A C21 H21C 109.5
H21B C21 H21C 109.5
C52 C53 H53A 109.5
C52 C53 H53B 109.5
C52 C53 H53C 109.5
H53A C53 H53B 109.5
H53A C53 H53C 109.5
H53B C53 H53C 109.5
C52 C54 H54A 109.5
C52 C54 H54B 109.5
C52 C54 H54C 109.5
H54A C54 H54B 109.5
H54A C54 H54C 109.5
H54B C54 H54C 109.5
C61 C62 H62A 109.5
C61 C62 H62B 109.5
C61 C62 H62C 109.5
H62A C62 H62B 109.5
H62A C62 H62C 109.5
H62B C62 H62C 109.5
C61 C63 H63A 109.5
C61 C63 H63B 109.5
C61 C63 H63C 109.5
H63A C63 H63B 109.5
H63A C63 H63C 109.5
H63B C63 H63C 109.5
C64 C65 H65A 109.5
C64 C65 H65B 109.5
C64 C65 H65C 109.5
H65A C65 H65B 109.5
H65A C65 H65C 109.5
H65B C65 H65C 109.5
C64 C66 H66A 109.5
C64 C66 H66B 109.5
C64 C66 H66C 109.5
H66A C66 H66B 109.5
H66A C66 H66C 109.5
H66B C66 H66C 109.5
C19 C20A H20D 109.5
C19 C20A H20E 109.5
C19 C20A H20F 109.5
H20D C20A H20E 109.5
H20D C20A H20F 109.5
H20E C20A H20F 109.5
C19 C21A H21D 109.5
C19 C21A H21E 109.5
C19 C21A H21F 109.5
H21D C21A H21E 109.5
H21D C21A H21F 109.5
H21E C21A H21F 109.5
C52 C53A H53D 109.5
C52 C53A H53E 109.5
C52 C53A H53F 109.5
H53D C53A H53E 109.5
H53D C53A H53F 109.5
H53E C53A H53F 109.5
C52 C54A H54D 109.5
C52 C54A H54E 109.5
C52 C54A H54F 109.5
H54D C54A H54E 109.5
H54D C54A H54F 109.5
H54E C54A H54F 109.5
C61 C62A H62D 109.5
C61 C62A H62E 109.5
C61 C62A H62F 109.5
H62D C62A H62E 109.5
H62D C62A H62F 109.5
H62E C62A H62F 109.5
C61 C63A H63D 109.5
C61 C63A H63E 109.5
C61 C63A H63F 109.5
H63D C63A H63E 109.5
H63D C63A H63F 109.5
H63E C63A H63F 109.5
C64 C65A H65D 109.5
C64 C65A H65E 109.5
C64 C65A H65F 109.5
H65D C65A H65E 109.5
H65D C65A H65F 109.5
H65E C65A H65F 109.5
C64 C66A H66D 109.5
C64 C66A H66E 109.5
C64 C66A H66F 109.5
H66D C66A H66E 109.5
H66D C66A H66F 109.5
H66E C66A H66F 109.5
N7 Ag3 N8 69.40(17)
N7 Ag3 N9 67.04(17)
N7 Ag3 C111 155.7(2)
N7 Ag3 C112 152.79(19)
N8 Ag3 N9 136.43(16)
N8 Ag3 C111 126.39(18)
N8 Ag3 C112 132.2(2)
C111 Ag3 N9 95.04(18)
C112 Ag3 N9 89.63(19)
C112 Ag3 C111 31.9(2)
N10 Ag4 N11 68.52(16)
N10 Ag4 N12 67.74(16)
N10 Ag4 C78 160.70(18)
N11 Ag4 N12 136.24(16)
C78 Ag4 N11 127.60(18)
C78 Ag4 N12 95.22(17)
C67 N7 Ag3 117.7(4)
C67 N7 C71 118.3(5)
C71 N7 Ag3 121.6(4)
C72 N8 Ag3 117.2(4)
C72 N8 C76 118.5(5)
C76 N8 Ag3 123.8(4)
C74 N9 Ag3 115.4(4)
C74 N9 C88 120.9(5)
C88 N9 Ag3 122.9(4)
C100 N10 Ag4 119.6(3)
C104 N10 Ag4 120.3(4)
C104 N10 C100 119.7(4)
C105 N11 Ag4 116.7(4)
C105 N11 C109 120.4(5)
C109 N11 Ag4 121.0(4)
C107 N12 Ag4 117.1(4)
C107 N12 C121 121.5(5)
C121 N12 Ag4 120.8(3)
N7 C67 C68 123.0(6)
N7 C67 C72 115.8(5)
C68 C67 C72 121.2(6)
C67 C68 H68 121.0
C69 C68 C67 118.1(6)
C69 C68 H68 121.0
C68 C69 H69 120.2
C68 C69 C70 119.7(6)
C70 C69 H69 120.2
C69 C70 H70 120.6
C71 C70 C69 118.7(6)
C71 C70 H70 120.6
N7 C71 C70 122.2(6)
N7 C71 C74 115.9(5)
C70 C71 C74 121.8(6)
N8 C72 C67 117.3(6)
N8 C72 C73 125.3(6)
C67 C72 C73 117.4(6)
C72 C73 H73A 109.5
C72 C73 H73B 109.5
C72 C73 H73C 109.5
H73A C73 H73B 109.5
H73A C73 H73C 109.5
H73B C73 H73C 109.5
N9 C74 C71 117.7(5)
N9 C74 C75 125.6(6)
C75 C74 C71 116.7(5)
C74 C75 H75A 109.5
C74 C75 H75B 109.5
C74 C75 H75C 109.5
H75A C75 H75B 109.5
H75A C75 H75C 109.5
H75B C75 H75C 109.5
C77 C76 N8 118.1(5)
C77 C76 C81 121.9(6)
C81 C76 N8 119.9(5)
C76 C77 C82 120.5(5)
C78 C77 C76 118.1(6)
C78 C77 C82 121.1(5)
Ag4 C78 H78 73.1
C77 C78 Ag4 105.3(4)
C77 C78 H78 119.5
C79 C78 Ag4 91.3(4)
C79 C78 C77 121.0(6)
C79 C78 H78 119.5
C78 C79 H79 120.1
C80 C79 C78 119.8(6)
C80 C79 H79 120.1
C79 C80 H80 119.2
C79 C80 C81 121.5(6)
C81 C80 H80 119.2
C76 C81 C85 120.8(6)
C80 C81 C76 117.5(6)
C80 C81 C85 121.7(6)
C77 C82 H82 107.9
C77 C82 C83 113.6(5)
C77 C82 C84 110.1(6)
C83 C82 H82 107.9
C84 C82 H82 107.9
C84 C82 C83 109.1(6)
C82 C83 H83A 109.5
C82 C83 H83B 109.5
C82 C83 H83C 109.5
H83A C83 H83B 109.5
H83A C83 H83C 109.5
H83B C83 H83C 109.5
C82 C84 H84A 109.5
C82 C84 H84B 109.5
C82 C84 H84C 109.5
H84A C84 H84B 109.5
H84A C84 H84C 109.5
H84B C84 H84C 109.5
C81 C85 H85 106.7
C86 C85 C81 112.8(7)
C86 C85 H85 106.7
C87 C85 C81 113.0(7)
C87 C85 H85 106.7
C87 C85 C86 110.5(9)
C85 C86 H86A 109.5
C85 C86 H86B 109.5
C85 C86 H86C 109.5
H86A C86 H86B 109.5
H86A C86 H86C 109.5
H86B C86 H86C 109.5
C85 C87 H87A 109.5
C85 C87 H87B 109.5
C85 C87 H87C 109.5
H87A C87 H87B 109.5
H87A C87 H87C 109.5
H87B C87 H87C 109.5
C89 C88 N9 117.2(6)
C89 C88 C93 122.3(7)
C93 C88 N9 120.3(7)
C88 C89 C94 120.8(6)
C90 C89 C88 119.4(8)
C90 C89 C94 119.8(8)
C89 C90 H90 120.2
C91 C90 C89 119.5(10)
C91 C90 H90 120.2
C90 C91 H91 119.2
C90 C91 C92 121.6(8)
C92 C91 H91 119.2
C91 C92 H92 119.6
C91 C92 C93 120.9(9)
C93 C92 H92 119.6
C88 C93 C92 116.2(9)
C88 C93 C97 122.9(7)
C92 C93 C97 120.9(8)
C89 C94 H94 108.1
C89 C94 C95 114.3(8)
C89 C94 C96 110.6(7)
C95 C94 H94 108.1
C95 C94 C96 107.3(8)
C96 C94 H94 108.1
C94 C95 H95A 109.5
C94 C95 H95B 109.5
C94 C95 H95C 109.5
H95A C95 H95B 109.5
H95A C95 H95C 109.5
H95B C95 H95C 109.5
C94 C96 H96A 109.5
C94 C96 H96B 109.5
C94 C96 H96C 109.5
H96A C96 H96B 109.5
H96A C96 H96C 109.5
H96B C96 H96C 109.5
C93 C97 H97 110.8
C93 C97 H97A 101.1
C93 C97 C98 105.6(10)
C93 C97 C98A 124.1(15)
C93 C97 C99A 117.4(16)
C98 C97 H97 110.8
C99 C97 C93 110.9(10)
C99 C97 H97 110.8
C99 C97 C98 107.7(10)
C98A C97 H97A 101.1
C98A C97 C99A 107.5(14)
C99A C97 H97A 101.1
N10 C100 C101 121.8(5)
N10 C100 C105 116.0(5)
C101 C100 C105 122.0(5)
C100 C101 H101 120.8
C102 C101 C100 118.5(6)
C102 C101 H101 120.8
C101 C102 H102 120.1
C103 C102 C101 119.9(5)
C103 C102 H102 120.1
C102 C103 H103 120.7
C102 C103 C104 118.6(6)
C104 C103 H103 120.7
N10 C104 C103 121.5(5)
N10 C104 C107 116.7(5)
C103 C104 C107 121.7(5)
N11 C105 C100 117.4(5)
N11 C105 C106 126.0(6)
C100 C105 C106 116.5(5)
C105 C106 H10A 109.5
C105 C106 H10B 109.5
C105 C106 H10C 109.5
H10A C106 H10B 109.5
H10A C106 H10C 109.5
H10B C106 H10C 109.5
N12 C107 C104 117.3(5)
N12 C107 C108 125.3(6)
C104 C107 C108 117.5(5)
C107 C108 H10D 109.5
C107 C108 H10E 109.5
C107 C108 H10F 109.5
H10D C108 H10E 109.5
H10D C108 H10F 109.5
H10E C108 H10F 109.5
C110 C109 N11 118.7(6)
C110 C109 C114 122.6(6)
C114 C109 N11 118.6(6)
C109 C110 C111 116.9(6)
C109 C110 C115 122.0(6)
C111 C110 C115 120.8(6)
Ag3 C111 H111 84.0
C110 C111 Ag3 114.2(4)
C110 C111 H111 118.9
C112 C111 Ag3 72.0(4)
C112 C111 C110 122.1(6)
C112 C111 H111 118.9
Ag3 C112 H112 83.6
C111 C112 Ag3 76.2(4)
C111 C112 H112 120.3
C111 C112 C113 119.3(6)
C113 C112 Ag3 110.6(5)
C113 C112 H112 120.3
C112 C113 H113 119.3
C114 C113 C112 121.5(7)
C114 C113 H113 119.3
C109 C114 C118 120.4(5)
C113 C114 C109 117.5(6)
C113 C114 C118 122.0(6)
C110 C115 H115 108.0
C110 C115 C116 113.1(6)
C110 C115 C117 110.5(7)
C116 C115 H115 108.0
C116 C115 C117 108.9(7)
C117 C115 H115 108.0
C115 C116 H11A 109.5
C115 C116 H11B 109.5
C115 C116 H11C 109.5
H11A C116 H11B 109.5
H11A C116 H11C 109.5
H11B C116 H11C 109.5
C115 C117 H11D 109.5
C115 C117 H11E 109.5
C115 C117 H11F 109.5
H11D C117 H11E 109.5
H11D C117 H11F 109.5
H11E C117 H11F 109.5
C114 C118 H118 106.9
C119 C118 C114 112.8(7)
C119 C118 H118 106.9
C119 C118 C120 110.1(9)
C120 C118 C114 112.8(7)
C120 C118 H118 106.9
C118 C119 H11G 109.5
C118 C119 H11H 109.5
C118 C119 H11I 109.5
H11G C119 H11H 109.5
H11G C119 H11I 109.5
H11H C119 H11I 109.5
C118 C120 H12A 109.5
C118 C120 H12B 109.5
C118 C120 H12C 109.5
H12A C120 H12B 109.5
H12A C120 H12C 109.5
H12B C120 H12C 109.5
C122 C121 N12 117.9(6)
C126 C121 N12 119.6(5)
C126 C121 C122 122.1(6)
C121 C122 C127 120.3(6)
C123 C122 C121 116.6(6)
C123 C122 C127 123.1(6)
C122 C123 H123 118.8
C124 C123 C122 122.3(6)
C124 C123 H123 118.8
C123 C124 H124 120.1
C123 C124 C125 119.8(7)
C125 C124 H124 120.1
C124 C125 H125 119.4
C126 C125 C124 121.2(7)
C126 C125 H125 119.4
C121 C126 C130 122.1(6)
C125 C126 C121 117.9(6)
C125 C126 C130 120.0(6)
C122 C127 H127 107.9
C122 C127 C128 110.0(6)
C122 C127 C129 113.6(6)
C128 C127 H127 107.9
C129 C127 H127 107.9
C129 C127 C128 109.4(6)
C127 C128 H12D 109.5
C127 C128 H12E 109.5
C127 C128 H12F 109.5
H12D C128 H12E 109.5
H12D C128 H12F 109.5
H12E C128 H12F 109.5
C127 C129 H12G 109.5
C127 C129 H12H 109.5
C127 C129 H12I 109.5
H12G C129 H12H 109.5
H12G C129 H12I 109.5
H12H C129 H12I 109.5
C126 C130 H130 107.3
C131 C130 C126 112.5(7)
C131 C130 H130 107.3
C132 C130 C126 111.1(6)
C132 C130 H130 107.3
C132 C130 C131 111.1(8)
C130 C131 H13A 109.5
C130 C131 H13B 109.5
C130 C131 H13C 109.5
H13A C131 H13B 109.5
H13A C131 H13C 109.5
H13B C131 H13C 109.5
C130 C132 H13D 109.5
C130 C132 H13E 109.5
C130 C132 H13F 109.5
H13D C132 H13E 109.5
H13D C132 H13F 109.5
H13E C132 H13F 109.5
C134 C133 C138 115.0(5)
C134 C133 B1 122.6(5)
C138 C133 B1 121.6(5)
C133 C134 H134 118.5
C135 C134 C133 123.0(6)
C135 C134 H134 118.5
C134 C135 C136 119.8(6)
C134 C135 C139 119.7(6)
C136 C135 C139 120.4(6)
C135 C136 H136 120.5
C137 C136 C135 119.0(6)
C137 C136 H136 120.5
C136 C137 C140 119.1(7)
C138 C137 C136 120.5(6)
C138 C137 C140 120.4(7)
C133 C138 H138 118.6
C137 C138 C133 122.8(6)
C137 C138 H138 118.6
F1 C139 C135 110.5(8)
F1 C139 F3 103.4(9)
F2 C139 C135 111.6(9)
F2 C139 F1 116.7(12)
F2 C139 F3 105.0(10)
F3 C139 C135 108.9(8)
F1A C139 C135 116.6(10)
F1A C139 F2A 100.9(11)
F1A C139 F3A 104.5(10)
F2A C139 C135 114.3(7)
F3A C139 C135 115.2(9)
F3A C139 F2A 103.5(11)
F4 C140 F5 108.5(9)
F4 C140 F6 107.2(8)
F4 C140 C137 114.0(7)
F5 C140 F6 102.0(7)
F5 C140 C137 111.3(6)
F6 C140 C137 113.1(8)
C142 C141 C146 115.8(6)
C142 C141 B1 121.8(5)
C146 C141 B1 121.9(5)
C141 C142 H142 118.5
C143 C142 C141 123.0(6)
C143 C142 H142 118.5
C142 C143 C144 119.8(6)
C142 C143 C147 121.4(6)
C144 C143 C147 118.7(6)
C143 C144 H144 120.6
C145 C144 C143 118.7(7)
C145 C144 H144 120.6
C144 C145 C146 121.1(6)
C144 C145 C148 121.1(8)
C146 C145 C148 117.8(7)
C141 C146 H146 119.3
C145 C146 C141 121.5(6)
C145 C146 H146 119.3
F7 C147 F8 104.8(8)
F7 C147 C143 112.3(7)
F8 C147 C143 113.0(7)
F9 C147 F7 107.9(9)
F9 C147 F8 104.2(8)
F9 C147 C143 113.9(7)
F10 C148 C145 112.0(8)
F11 C148 F10 101.5(11)
F11 C148 F12 109.8(10)
F11 C148 C145 113.8(9)
F12 C148 F10 104.5(11)
F12 C148 C145 114.1(9)
C150 C149 B1 122.6(5)
C154 C149 C150 115.8(5)
C154 C149 B1 121.5(5)
C149 C150 H150 118.9
C151 C150 C149 122.2(5)
C151 C150 H150 118.9
C150 C151 C152 120.8(6)
C150 C151 C155 120.9(6)
C152 C151 C155 118.2(6)
C151 C152 H152 121.0
C153 C152 C151 118.0(6)
C153 C152 H152 121.0
C152 C153 C154 120.7(6)
C152 C153 C156 120.1(6)
C154 C153 C156 119.2(6)
C149 C154 C153 122.5(6)
C149 C154 H154 118.7
C153 C154 H154 118.7
F13 C155 C151 113.2(6)
F13 C155 F15 96.8(7)
F14 C155 C151 113.7(6)
F14 C155 F13 117.4(8)
F14 C155 F15 104.2(7)
F15 C155 C151 109.4(6)
F13A C155 C151 112.6(8)
F14A C155 C151 116.4(9)
F14A C155 F13A 99.3(12)
F15A C155 C151 116.7(9)
F15A C155 F13A 101.5(12)
F15A C155 F14A 108.0(12)
F16 C156 F17 109.3(9)
F16 C156 F18 104.0(9)
F16 C156 C153 113.7(7)
F17 C156 F18 102.6(7)
F17 C156 C153 113.2(7)
F18 C156 C153 113.1(8)
C158 C157 B1 124.3(5)
C162 C157 C158 115.9(5)
C162 C157 B1 119.6(5)
C157 C158 H158 119.0
C157 C158 C159 122.0(5)
C159 C158 H158 119.0
C158 C159 C163 118.1(6)
C160 C159 C158 120.8(5)
C160 C159 C163 121.1(6)
C159 C160 H160 120.8
C159 C160 C161 118.3(5)
C161 C160 H160 120.8
C160 C161 C162 120.2(6)
C160 C161 C164 120.5(6)
C162 C161 C164 119.2(6)
C157 C162 C161 122.8(5)
C157 C162 H162 118.6
C161 C162 H162 118.6
F19 C163 F20 107.0(7)
F19 C163 C159 112.2(6)
F20 C163 C159 111.5(6)
F21 C163 F19 106.6(6)
F21 C163 F20 106.5(6)
F21 C163 C159 112.6(6)
F22 C164 F23 109.6(8)
F22 C164 F24 105.4(7)
F22 C164 C161 113.6(7)
F23 C164 F24 103.3(7)
F23 C164 C161 112.9(6)
F24 C164 C161 111.3(6)
C166 C165 B2 122.6(5)
C170 C165 C166 115.2(5)
C170 C165 B2 121.5(5)
C165 C166 H166 118.7
C167 C166 C165 122.6(6)
C167 C166 H166 118.7
C166 C167 C168 121.6(6)
C166 C167 C171 119.5(6)
C168 C167 C171 118.9(6)
C167 C168 H168 121.2
C169 C168 C167 117.5(5)
C169 C168 H168 121.2
C168 C169 C170 120.9(6)
C168 C169 C172 120.1(6)
C170 C169 C172 118.9(6)
C165 C170 C169 122.1(5)
C165 C170 H170 119.0
C169 C170 H170 119.0
F25 C171 C167 113.3(7)
F25 C171 F27 103.8(9)
F26 C171 C167 110.2(8)
F26 C171 F25 113.4(10)
F26 C171 F27 105.4(9)
F27 C171 C167 110.2(7)
F25A C171 C167 112.6(7)
F26A C171 C167 115.4(8)
F26A C171 F25A 102.7(10)
F27A C171 C167 117.0(9)
F27A C171 F25A 102.4(10)
F27A C171 F26A 105.0(10)
F28 C172 F29 107.7(7)
F28 C172 C169 112.7(7)
F29 C172 C169 112.3(6)
F30 C172 F28 105.2(6)
F30 C172 F29 105.7(7)
F30 C172 C169 112.8(6)
C174 C173 C178 115.3(6)
C174 C173 B2 122.6(5)
C178 C173 B2 121.5(5)
C173 C174 H174 118.8
C175 C174 C173 122.4(6)
C175 C174 H174 118.8
C174 C175 C176 122.4(6)
C174 C175 C179 119.7(8)
C176 C175 C179 117.9(7)
C175 C176 H176 121.5
C175 C176 C177 117.0(6)
C177 C176 H176 121.5
C176 C177 C180 118.6(6)
C178 C177 C176 120.2(6)
C178 C177 C180 121.1(6)
C173 C178 H178 118.7
C177 C178 C173 122.6(6)
C177 C178 H178 118.7
F31 C179 C175 119.5(10)
F31 C179 F32 107.3(11)
F31 C179 F33 105.3(11)
F32 C179 C175 113.8(9)
F32 C179 F33 100.3(11)
F33 C179 C175 108.6(9)
F31A C179 C175 112.5(11)
F31A C179 F32A 99.9(13)
F32A C179 C175 108.2(10)
F33A C179 C175 119.3(10)
F33A C179 F31A 109.4(14)
F33A C179 F32A 105.4(14)
F34 C180 F35 104.5(8)
F34 C180 F36 106.6(9)
F34 C180 C177 112.7(7)
F35 C180 C177 113.0(7)
F36 C180 F35 106.4(8)
F36 C180 C177 113.1(6)
C182 C181 B2 122.6(5)
C186 C181 C182 114.5(5)
C186 C181 B2 122.8(5)
C181 C182 H182 118.6
C183 C182 C181 122.8(5)
C183 C182 H182 118.6
C182 C183 C184 121.2(5)
C182 C183 C187 121.4(6)
C184 C183 C187 117.4(5)
C183 C184 H184 121.5
C183 C184 C185 117.0(5)
C185 C184 H184 121.5
C184 C185 C188 119.7(5)
C186 C185 C184 121.4(6)
C186 C185 C188 118.9(5)
C181 C186 H186 118.4
C185 C186 C181 123.2(5)
C185 C186 H186 118.4
F37 C187 C183 112.6(6)
F37 C187 F39 97.9(7)
F38 C187 C183 115.4(6)
F38 C187 F37 111.3(8)
F38 C187 F39 107.4(8)
F39 C187 C183 110.6(6)
F37A C187 C183 119.3(10)
F37A C187 F38A 105.2(12)
F37A C187 F39A 110.5(12)
F38A C187 C183 109.5(8)
F39A C187 C183 113.2(8)
F39A C187 F38A 96.3(11)
F40 C188 F41 106.2(5)
F40 C188 C185 112.7(5)
F41 C188 C185 111.5(6)
F42 C188 F40 106.2(6)
F42 C188 F41 106.9(6)
F42 C188 C185 112.8(5)
C190 C189 B2 125.3(5)
C194 C189 C190 114.7(5)
C194 C189 B2 119.7(5)
C189 C190 H190 118.8
C191 C190 C189 122.3(6)
C191 C190 H190 118.8
C190 C191 C195 118.4(6)
C192 C191 C190 121.7(6)
C192 C191 C195 119.9(6)
C191 C192 H192 121.2
C191 C192 C193 117.6(6)
C193 C192 H192 121.2
C192 C193 C194 120.4(6)
C192 C193 C196 120.3(6)
C194 C193 C196 119.3(6)
C189 C194 C193 123.4(5)
C189 C194 H194 118.3
C193 C194 H194 118.3
F43 C195 C191 111.9(6)
F44 C195 F43 107.0(8)
F44 C195 C191 112.7(6)
F45 C195 F43 106.4(7)
F45 C195 F44 103.6(7)
F45 C195 C191 114.5(7)
F46 C196 F48 103.2(6)
F46 C196 C193 112.5(6)
F47 C196 F46 108.0(7)
F47 C196 F48 105.8(7)
F47 C196 C193 114.4(6)
F48 C196 C193 112.0(6)
C199 C198 H198 119.0
C199 C198 C203 122.1(6)
C203 C198 H198 119.0
C198 C199 C204 118.0(6)
C200 C199 C198 122.0(6)
C200 C199 C204 119.9(6)
C199 C200 H200 121.2
C199 C200 C201 117.6(6)
C201 C200 H200 121.2
C200 C201 C202 121.2(6)
C200 C201 C205 119.8(7)
C202 C201 C205 119.0(6)
C201 C202 H202 119.0
C201 C202 C203 122.0(6)
C203 C202 H202 119.0
C198 C203 B3 119.1(6)
C202 C203 C198 115.2(6)
C202 C203 B3 125.7(6)
F91 C204 F92 105.3(6)
F91 C204 F93 106.7(6)
F91 C204 C199 113.0(5)
F92 C204 C199 111.0(6)
F93 C204 F92 106.2(6)
F93 C204 C199 114.0(6)
F94 C205 F95 105.9(7)
F94 C205 F96 106.2(7)
F94 C205 C201 113.9(7)
F95 C205 F96 104.6(7)
F95 C205 C201 112.9(7)
F96 C205 C201 112.4(6)
C207 C206 B3 122.5(6)
C211 C206 C207 116.5(6)
C211 C206 B3 120.9(6)
C206 C207 H207 119.5
C208 C207 C206 121.0(6)
C208 C207 H207 119.5
C207 C208 C212 119.3(6)
C209 C208 C207 122.0(6)
C209 C208 C212 118.5(6)
C208 C209 H209 121.0
C208 C209 C210 118.0(6)
C210 C209 H209 121.0
C209 C210 C213 120.1(6)
C211 C210 C209 119.6(6)
C211 C210 C213 120.3(6)
C206 C211 C210 123.0(6)
C206 C211 H211 118.5
C210 C211 H211 118.5
F82 C212 C208 112.7(5)
F83 C212 F82 103.9(5)
F83 C212 C208 112.2(6)
F84 C212 F82 106.5(6)
F84 C212 F83 106.8(6)
F84 C212 C208 114.0(6)
F79 C213 F80 109.3(8)
F79 C213 F81 103.2(7)
F79 C213 C210 114.3(7)
F80 C213 F81 103.2(8)
F80 C213 C210 113.3(7)
F81 C213 C210 112.5(7)
C215 C214 C219 115.4(6)
C215 C214 B3 122.0(6)
C219 C214 B3 122.6(6)
C214 C215 H215 119.3
C216 C215 C214 121.5(7)
C216 C215 H215 119.3
C215 C216 C220 120.0(8)
C217 C216 C215 122.1(7)
C217 C216 C220 117.8(7)
C216 C217 H217 121.3
C216 C217 C218 117.3(7)
C218 C217 H217 121.3
C217 C218 C219 121.2(8)
C217 C218 C221 119.1(7)
C219 C218 C221 119.7(8)
C214 C219 H219 118.8
C218 C219 C214 122.4(7)
C218 C219 H219 118.8
F88 C220 C216 108.4(8)
F89 C220 C216 118.3(9)
F89 C220 F88 108.4(11)
F89 C220 F90 110.5(11)
F90 C220 C216 111.9(9)
F90 C220 F88 97.3(9)
F88A C220 C216 112.2(9)
F89A C220 C216 111.3(9)
F89A C220 F88A 91.6(11)
F90A C220 C216 126.5(11)
F90A C220 F88A 100.4(12)
F90A C220 F89A 108.8(12)
F85 C221 C218 117.7(9)
F85 C221 F87 97.5(10)
F86 C221 C218 117.9(10)
F86 C221 F85 108.5(12)
F86 C221 F87 101.1(11)
F87 C221 C218 110.9(10)
F85A C221 C218 108.8(10)
F86A C221 C218 111.7(12)
F86A C221 F85A 101.2(13)
F87A C221 C218 112.9(12)
F87A C221 F85A 109.1(14)
F87A C221 F86A 112.4(13)
C223 C222 C227 116.8(6)
C223 C222 B3 119.6(6)
C227 C222 B3 123.5(6)
C222 C223 H223 119.6
C222 C223 C224 120.9(6)
C224 C223 H223 119.6
C223 C224 C228 118.3(7)
C225 C224 C223 121.4(6)
C225 C224 C228 120.3(7)
C224 C225 H225 120.8
C226 C225 C224 118.5(6)
C226 C225 H225 120.8
C225 C226 C227 120.6(6)
C225 C226 C229 119.8(7)
C227 C226 C229 119.5(6)
C222 C227 H227 119.1
C226 C227 C222 121.7(6)
C226 C227 H227 119.1
F73 C228 F74 107.1(8)
F73 C228 F75 106.0(7)
F73 C228 C224 112.4(6)
F74 C228 F75 105.6(7)
F74 C228 C224 112.7(7)
F75 C228 C224 112.6(7)
F76 C229 F78 105.4(6)
F76 C229 C226 112.9(7)
F77 C229 F76 106.3(7)
F77 C229 F78 106.3(7)
F77 C229 C226 114.6(6)
F78 C229 C226 110.7(6)
C231 C230 B4 122.7(5)
C235 C230 C231 115.3(5)
C235 C230 B4 121.9(5)
C230 C231 H231 118.8
C232 C231 C230 122.4(5)
C232 C231 H231 118.8
C231 C232 C236 119.8(6)
C233 C232 C231 121.4(6)
C233 C232 C236 118.8(6)
C232 C233 H233 121.2
C232 C233 C234 117.6(6)
C234 C233 H233 121.2
C233 C234 C235 121.3(6)
C233 C234 C237 118.4(6)
C235 C234 C237 120.3(6)
C230 C235 H235 119.0
C234 C235 C230 122.0(6)
C234 C235 H235 119.0
F52 C236 C232 113.8(7)
F53 C236 C232 116.0(8)
F53 C236 F52 103.8(9)
F53 C236 F54 102.0(9)
F54 C236 C232 117.1(7)
F54 C236 F52 102.1(8)
F52A C236 C232 111.8(8)
F52A C236 F53A 111.5(10)
F52A C236 F54A 109.5(10)
F53A C236 C232 112.1(7)
F53A C236 F54A 102.3(10)
F54A C236 C232 109.1(7)
F49 C237 F51 104.6(6)
F49 C237 C234 113.8(6)
F50 C237 F49 105.4(6)
F50 C237 F51 106.0(6)
F50 C237 C234 113.3(5)
F51 C237 C234 113.0(6)
C239 C238 B4 124.2(5)
C243 C238 C239 116.0(5)
C243 C238 B4 119.7(5)
C238 C239 H239 119.2
C240 C239 C238 121.6(6)
C240 C239 H239 119.2
C239 C240 C244 118.8(6)
C241 C240 C239 121.5(6)
C241 C240 C244 119.6(5)
C240 C241 H241 120.9
C240 C241 C242 118.2(5)
C242 C241 H241 120.9
C241 C242 C245 118.5(5)
C243 C242 C241 120.0(6)
C243 C242 C245 121.5(5)
C238 C243 H243 118.7
C242 C243 C238 122.5(5)
C242 C243 H243 118.7
F64 C244 F65 106.3(8)
F64 C244 C240 113.1(6)
F65 C244 C240 112.2(6)
F66 C244 F64 108.0(7)
F66 C244 F65 103.7(6)
F66 C244 C240 112.9(6)
F61 C245 F62 104.6(6)
F61 C245 C242 111.8(5)
F62 C245 C242 111.9(6)
F63 C245 F61 107.4(6)
F63 C245 F62 106.4(5)
F63 C245 C242 114.0(5)
C247 C246 C251 116.7(6)
C247 C246 B4 120.3(5)
C251 C246 B4 122.9(5)
C246 C247 H247 119.2
C246 C247 C248 121.6(6)
C248 C247 H247 119.2
C247 C248 C252 120.6(6)
C249 C248 C247 121.6(6)
C249 C248 C252 117.8(6)
C248 C249 H249 121.2
C248 C249 C250 117.6(6)
C250 C249 H249 121.2
C249 C250 C251 120.7(6)
C249 C250 C253 119.7(6)
C251 C250 C253 119.5(6)
C246 C251 C250 121.9(6)
C246 C251 H251 119.1
C250 C251 H251 119.1
F55 C252 C248 119.4(8)
F55 C252 F56 104.0(10)
F55 C252 F57 111.1(10)
F56 C252 C248 109.5(7)
F57 C252 C248 112.4(9)
F57 C252 F56 98.1(9)
F55A C252 C248 114.2(8)
F55A C252 F57A 95.5(10)
F56A C252 C248 119.1(11)
F56A C252 F55A 113.7(12)
F56A C252 F57A 103.2(11)
F57A C252 C248 107.3(8)
F58 C253 F59 102.1(8)
F58 C253 F60 109.5(8)
F58 C253 C250 114.8(8)
F59 C253 C250 111.4(7)
F60 C253 F59 102.7(8)
F60 C253 C250 114.9(6)
C255 C254 B4 119.2(5)
C259 C254 C255 115.4(6)
C259 C254 B4 125.3(6)
C254 C255 H255 118.4
C256 C255 C254 123.2(6)
C256 C255 H255 118.4
C255 C256 C257 121.1(7)
C255 C256 C260 120.1(7)
C257 C256 C260 118.7(7)
C256 C257 H257 121.2
C256 C257 C258 117.7(6)
C258 C257 H257 121.2
C257 C258 C259 121.1(7)
C257 C258 C261 120.8(7)
C259 C258 C261 118.2(8)
C254 C259 C258 121.5(7)
C254 C259 H259 119.3
C258 C259 H259 119.3
F70 C260 C256 114.4(8)
F70 C260 F72 101.7(9)
F71 C260 C256 115.6(9)
F71 C260 F70 106.3(9)
F71 C260 F72 103.7(10)
F72 C260 C256 113.7(7)
F70A C260 C256 114.3(11)
F70A C260 F71A 107.0(12)
F70A C260 F72A 113.2(14)
F71A C260 C256 109.0(10)
F72A C260 C256 111.9(9)
F72A C260 F71A 100.3(12)
F67 C261 C258 112.6(7)
F68 C261 F67 104.9(9)
F68 C261 F69 104.7(7)
F68 C261 C258 113.3(8)
F69 C261 F67 106.6(8)
F69 C261 C258 114.1(9)
H26A C262 H26B 109.5
H26A C262 H26C 109.5
H26B C262 H26C 109.5
C263 C262 H26A 109.5
C263 C262 H26B 109.5
C263 C262 H26C 109.5
C262 C263 H26D 110.1
C262 C263 H26E 110.1
C262 C263 C264 108(2)
H26D C263 H26E 108.4
C264 C263 H26D 110.1
C264 C263 H26E 110.1
C263 C264 H26F 110.2
C263 C264 H26G 110.2
H26F C264 H26G 108.5
C265 C264 C263 107(2)
C265 C264 H26F 110.2
C265 C264 H26G 110.2
C264 C265 H26H 106.7
C264 C265 H26I 106.7
H26H C265 H26I 106.6
C266 C265 C264 123(2)
C266 C265 H26H 106.7
C266 C265 H26I 106.7
C265 C266 H26J 109.2
C265 C266 H26K 109.2
C265 C266 C267 112(2)
H26J C266 H26K 107.9
C267 C266 H26J 109.2
C267 C266 H26K 109.2
C266 C267 H26L 109.5
C266 C267 H26M 109.5
C266 C267 H26N 109.5
H26L C267 H26M 109.5
H26L C267 H26N 109.5
H26M C267 H26N 109.5
C133 B1 C141 101.3(5)
C133 B1 C149 112.8(4)
C133 B1 C157 110.9(4)
C141 B1 C149 113.5(4)
C141 B1 C157 113.8(4)
C149 B1 C157 104.8(5)
C173 B2 C165 101.0(4)
C181 B2 C165 112.1(4)
C181 B2 C173 114.4(5)
C181 B2 C189 105.1(4)
C189 B2 C165 110.6(4)
C189 B2 C173 113.8(5)
C230 B4 C238 111.5(5)
C230 B4 C246 104.9(5)
C230 B4 C254 113.6(5)
C238 B4 C246 112.0(5)
C238 B4 C254 103.9(5)
C254 B4 C246 111.2(5)
C203 B3 C206 109.1(5)
C203 B3 C214 109.2(5)
C203 B3 C222 111.2(5)
C206 B3 C214 108.7(5)
C222 B3 C206 109.3(5)
C222 B3 C214 109.3(5)
C97 C98 H98A 109.5
C97 C98 H98B 109.5
C97 C98 H98C 109.5
H98A C98 H98B 109.5
H98A C98 H98C 109.5
H98B C98 H98C 109.5
C97 C99 H99A 109.5
C97 C99 H99B 109.5
C97 C99 H99C 109.5
H99A C99 H99B 109.5
H99A C99 H99C 109.5
H99B C99 H99C 109.5
C97 C98A H98D 109.5
C97 C98A H98E 109.5
C97 C98A H98F 109.5
H98D C98A H98E 109.5
H98D C98A H98F 109.5
H98E C98A H98F 109.5
C97 C99A H99D 109.5
C97 C99A H99E 109.5
C97 C99A H99F 109.5
H99D C99A H99E 109.5
H99D C99A H99F 109.5
H99E C99A H99F 109.5

loop_
_geom_bond_atom_site_label_1
_geom_bond_atom_site_label_2
_geom_bond_distance
Ag1 N1 2.347(5)
Ag1 N2 2.413(5)
Ag1 N3 2.511(5)
Ag1 C45 2.525(7)
Ag1 C46 2.571(7)
Ag2 N4 2.319(5)
Ag2 N5 2.421(5)
Ag2 N6 2.576(5)
Ag2 C12 2.439(6)
Ag2 C13 2.623(6)
N1 C1 1.330(8)
N1 C5 1.329(7)
N2 C6 1.293(8)
N2 C10 1.440(7)
N3 C8 1.289(8)
N3 C22 1.420(8)
N4 C34 1.343(8)
N4 C38 1.357(7)
N5 C39 1.284(8)
N5 C43 1.435(7)
N6 C41 1.268(8)
N6 C55 1.432(9)
C1 C2 1.394(9)
C1 C6 1.493(8)
C2 H2 0.9500
C2 C3 1.382(10)
C3 H3 0.9500
C3 C4 1.376(10)
C4 H4 0.9500
C4 C5 1.420(8)
C5 C8 1.482(8)
C6 C7 1.494(9)
C7 H7A 0.9800
C7 H7B 0.9800
C7 H7C 0.9800
C8 C9 1.501(8)
C9 H9A 0.9800
C9 H9B 0.9800
C9 H9C 0.9800
C10 C11 1.382(8)
C10 C15 1.415(9)
C11 C12 1.419(8)
C11 C16 1.512(10)
C12 H12 0.9500
C12 C13 1.383(9)
C13 H13 0.9500
C13 C14 1.392(9)
C14 H14 0.9500
C14 C15 1.396(9)
C15 C19 1.529(8)
C16 H16 1.0000
C16 C17 1.530(12)
C16 C18 1.524(14)
C17 H17A 0.9800
C17 H17B 0.9800
C17 H17C 0.9800
C18 H18A 0.9800
C18 H18B 0.9800
C18 H18C 0.9800
C19 H19 1.0000
C19 H19A 1.0000
C19 C20 1.499(14)
C19 C21 1.544(12)
C19 C20A 1.533(14)
C19 C21A 1.535(15)
C22 C23 1.384(11)
C22 C27 1.425(11)
C23 C24 1.411(10)
C23 C28 1.512(12)
C24 H24 0.9500
C24 C25 1.357(16)
C25 H25 0.9500
C25 C26 1.376(16)
C26 H26 0.9500
C26 C27 1.419(11)
C27 C31 1.498(13)
C28 H28 1.0000
C28 C29 1.529(11)
C28 C30 1.517(12)
C29 H29A 0.9800
C29 H29B 0.9800
C29 H29C 0.9800
C30 H30A 0.9800
C30 H30B 0.9800
C30 H30C 0.9800
C31 H31 1.0000
C31 C32 1.553(13)
C31 C33 1.539(12)
C32 H32A 0.9800
C32 H32B 0.9800
C32 H32C 0.9800
C33 H33A 0.9800
C33 H33B 0.9800
C33 H33C 0.9800
C34 C35 1.399(8)
C34 C39 1.493(9)
C35 H35 0.9500
C35 C36 1.373(10)
C36 H36 0.9500
C36 C37 1.373(10)
C37 H37 0.9500
C37 C38 1.388(8)
C38 C41 1.487(9)
C39 C40 1.500(9)
C40 H40A 0.9800
C40 H40B 0.9800
C40 H40C 0.9800
C41 C42 1.512(8)
C42 H42A 0.9800
C42 H42B 0.9800
C42 H42C 0.9800
C43 C44 1.377(9)
C43 C48 1.410(10)
C44 C45 1.407(9)
C44 C49 1.521(11)
C45 H45 0.9500
C45 C46 1.370(11)
C46 H46 0.9500
C46 C47 1.396(11)
C47 H47 0.9500
C47 C48 1.393(9)
C48 C52 1.526(10)
C49 H49 1.0000
C49 C50 1.520(11)
C49 C51 1.526(13)
C50 H50A 0.9800
C50 H50B 0.9800
C50 H50C 0.9800
C51 H51A 0.9800
C51 H51B 0.9800
C51 H51C 0.9800
C52 H52 1.0000
C52 H52A 1.0000
C52 C53 1.562(12)
C52 C54 1.522(12)
C52 C53A 1.486(17)
C52 C54A 1.523(17)
C55 C56 1.397(10)
C55 C60 1.412(12)
C56 C57 1.374(12)
C56 C61 1.480(15)
C57 H57 0.9500
C57 C58 1.355(14)
C58 H58 0.9500
C58 C59 1.348(14)
C59 H59 0.9500
C59 C60 1.385(12)
C60 C64 1.539(13)
C61 H61 1.0000
C61 H61A 1.0000
C61 C62 1.439(14)
C61 C63 1.524(14)
C61 C62A 1.559(19)
C61 C63A 1.492(19)
C64 H64 1.0000
C64 H64A 1.0000
C64 C65 1.433(12)
C64 C66 1.405(12)
C64 C65A 1.437(17)
C64 C66A 1.421(17)
C20 H20A 0.9800
C20 H20B 0.9800
C20 H20C 0.9800
C21 H21A 0.9800
C21 H21B 0.9800
C21 H21C 0.9800
C53 H53A 0.9800
C53 H53B 0.9800
C53 H53C 0.9800
C54 H54A 0.9800
C54 H54B 0.9800
C54 H54C 0.9800
C62 H62A 0.9800
C62 H62B 0.9800
C62 H62C 0.9800
C63 H63A 0.9800
C63 H63B 0.9800
C63 H63C 0.9800
C65 H65A 0.9800
C65 H65B 0.9800
C65 H65C 0.9800
C66 H66A 0.9800
C66 H66B 0.9800
C66 H66C 0.9800
C20A H20D 0.9800
C20A H20E 0.9800
C20A H20F 0.9800
C21A H21D 0.9800
C21A H21E 0.9800
C21A H21F 0.9800
C53A H53D 0.9800
C53A H53E 0.9800
C53A H53F 0.9800
C54A H54D 0.9800
C54A H54E 0.9800
C54A H54F 0.9800
C62A H62D 0.9800
C62A H62E 0.9800
C62A H62F 0.9800
C63A H63D 0.9800
C63A H63E 0.9800
C63A H63F 0.9800
C65A H65D 0.9800
C65A H65E 0.9800
C65A H65F 0.9800
C66A H66D 0.9800
C66A H66E 0.9800
C66A H66F 0.9800
Ag3 N7 2.330(5)
Ag3 N8 2.398(5)
Ag3 N9 2.561(5)
Ag3 C111 2.527(7)
Ag3 C112 2.475(6)
Ag4 N10 2.323(4)
Ag4 N11 2.454(5)
Ag4 N12 2.477(5)
Ag4 C78 2.445(5)
F16 C156 1.296(9)
F4 C140 1.277(11)
F5 C140 1.320(10)
F6 C140 1.336(11)
F7 C147 1.315(11)
F8 C147 1.342(10)
F9 C147 1.306(10)
F10 C148 1.295(13)
F11 C148 1.275(14)
F12 C148 1.276(12)
F17 C156 1.313(11)
F18 C156 1.320(11)
F19 C163 1.333(9)
F20 C163 1.335(9)
F21 C163 1.330(9)
F22 C164 1.303(9)
F23 C164 1.311(9)
F24 C164 1.348(10)
F28 C172 1.326(9)
F29 C172 1.328(10)
F30 C172 1.324(9)
F34 C180 1.293(10)
F35 C180 1.307(9)
F36 C180 1.297(10)
F40 C188 1.329(8)
F41 C188 1.348(8)
F42 C188 1.325(7)
F43 C195 1.321(9)
F44 C195 1.311(9)
F45 C195 1.307(9)
F46 C196 1.328(8)
F47 C196 1.308(9)
F48 C196 1.354(9)
F49 C237 1.332(9)
F50 C237 1.318(8)
F51 C237 1.334(8)
F58 C253 1.288(11)
F59 C253 1.339(11)
F60 C253 1.302(9)
F61 C245 1.342(7)
F62 C245 1.359(8)
F63 C245 1.324(8)
F64 C244 1.326(9)
F65 C244 1.336(10)
F66 C244 1.319(9)
F67 C261 1.337(12)
F68 C261 1.333(11)
F69 C261 1.333(11)
F73 C228 1.321(9)
F74 C228 1.336(10)
F75 C228 1.343(10)
F76 C229 1.334(9)
F77 C229 1.296(10)
F78 C229 1.337(9)
F79 C213 1.302(10)
F80 C213 1.303(11)
F81 C213 1.330(9)
F82 C212 1.347(8)
F83 C212 1.346(8)
F84 C212 1.329(8)
F91 C204 1.321(8)
F92 C204 1.338(9)
F93 C204 1.326(8)
F94 C205 1.322(9)
F95 C205 1.328(11)
F96 C205 1.342(9)
N7 C67 1.334(8)
N7 C71 1.350(8)
N8 C72 1.284(8)
N8 C76 1.430(7)
N9 C74 1.279(8)
N9 C88 1.431(8)
N10 C100 1.348(7)
N10 C104 1.334(7)
N11 C105 1.272(7)
N11 C109 1.437(7)
N12 C107 1.272(7)
N12 C121 1.426(7)
C67 C68 1.406(9)
C67 C72 1.499(9)
C68 H68 0.9500
C68 C69 1.365(11)
C69 H69 0.9500
C69 C70 1.397(10)
C70 H70 0.9500
C70 C71 1.384(8)
C71 C74 1.498(8)
C72 C73 1.507(9)
C73 H73A 0.9800
C73 H73B 0.9800
C73 H73C 0.9800
C74 C75 1.497(8)
C75 H75A 0.9800
C75 H75B 0.9800
C75 H75C 0.9800
C76 C77 1.400(8)
C76 C81 1.412(9)
C77 C78 1.399(8)
C77 C82 1.516(9)
C78 H78 0.9500
C78 C79 1.394(9)
C79 H79 0.9500
C79 C80 1.382(9)
C80 H80 0.9500
C80 C81 1.401(9)
C81 C85 1.522(9)
C82 H82 1.0000
C82 C83 1.534(9)
C82 C84 1.532(10)
C83 H83A 0.9800
C83 H83B 0.9800
C83 H83C 0.9800
C84 H84A 0.9800
C84 H84B 0.9800
C84 H84C 0.9800
C85 H85 1.0000
C85 C86 1.519(14)
C85 C87 1.512(12)
C86 H86A 0.9800
C86 H86B 0.9800
C86 H86C 0.9800
C87 H87A 0.9800
C87 H87B 0.9800
C87 H87C 0.9800
C88 C89 1.407(11)
C88 C93 1.407(10)
C89 C90 1.388(10)
C89 C94 1.499(12)
C90 H90 0.9500
C90 C91 1.380(15)
C91 H91 0.9500
C91 C92 1.385(16)
C92 H92 0.9500
C92 C93 1.425(12)
C93 C97 1.516(14)
C94 H94 1.0000
C94 C95 1.544(11)
C94 C96 1.553(13)
C95 H95A 0.9800
C95 H95B 0.9800
C95 H95C 0.9800
C96 H96A 0.9800
C96 H96B 0.9800
C96 H96C 0.9800
C97 H97 1.0000
C97 H97A 1.0000
C97 C98 1.578(13)
C97 C99 1.497(13)
C97 C98A 1.534(17)
C97 C99A 1.539(16)
C100 C101 1.385(7)
C100 C105 1.496(8)
C101 H101 0.9500
C101 C102 1.385(9)
C102 H102 0.9500
C102 C103 1.382(9)
C103 H103 0.9500
C103 C104 1.399(7)
C104 C107 1.487(8)
C105 C106 1.499(8)
C106 H10A 0.9800
C106 H10B 0.9800
C106 H10C 0.9800
C107 C108 1.500(7)
C108 H10D 0.9800
C108 H10E 0.9800
C108 H10F 0.9800
C109 C110 1.406(9)
C109 C114 1.408(9)
C110 C111 1.416(8)
C110 C115 1.511(10)
C111 H111 0.9500
C111 C112 1.373(11)
C112 H112 0.9500
C112 C113 1.400(11)
C113 H113 0.9500
C113 C114 1.399(8)
C114 C118 1.532(10)
C115 H115 1.0000
C115 C116 1.529(10)
C115 C117 1.551(10)
C116 H11A 0.9800
C116 H11B 0.9800
C116 H11C 0.9800
C117 H11D 0.9800
C117 H11E 0.9800
C117 H11F 0.9800
C118 H118 1.0000
C118 C119 1.499(13)
C118 C120 1.531(12)
C119 H11G 0.9800
C119 H11H 0.9800
C119 H11I 0.9800
C120 H12A 0.9800
C120 H12B 0.9800
C120 H12C 0.9800
C121 C122 1.413(8)
C121 C126 1.400(9)
C122 C123 1.410(9)
C122 C127 1.518(9)
C123 H123 0.9500
C123 C124 1.353(11)
C124 H124 0.9500
C124 C125 1.395(11)
C125 H125 0.9500
C125 C126 1.389(10)
C126 C130 1.522(9)
C127 H127 1.0000
C127 C128 1.534(9)
C127 C129 1.525(9)
C128 H12D 0.9800
C128 H12E 0.9800
C128 H12F 0.9800
C129 H12G 0.9800
C129 H12H 0.9800
C129 H12I 0.9800
C130 H130 1.0000
C130 C131 1.512(13)
C130 C132 1.506(12)
C131 H13A 0.9800
C131 H13B 0.9800
C131 H13C 0.9800
C132 H13D 0.9800
C132 H13E 0.9800
C132 H13F 0.9800
C133 C134 1.397(8)
C133 C138 1.415(8)
C133 B1 1.631(8)
C134 H134 0.9500
C134 C135 1.387(8)
C135 C136 1.395(10)
C135 C139 1.491(11)
C136 H136 0.9500
C136 C137 1.379(11)
C137 C138 1.374(9)
C137 C140 1.492(10)
C138 H138 0.9500
C139 F1 1.289(11)
C139 F2 1.272(12)
C139 F3 1.339(10)
C139 F1A 1.297(12)
C139 F2A 1.342(12)
C139 F3A 1.337(12)
C141 C142 1.397(8)
C141 C146 1.402(8)
C141 B1 1.641(9)
C142 H142 0.9500
C142 C143 1.385(9)
C143 C144 1.393(9)
C143 C147 1.477(10)
C144 H144 0.9500
C144 C145 1.370(11)
C145 C146 1.400(10)
C145 C148 1.497(10)
C146 H146 0.9500
C149 C150 1.405(7)
C149 C154 1.389(8)
C149 B1 1.642(8)
C150 H150 0.9500
C150 C151 1.392(8)
C151 C152 1.393(9)
C151 C155 1.487(8)
C152 H152 0.9500
C152 C153 1.382(9)
C153 C154 1.401(9)
C153 C156 1.492(9)
C154 H154 0.9500
C155 F13 1.340(9)
C155 F14 1.275(9)
C155 F15 1.380(9)
C155 F13A 1.386(13)
C155 F14A 1.325(12)
C155 F15A 1.281(12)
C157 C158 1.399(7)
C157 C162 1.393(8)
C157 B1 1.651(8)
C158 H158 0.9500
C158 C159 1.402(8)
C159 C160 1.381(9)
C159 C163 1.500(8)
C160 H160 0.9500
C160 C161 1.393(8)
C161 C162 1.394(8)
C161 C164 1.498(9)
C162 H162 0.9500
C165 C166 1.400(7)
C165 C170 1.392(8)
C165 B2 1.640(8)
C166 H166 0.9500
C166 C167 1.372(8)
C167 C168 1.383(9)
C167 C171 1.500(9)
C168 H168 0.9500
C168 C169 1.372(9)
C169 C170 1.407(8)
C169 C172 1.499(9)
C170 H170 0.9500
C171 F25 1.290(10)
C171 F26 1.276(11)
C171 F27 1.357(10)
C171 F25A 1.370(11)
C171 F26A 1.325(11)
C171 F27A 1.300(11)
C173 C174 1.396(8)
C173 C178 1.403(8)
C173 B2 1.640(8)
C174 H174 0.9500
C174 C175 1.363(10)
C175 C176 1.377(11)
C175 C179 1.484(11)
C176 H176 0.9500
C176 C177 1.406(9)
C177 C178 1.385(9)
C177 C180 1.493(10)
C178 H178 0.9500
C179 F31 1.309(12)
C179 F32 1.345(13)
C179 F33 1.377(13)
C179 F31A 1.343(14)
C179 F32A 1.389(14)
C179 F33A 1.301(14)
C181 C182 1.412(7)
C181 C186 1.392(8)
C181 B2 1.625(8)
C182 H182 0.9500
C182 C183 1.387(8)
C183 C184 1.389(9)
C183 C187 1.499(8)
C184 H184 0.9500
C184 C185 1.390(8)
C185 C186 1.385(8)
C185 C188 1.503(8)
C186 H186 0.9500
C187 F37 1.345(9)
C187 F38 1.258(9)
C187 F39 1.367(9)
C187 F37A 1.263(12)
C187 F38A 1.385(13)
C187 F39A 1.346(12)
C189 C190 1.403(8)
C189 C194 1.399(8)
C189 B2 1.627(8)
C190 H190 0.9500
C190 C191 1.403(8)
C191 C192 1.380(9)
C191 C195 1.493(9)
C192 H192 0.9500
C192 C193 1.390(9)
C193 C194 1.405(8)
C193 C196 1.487(9)
C194 H194 0.9500
C198 H198 0.9500
C198 C199 1.374(9)
C198 C203 1.410(8)
C199 C200 1.374(10)
C199 C204 1.506(9)
C200 H200 0.9500
C200 C201 1.377(9)
C201 C202 1.396(10)
C201 C205 1.495(10)
C202 H202 0.9500
C202 C203 1.399(9)
C203 B3 1.638(10)
C206 C207 1.403(9)
C206 C211 1.388(9)
C206 B3 1.656(9)
C207 H207 0.9500
C207 C208 1.389(9)
C208 C209 1.380(9)
C208 C212 1.495(9)
C209 H209 0.9500
C209 C210 1.402(10)
C210 C211 1.394(9)
C210 C213 1.489(10)
C211 H211 0.9500
C214 C215 1.395(9)
C214 C219 1.399(10)
C214 B3 1.657(10)
C215 H215 0.9500
C215 C216 1.386(10)
C216 C217 1.370(12)
C216 C220 1.472(11)
C217 H217 0.9500
C217 C218 1.376(11)
C218 C219 1.381(10)
C218 C221 1.486(13)
C219 H219 0.9500
C220 F88 1.383(11)
C220 F89 1.272(12)
C220 F90 1.354(11)
C220 F88A 1.419(13)
C220 F89A 1.384(13)
C220 F90A 1.271(13)
C221 F85 1.338(12)
C221 F86 1.312(12)
C221 F87 1.390(12)
C221 F85A 1.359(14)
C221 F86A 1.326(13)
C221 F87A 1.264(13)
C222 C223 1.381(9)
C222 C227 1.413(9)
C222 B3 1.643(9)
C223 H223 0.9500
C223 C224 1.400(10)
C224 C225 1.387(10)
C224 C228 1.481(10)
C225 H225 0.9500
C225 C226 1.368(10)
C226 C227 1.391(9)
C226 C229 1.491(10)
C227 H227 0.9500
C230 C231 1.407(8)
C230 C235 1.405(8)
C230 B4 1.637(8)
C231 H231 0.9500
C231 C232 1.385(8)
C232 C233 1.384(9)
C232 C236 1.491(9)
C233 H233 0.9500
C233 C234 1.386(9)
C234 C235 1.395(9)
C234 C237 1.493(8)
C235 H235 0.9500
C236 F52 1.356(10)
C236 F53 1.327(10)
C236 F54 1.344(10)
C236 F52A 1.294(11)
C236 F53A 1.329(11)
C236 F54A 1.329(11)
C238 C239 1.397(8)
C238 C243 1.395(9)
C238 B4 1.639(8)
C239 H239 0.9500
C239 C240 1.383(8)
C240 C241 1.373(9)
C240 C244 1.502(9)
C241 H241 0.9500
C241 C242 1.393(8)
C242 C243 1.386(8)
C242 C245 1.481(9)
C243 H243 0.9500
C246 C247 1.389(8)
C246 C251 1.391(8)
C246 B4 1.646(9)
C247 H247 0.9500
C247 C248 1.404(9)
C248 C249 1.381(9)
C248 C252 1.481(9)
C249 H249 0.9500
C249 C250 1.389(9)
C250 C251 1.410(9)
C250 C253 1.489(10)
C251 H251 0.9500
C252 F55 1.272(11)
C252 F56 1.406(11)
C252 F57 1.345(11)
C252 F55A 1.326(12)
C252 F56A 1.273(13)
C252 F57A 1.413(12)
C254 C255 1.409(9)
C254 C259 1.405(9)
C254 B4 1.640(9)
C255 H255 0.9500
C255 C256 1.373(9)
C256 C257 1.389(11)
C256 C260 1.480(11)
C257 H257 0.9500
C257 C258 1.392(12)
C258 C259 1.410(9)
C258 C261 1.477(11)
C259 H259 0.9500
C260 F70 1.332(10)
C260 F71 1.322(11)
C260 F72 1.362(11)
C260 F70A 1.296(14)
C260 F71A 1.362(13)
C260 F72A 1.314(13)
C262 H26A 0.9800
C262 H26B 0.9800
C262 H26C 0.9800
C262 C263 1.479(11)
C263 H26D 0.9900
C263 H26E 0.9900
C263 C264 1.484(11)
C264 H26F 0.9900
C264 H26G 0.9900
C264 C265 1.481(11)
C265 H26H 0.9900
C265 H26I 0.9900
C265 C266 1.477(11)
C266 H26J 0.9900
C266 H26K 0.9900
C266 C267 1.489(11)
C267 H26L 0.9800
C267 H26M 0.9800
C267 H26N 0.9800
C98 H98A 0.9800
C98 H98B 0.9800
C98 H98C 0.9800
C99 H99A 0.9800
C99 H99B 0.9800
C99 H99C 0.9800
C98A H98D 0.9800
C98A H98E 0.9800
C98A H98F 0.9800
C99A H99D 0.9800
C99A H99E 0.9800
C99A H99F 0.9800

loop_
_geom_torsion_atom_site_label_1
_geom_torsion_atom_site_label_2
_geom_torsion_atom_site_label_3
_geom_torsion_atom_site_label_4
_geom_torsion
Ag1 N1 C1 C2 -163.3(6)
Ag1 N1 C1 C6 15.9(9)
Ag1 N1 C5 C4 164.1(5)
Ag1 N1 C5 C8 -17.8(7)
Ag1 N2 C6 C1 12.1(9)
Ag1 N2 C6 C7 -166.9(7)
Ag1 N2 C10 C11 -94.8(6)
Ag1 N2 C10 C15 83.1(6)
Ag1 N3 C8 C5 -9.7(7)
Ag1 N3 C8 C9 170.2(6)
Ag1 N3 C22 C23 88.1(6)
Ag1 N3 C22 C27 -86.3(6)
Ag1 C45 C46 C47 111.9(6)
Ag1 C46 C47 C48 86.2(8)
Ag2 N4 C34 C35 -170.6(5)
Ag2 N4 C34 C39 10.0(7)
Ag2 N4 C38 C37 167.1(4)
Ag2 N4 C38 C41 -13.6(7)
Ag2 N5 C39 C34 13.8(7)
Ag2 N5 C39 C40 -165.1(6)
Ag2 N5 C43 C44 -100.3(6)
Ag2 N5 C43 C48 77.7(6)
Ag2 N6 C41 C38 -1.4(8)
Ag2 N6 C41 C42 175.5(5)
Ag2 N6 C55 C56 96.1(5)
Ag2 N6 C55 C60 -77.3(6)
Ag2 C12 C13 C14 113.6(5)
Ag2 C13 C14 C15 81.9(7)
N1 C1 C2 C3 -1.6(13)
N1 C1 C6 N2 -18.7(11)
N1 C1 C6 C7 160.4(8)
N1 C5 C8 N3 18.3(9)
N1 C5 C8 C9 -161.7(6)
N2 C10 C11 C12 -179.8(5)
N2 C10 C11 C16 -5.6(9)
N2 C10 C15 C14 -175.6(5)
N2 C10 C15 C19 7.3(9)
N3 C22 C23 C24 -176.1(6)
N3 C22 C23 C28 5.4(9)
N3 C22 C27 C26 174.4(6)
N3 C22 C27 C31 -4.8(10)
N4 C34 C35 C36 3.0(10)
N4 C34 C39 N5 -16.2(8)
N4 C34 C39 C40 162.8(6)
N4 C38 C41 N6 9.3(9)
N4 C38 C41 C42 -167.8(6)
N5 C43 C44 C45 176.7(5)
N5 C43 C44 C49 -7.4(9)
N5 C43 C48 C47 -175.1(6)
N5 C43 C48 C52 7.3(9)
N6 C55 C56 C57 -172.7(5)
N6 C55 C56 C61 20.6(8)
N6 C55 C60 C59 172.5(6)
N6 C55 C60 C64 -12.7(8)
C1 N1 C5 C4 -1.1(10)
C1 N1 C5 C8 177.0(6)
C1 C2 C3 C4 0.1(14)
C2 C1 C6 N2 160.5(8)
C2 C1 C6 C7 -20.4(12)
C2 C3 C4 C5 0.8(13)
C3 C4 C5 N1 -0.3(11)
C3 C4 C5 C8 -178.3(7)
C4 C5 C8 N3 -163.7(6)
C4 C5 C8 C9 16.4(10)
C5 N1 C1 C2 2.1(11)
C5 N1 C1 C6 -178.7(6)
C6 N2 C10 C11 99.2(8)
C6 N2 C10 C15 -82.9(8)
C6 C1 C2 C3 179.2(8)
C8 N3 C22 C23 -103.6(7)
C8 N3 C22 C27 82.0(8)
C10 N2 C6 C1 178.5(6)
C10 N2 C6 C7 -0.5(12)
C10 C11 C12 Ag2 -98.2(6)
C10 C11 C12 C13 -4.8(9)
C10 C11 C16 C17 146.3(7)
C10 C11 C16 C18 -88.8(9)
C10 C15 C19 C20 -116.2(11)
C10 C15 C19 C21 119.0(11)
C10 C15 C19 C20A -82.7(14)
C10 C15 C19 C21A 155.1(14)
C11 C10 C15 C14 2.2(9)
C11 C10 C15 C19 -175.0(6)
C11 C12 C13 Ag2 -111.1(5)
C11 C12 C13 C14 2.6(9)
C12 C11 C16 C17 -39.6(9)
C12 C11 C16 C18 85.3(9)
C12 C13 C14 C15 2.2(9)
C13 C14 C15 C10 -4.5(9)
C13 C14 C15 C19 172.6(6)
C14 C15 C19 C20 66.8(12)
C14 C15 C19 C21 -58.0(13)
C14 C15 C19 C20A 100.3(13)
C14 C15 C19 C21A -21.9(16)
C15 C10 C11 C12 2.4(9)
C15 C10 C11 C16 176.6(6)
C16 C11 C12 Ag2 87.5(7)
C16 C11 C12 C13 -179.1(6)
C22 N3 C8 C5 -178.6(6)
C22 N3 C8 C9 1.3(11)
C22 C23 C24 C25 1.9(11)
C22 C23 C28 C29 -147.3(7)
C22 C23 C28 C30 88.4(8)
C22 C27 C31 C32 115.3(9)
C22 C27 C31 C33 -122.8(8)
C23 C22 C27 C26 0.3(10)
C23 C22 C27 C31 -178.9(7)
C23 C24 C25 C26 -0.1(13)
C24 C23 C28 C29 34.3(10)
C24 C23 C28 C30 -90.0(9)
C24 C25 C26 C27 -1.7(13)
C25 C26 C27 C22 1.5(11)
C25 C26 C27 C31 -179.3(7)
C26 C27 C31 C32 -63.8(10)
C26 C27 C31 C33 58.1(10)
C27 C22 C23 C24 -2.0(10)
C27 C22 C23 C28 179.6(6)
C28 C23 C24 C25 -179.7(7)
C34 N4 C38 C37 -3.7(9)
C34 N4 C38 C41 175.6(5)
C34 C35 C36 C37 -3.2(10)
C35 C34 C39 N5 164.4(6)
C35 C34 C39 C40 -16.5(9)
C35 C36 C37 C38 0.1(10)
C36 C37 C38 N4 3.4(9)
C36 C37 C38 C41 -175.8(6)
C37 C38 C41 N6 -171.4(6)
C37 C38 C41 C42 11.5(9)
C38 N4 C34 C35 0.5(9)
C38 N4 C34 C39 -178.9(5)
C39 N5 C43 C44 95.0(7)
C39 N5 C43 C48 -87.0(8)
C39 C34 C35 C36 -177.7(6)
C41 N6 C55 C56 -90.7(7)
C41 N6 C55 C60 96.0(7)
C43 N5 C39 C34 179.3(6)
C43 N5 C39 C40 0.3(10)
C43 C44 C45 Ag1 -89.0(7)
C43 C44 C45 C46 -0.6(9)
C43 C44 C49 C50 143.8(7)
C43 C44 C49 C51 -93.3(8)
C43 C48 C52 C53 -122.5(8)
C43 C48 C52 C54 114.6(10)
C43 C48 C52 C53A -83.0(18)
C43 C48 C52 C54A 144.1(18)
C44 C43 C48 C47 2.9(10)
C44 C43 C48 C52 -174.8(6)
C44 C45 C46 Ag1 -111.3(6)
C44 C45 C46 C47 0.7(10)
C45 C44 C49 C50 -40.3(10)
C45 C44 C49 C51 82.6(8)
C45 C46 C47 C48 1.1(11)
C46 C47 C48 C43 -2.8(10)
C46 C47 C48 C52 174.9(7)
C47 C48 C52 C53 59.9(10)
C47 C48 C52 C54 -62.9(11)
C47 C48 C52 C53A 99.4(18)
C47 C48 C52 C54A -33(2)
C48 C43 C44 C45 -1.2(9)
C48 C43 C44 C49 174.7(7)
C49 C44 C45 Ag1 95.0(7)
C49 C44 C45 C46 -176.7(7)
C55 N6 C41 C38 -175.1(6)
C55 N6 C41 C42 1.8(11)
C55 C56 C57 C58 0.6(3)
C55 C56 C61 C62 -81.0(10)
C55 C56 C61 C63 149.1(11)
C55 C56 C61 C62A -122.2(16)
C55 C56 C61 C63A 120(2)
C55 C60 C64 C65 68.9(16)
C55 C60 C64 C66 -98.1(15)
C55 C60 C64 C65A 118(3)
C55 C60 C64 C66A -69(3)
C56 C55 C60 C59 -0.9(6)
C56 C55 C60 C64 173.9(7)
C56 C57 C58 C59 -1.4(6)
C57 C56 C61 C62 112.6(9)
C57 C56 C61 C63 -17.3(14)
C57 C56 C61 C62A 71.4(16)
C57 C56 C61 C63A -46(2)
C57 C58 C59 C60 1.0(8)
C58 C59 C60 C55 0.2(8)
C58 C59 C60 C64 -174.9(7)
C59 C60 C64 C65 -116.4(13)
C59 C60 C64 C66 76.7(17)
C59 C60 C64 C65A -67(3)
C59 C60 C64 C66A 105(3)
C60 C55 C56 C57 0.6(3)
C60 C55 C56 C61 -166.1(8)
C61 C56 C57 C58 167.2(8)
Ag3 N7 C67 C68 161.5(5)
Ag3 N7 C67 C72 -18.4(7)
Ag3 N7 C71 C70 -163.0(5)
Ag3 N7 C71 C74 15.3(7)
Ag3 N8 C72 C67 -7.0(8)
Ag3 N8 C72 C73 171.8(6)
Ag3 N8 C76 C77 88.2(6)
Ag3 N8 C76 C81 -91.0(6)
Ag3 N9 C74 C71 11.4(7)
Ag3 N9 C74 C75 -170.1(6)
Ag3 N9 C88 C89 -89.3(6)
Ag3 N9 C88 C93 86.0(6)
Ag3 C111 C112 C113 -106.1(6)
Ag3 C112 C113 C114 -88.7(7)
Ag4 N10 C100 C101 170.3(4)
Ag4 N10 C100 C105 -6.9(6)
Ag4 N10 C104 C103 -169.2(4)
Ag4 N10 C104 C107 10.7(6)
Ag4 N11 C105 C100 -14.3(7)
Ag4 N11 C105 C106 164.1(5)
Ag4 N11 C109 C110 97.9(6)
Ag4 N11 C109 C114 -78.7(6)
Ag4 N12 C107 C104 4.2(7)
Ag4 N12 C107 C108 -174.3(5)
Ag4 N12 C121 C122 -80.1(6)
Ag4 N12 C121 C126 92.4(6)
Ag4 C78 C79 C80 -109.6(6)
N7 C67 C68 C69 1.4(11)
N7 C67 C72 N8 16.9(9)
N7 C67 C72 C73 -162.0(7)
N7 C71 C74 N9 -17.7(8)
N7 C71 C74 C75 163.7(6)
N8 C76 C77 C78 176.3(5)
N8 C76 C77 C82 2.5(8)
N8 C76 C81 C80 -179.3(6)
N8 C76 C81 C85 -1.1(9)
N9 C88 C89 C90 177.7(6)
N9 C88 C89 C94 -5.0(9)
N9 C88 C93 C92 -175.1(6)
N9 C88 C93 C97 3.2(10)
N10 C100 C101 C102 0.0(9)
N10 C100 C105 N11 14.4(8)
N10 C100 C105 C106 -164.1(5)
N10 C104 C107 N12 -9.7(8)
N10 C104 C107 C108 168.9(5)
N11 C109 C110 C111 -177.1(5)
N11 C109 C110 C115 9.2(8)
N11 C109 C114 C113 175.5(5)
N11 C109 C114 C118 -6.1(9)
N12 C121 C122 C123 172.7(6)
N12 C121 C122 C127 -10.7(8)
N12 C121 C126 C125 -170.8(6)
N12 C121 C126 C130 8.6(9)
C67 N7 C71 C70 -1.0(9)
C67 N7 C71 C74 177.3(5)
C67 C68 C69 C70 0.6(13)
C68 C67 C72 N8 -163.0(7)
C68 C67 C72 C73 18.1(10)
C68 C69 C70 C71 -2.6(12)
C69 C70 C71 N7 2.9(10)
C69 C70 C71 C74 -175.3(7)
C70 C71 C74 N9 160.6(6)
C70 C71 C74 C75 -18.0(9)
C71 N7 C67 C68 -1.2(9)
C71 N7 C67 C72 178.9(5)
C72 N8 C76 C77 -100.3(7)
C72 N8 C76 C81 80.5(8)
C72 C67 C68 C69 -178.7(7)
C74 N9 C88 C89 101.2(7)
C74 N9 C88 C93 -83.4(8)
C76 N8 C72 C67 -179.0(5)
C76 N8 C72 C73 -0.2(10)
C76 C77 C78 Ag4 105.3(5)
C76 C77 C78 C79 4.2(8)
C76 C77 C82 C83 -151.8(6)
C76 C77 C82 C84 85.5(7)
C76 C81 C85 C86 75.7(10)
C76 C81 C85 C87 -158.1(9)
C77 C76 C81 C80 1.6(9)
C77 C76 C81 C85 179.7(6)
C77 C78 C79 C80 -0.9(9)
C78 C77 C82 C83 34.6(8)
C78 C77 C82 C84 -88.2(7)
C78 C79 C80 C81 -2.3(10)
C79 C80 C81 C76 2.0(10)
C79 C80 C81 C85 -176.2(7)
C80 C81 C85 C86 -106.2(9)
C80 C81 C85 C87 20.0(13)
C81 C76 C77 C78 -4.6(8)
C81 C76 C77 C82 -178.4(6)
C82 C77 C78 Ag4 -81.0(6)
C82 C77 C78 C79 178.0(5)
C88 N9 C74 C71 -178.4(6)
C88 N9 C74 C75 0.0(11)
C88 C89 C90 C91 -2.7(11)
C88 C89 C94 C95 145.7(7)
C88 C89 C94 C96 -93.1(8)
C88 C93 C97 C98 -121.6(9)
C88 C93 C97 C99 122.0(10)
C88 C93 C97 C98A -74(2)
C88 C93 C97 C99A 146.2(18)
C89 C88 C93 C92 0.0(9)
C89 C88 C93 C97 178.3(6)
C89 C90 C91 C92 0.4(12)
C90 C89 C94 C95 -37.1(10)
C90 C89 C94 C96 84.1(9)
C90 C91 C92 C93 2.1(12)
C91 C92 C93 C88 -2.3(10)
C91 C92 C93 C97 179.4(7)
C92 C93 C97 C98 56.7(10)
C92 C93 C97 C99 -59.7(12)
C92 C93 C97 C98A 103.9(19)
C92 C93 C97 C99A -35.5(19)
C93 C88 C89 C90 2.5(10)
C93 C88 C89 C94 179.7(7)
C94 C89 C90 C91 -180.0(7)
C100 N10 C104 C103 3.2(8)
C100 N10 C104 C107 -176.9(5)
C100 C101 C102 C103 1.2(10)
C101 C100 C105 N11 -162.8(6)
C101 C100 C105 C106 18.7(9)
C101 C102 C103 C104 -0.2(10)
C102 C103 C104 N10 -2.0(9)
C102 C103 C104 C107 178.1(6)
C103 C104 C107 N12 170.2(5)
C103 C104 C107 C108 -11.2(8)
C104 N10 C100 C101 -2.1(8)
C104 N10 C100 C105 -179.3(5)
C105 N11 C109 C110 -98.1(7)
C105 N11 C109 C114 85.3(7)
C105 C100 C101 C102 177.0(6)
C107 N12 C121 C122 109.1(7)
C107 N12 C121 C126 -78.4(7)
C109 N11 C105 C100 -179.0(5)
C109 N11 C105 C106 -0.6(10)
C109 C110 C111 Ag3 83.5(6)
C109 C110 C111 C112 0.3(9)
C109 C110 C115 C116 -145.5(6)
C109 C110 C115 C117 92.0(7)
C109 C114 C118 C119 84.4(9)
C109 C114 C118 C120 -150.1(8)
C110 C109 C114 C113 -1.0(9)
C110 C109 C114 C118 177.4(6)
C110 C111 C112 Ag3 107.8(6)
C110 C111 C112 C113 1.6(10)
C111 C110 C115 C116 41.0(9)
C111 C110 C115 C117 -81.4(7)
C111 C112 C113 C114 -3.4(10)
C112 C113 C114 C109 3.0(10)
C112 C113 C114 C118 -175.4(6)
C113 C114 C118 C119 -97.3(9)
C113 C114 C118 C120 28.2(11)
C114 C109 C110 C111 -0.7(9)
C114 C109 C110 C115 -174.4(6)
C115 C110 C111 Ag3 -102.7(6)
C115 C110 C111 C112 174.1(6)
C121 N12 C107 C104 175.3(5)
C121 N12 C107 C108 -3.2(9)
C121 C122 C123 C124 -2.6(10)
C121 C122 C127 C128 -83.1(7)
C121 C122 C127 C129 153.9(6)
C121 C126 C130 C131 133.2(8)
C121 C126 C130 C132 -101.6(9)
C122 C121 C126 C125 1.4(10)
C122 C121 C126 C130 -179.2(6)
C122 C123 C124 C125 3.0(12)
C123 C122 C127 C128 93.3(8)
C123 C122 C127 C129 -29.7(9)
C123 C124 C125 C126 -1.1(12)
C124 C125 C126 C121 -1.0(11)
C124 C125 C126 C130 179.6(7)
C125 C126 C130 C131 -47.4(10)
C125 C126 C130 C132 77.8(10)
C126 C121 C122 C123 0.3(9)
C126 C121 C122 C127 176.9(6)
C127 C122 C123 C124 -179.1(7)
C133 C134 C135 C136 1.1(11)
C133 C134 C135 C139 176.0(7)
C134 C133 C138 C137 -0.1(10)
C134 C133 B1 C141 91.3(6)
C134 C133 B1 C149 -147.0(6)
C134 C133 B1 C157 -29.8(8)
C134 C135 C136 C137 -1.4(12)
C134 C135 C139 F1 42.3(13)
C134 C135 C139 F2 -89.3(12)
C134 C135 C139 F3 155.2(9)
C134 C135 C139 F1A 105.9(12)
C134 C135 C139 F2A -11.4(13)
C134 C135 C139 F3A -131.1(11)
C135 C136 C137 C138 1.0(12)
C135 C136 C137 C140 -179.1(7)
C136 C135 C139 F1 -142.7(10)
C136 C135 C139 F2 85.6(12)
C136 C135 C139 F3 -29.9(12)
C136 C135 C139 F1A -79.2(13)
C136 C135 C139 F2A 163.5(11)
C136 C135 C139 F3A 43.8(14)
C136 C137 C138 C133 -0.3(11)
C136 C137 C140 F4 100.9(11)
C136 C137 C140 F5 -136.0(8)
C136 C137 C140 F6 -21.9(11)
C138 C133 C134 C135 -0.3(10)
C138 C133 B1 C141 -77.7(7)
C138 C133 B1 C149 44.1(8)
C138 C133 B1 C157 161.2(6)
C138 C137 C140 F4 -79.3(11)
C138 C137 C140 F5 43.8(12)
C138 C137 C140 F6 157.9(8)
C139 C135 C136 C137 -176.3(8)
C140 C137 C138 C133 179.9(7)
C141 C142 C143 C144 -0.5(10)
C141 C142 C143 C147 178.1(6)
C142 C141 C146 C145 0.2(9)
C142 C141 B1 C133 -76.9(6)
C142 C141 B1 C149 161.9(5)
C142 C141 B1 C157 42.1(7)
C142 C143 C144 C145 -1.3(10)
C142 C143 C147 F7 -100.6(9)
C142 C143 C147 F8 141.1(7)
C142 C143 C147 F9 22.5(11)
C143 C144 C145 C146 2.5(11)
C143 C144 C145 C148 -176.8(8)
C144 C143 C147 F7 78.0(10)
C144 C143 C147 F8 -40.3(10)
C144 C143 C147 F9 -158.9(8)
C144 C145 C146 C141 -2.0(11)
C144 C145 C148 F10 113.0(11)
C144 C145 C148 F11 -132.7(11)
C144 C145 C148 F12 -5.5(15)
C146 C141 C142 C143 1.0(9)
C146 C141 B1 C133 94.6(6)
C146 C141 B1 C149 -26.6(7)
C146 C141 B1 C157 -146.4(5)
C146 C145 C148 F10 -66.4(13)
C146 C145 C148 F11 48.0(13)
C146 C145 C148 F12 175.1(10)
C147 C143 C144 C145 -179.9(7)
C148 C145 C146 C141 177.4(7)
C149 C150 C151 C152 0.5(10)
C149 C150 C151 C155 -178.8(6)
C150 C149 C154 C153 1.1(9)
C150 C149 B1 C133 -154.9(5)
C150 C149 B1 C141 -40.3(7)
C150 C149 B1 C157 84.4(6)
C150 C151 C152 C153 -0.8(10)
C150 C151 C155 F13 -28.4(10)
C150 C151 C155 F14 108.8(9)
C150 C151 C155 F15 -135.1(7)
C150 C151 C155 F13A 41.5(12)
C150 C151 C155 F14A 155.2(12)
C150 C151 C155 F15A -75.3(13)
C151 C152 C153 C154 1.2(11)
C151 C152 C153 C156 -179.5(7)
C152 C151 C155 F13 152.3(8)
C152 C151 C155 F14 -70.4(10)
C152 C151 C155 F15 45.6(9)
C152 C151 C155 F13A -137.8(10)
C152 C151 C155 F14A -24.1(14)
C152 C151 C155 F15A 105.4(13)
C152 C153 C154 C149 -1.5(11)
C152 C153 C156 F16 23.0(13)
C152 C153 C156 F17 -102.4(9)
C152 C153 C156 F18 141.4(8)
C154 C149 C150 C151 -0.6(9)
C154 C149 B1 C133 29.2(8)
C154 C149 B1 C141 143.7(6)
C154 C149 B1 C157 -91.6(6)
C154 C153 C156 F16 -157.7(9)
C154 C153 C156 F17 76.9(10)
C154 C153 C156 F18 -39.3(11)
C155 C151 C152 C153 178.5(6)
C156 C153 C154 C149 179.2(7)
C157 C158 C159 C160 -0.2(9)
C157 C158 C159 C163 -177.2(5)
C158 C157 C162 C161 1.4(8)
C158 C157 B1 C133 133.7(5)
C158 C157 B1 C141 20.3(7)
C158 C157 B1 C149 -104.3(6)
C158 C159 C160 C161 1.1(9)
C158 C159 C163 F19 -56.7(8)
C158 C159 C163 F20 63.3(8)
C158 C159 C163 F21 -177.1(6)
C159 C160 C161 C162 -0.7(9)
C159 C160 C161 C164 -177.6(6)
C160 C159 C163 F19 126.3(7)
C160 C159 C163 F20 -113.7(8)
C160 C159 C163 F21 6.0(9)
C160 C161 C162 C157 -0.5(9)
C160 C161 C164 F22 -8.3(11)
C160 C161 C164 F23 117.3(7)
C160 C161 C164 F24 -127.1(7)
C162 C157 C158 C159 -1.0(8)
C162 C157 B1 C133 -52.4(7)
C162 C157 B1 C141 -165.8(5)
C162 C157 B1 C149 69.6(6)
C162 C161 C164 F22 174.8(7)
C162 C161 C164 F23 -59.6(9)
C162 C161 C164 F24 56.0(9)
C163 C159 C160 C161 178.0(6)
C164 C161 C162 C157 176.3(6)
C165 C166 C167 C168 1.9(10)
C165 C166 C167 C171 -177.2(6)
C166 C165 C170 C169 -0.6(9)
C166 C165 B2 C173 -93.2(6)
C166 C165 B2 C181 144.7(5)
C166 C165 B2 C189 27.7(7)
C166 C167 C168 C169 -1.6(10)
C166 C167 C171 F25 -32.4(12)
C166 C167 C171 F26 95.9(10)
C166 C167 C171 F27 -148.2(8)
C166 C167 C171 F25A 16.1(12)
C166 C167 C171 F26A 133.6(11)
C166 C167 C171 F27A -102.2(11)
C167 C168 C169 C170 0.2(10)
C167 C168 C169 C172 -179.0(6)
C168 C167 C171 F25 148.4(10)
C168 C167 C171 F26 -83.3(11)
C168 C167 C171 F27 32.6(11)
C168 C167 C171 F25A -163.1(10)
C168 C167 C171 F26A -45.6(13)
C168 C167 C171 F27A 78.6(12)
C168 C169 C170 C165 0.8(10)
C168 C169 C172 F28 22.5(10)
C168 C169 C172 F29 -99.3(9)
C168 C169 C172 F30 141.3(7)
C170 C165 C166 C167 -0.8(9)
C170 C165 B2 C173 76.4(6)
C170 C165 B2 C181 -45.8(7)
C170 C165 B2 C189 -162.8(5)
C170 C169 C172 F28 -156.8(7)
C170 C169 C172 F29 81.4(9)
C170 C169 C172 F30 -38.0(10)
C171 C167 C168 C169 177.6(7)
C172 C169 C170 C165 -179.9(6)
C173 C174 C175 C176 2.1(11)
C173 C174 C175 C179 -178.5(7)
C174 C173 C178 C177 -0.9(8)
C174 C173 B2 C165 -95.4(6)
C174 C173 B2 C181 25.2(7)
C174 C173 B2 C189 146.0(5)
C174 C175 C176 C177 -2.3(11)
C174 C175 C179 F31 -169.2(12)
C174 C175 C179 F32 -40.6(14)
C174 C175 C179 F33 70.1(13)
C174 C175 C179 F31A 151.3(13)
C174 C175 C179 F32A -99.3(13)
C174 C175 C179 F33A 21.1(19)
C175 C176 C177 C178 1.0(10)
C175 C176 C177 C180 -179.9(7)
C176 C175 C179 F31 10.3(16)
C176 C175 C179 F32 138.8(11)
C176 C175 C179 F33 -110.4(11)
C176 C175 C179 F31A -29.2(16)
C176 C175 C179 F32A 80.2(14)
C176 C175 C179 F33A -159.5(15)
C176 C177 C178 C173 0.6(9)
C176 C177 C180 F34 -81.3(10)
C176 C177 C180 F35 36.8(10)
C176 C177 C180 F36 157.7(8)
C178 C173 C174 C175 -0.4(9)
C178 C173 B2 C165 75.2(6)
C178 C173 B2 C181 -164.2(5)
C178 C173 B2 C189 -43.4(7)
C178 C177 C180 F34 97.8(9)
C178 C177 C180 F35 -144.1(7)
C178 C177 C180 F36 -23.1(11)
C179 C175 C176 C177 178.2(7)
C180 C177 C178 C173 -178.5(6)
C181 C182 C183 C184 -1.2(9)
C181 C182 C183 C187 177.8(6)
C182 C181 C186 C185 -1.2(8)
C182 C181 B2 C165 155.8(5)
C182 C181 B2 C173 41.6(7)
C182 C181 B2 C189 -83.9(6)
C182 C183 C184 C185 0.9(9)
C182 C183 C187 F37 28.8(10)
C182 C183 C187 F38 -100.5(9)
C182 C183 C187 F39 137.3(7)
C182 C183 C187 F37A 76.5(14)
C182 C183 C187 F38A -44.6(11)
C182 C183 C187 F39A -150.8(11)
C183 C184 C185 C186 -0.9(9)
C183 C184 C185 C188 -179.7(6)
C184 C183 C187 F37 -152.2(7)
C184 C183 C187 F38 78.5(10)
C184 C183 C187 F39 -43.7(9)
C184 C183 C187 F37A -104.5(13)
C184 C183 C187 F38A 134.4(10)
C184 C183 C187 F39A 28.2(13)
C184 C185 C186 C181 1.1(9)
C184 C185 C188 F40 -29.3(9)
C184 C185 C188 F41 90.1(7)
C184 C185 C188 F42 -149.6(6)
C186 C181 C182 C183 1.2(8)
C186 C181 B2 C165 -28.0(7)
C186 C181 B2 C173 -142.1(5)
C186 C181 B2 C189 92.3(6)
C186 C185 C188 F40 151.8(6)
C186 C185 C188 F41 -88.8(7)
C186 C185 C188 F42 31.5(8)
C187 C183 C184 C185 -178.1(6)
C188 C185 C186 C181 179.9(6)
C189 C190 C191 C192 0.3(9)
C189 C190 C191 C195 177.7(6)
C190 C189 C194 C193 -0.1(8)
C190 C189 B2 C165 -133.2(5)
C190 C189 B2 C173 -20.3(7)
C190 C189 B2 C181 105.6(6)
C190 C191 C192 C193 -0.2(9)
C190 C191 C195 F43 -64.2(9)
C190 C191 C195 F44 56.5(9)
C190 C191 C195 F45 174.6(7)
C191 C192 C193 C194 0.0(9)
C191 C192 C193 C196 177.6(6)
C192 C191 C195 F43 113.2(8)
C192 C191 C195 F44 -126.1(7)
C192 C191 C195 F45 -8.0(10)
C192 C193 C194 C189 0.1(9)
C192 C193 C196 F46 -118.5(7)
C192 C193 C196 F47 5.3(10)
C192 C193 C196 F48 125.8(7)
C194 C189 C190 C191 -0.2(8)
C194 C189 B2 C165 54.0(6)
C194 C189 B2 C173 166.9(5)
C194 C189 B2 C181 -67.2(6)
C194 C193 C196 F46 59.1(9)
C194 C193 C196 F47 -177.2(7)
C194 C193 C196 F48 -56.7(8)
C195 C191 C192 C193 -177.5(6)
C196 C193 C194 C189 -177.4(6)
C198 C199 C200 C201 0.7(10)
C198 C199 C204 F91 47.6(9)
C198 C199 C204 F92 -70.5(8)
C198 C199 C204 F93 169.6(6)
C198 C203 B3 C206 -167.1(5)
C198 C203 B3 C214 -48.4(7)
C198 C203 B3 C222 72.3(7)
C199 C198 C203 C202 0.9(9)
C199 C198 C203 B3 -179.5(6)
C199 C200 C201 C202 -0.9(10)
C199 C200 C201 C205 177.6(7)
C200 C199 C204 F91 -136.1(7)
C200 C199 C204 F92 105.8(8)
C200 C199 C204 F93 -14.1(10)
C200 C201 C202 C203 1.2(11)
C200 C201 C205 F94 2.8(11)
C200 C201 C205 F95 -118.1(8)
C200 C201 C205 F96 123.8(8)
C201 C202 C203 C198 -1.2(9)
C201 C202 C203 B3 179.3(6)
C202 C201 C205 F94 -178.6(7)
C202 C201 C205 F95 60.4(9)
C202 C201 C205 F96 -57.7(10)
C202 C203 B3 C206 12.4(9)
C202 C203 B3 C214 131.1(6)
C202 C203 B3 C222 -108.2(7)
C203 C198 C199 C200 -0.7(10)
C203 C198 C199 C204 175.5(6)
C204 C199 C200 C201 -175.5(6)
C205 C201 C202 C203 -177.3(7)
C206 C207 C208 C209 1.7(10)
C206 C207 C208 C212 176.7(6)
C207 C206 C211 C210 1.0(10)
C207 C206 B3 C203 93.9(7)
C207 C206 B3 C214 -25.1(8)
C207 C206 B3 C222 -144.4(6)
C207 C208 C209 C210 -1.2(10)
C207 C208 C212 F82 -103.2(7)
C207 C208 C212 F83 139.9(6)
C207 C208 C212 F84 18.3(9)
C208 C209 C210 C211 0.7(10)
C208 C209 C210 C213 178.8(7)
C209 C208 C212 F82 72.0(8)
C209 C208 C212 F83 -44.9(8)
C209 C208 C212 F84 -166.4(6)
C209 C210 C211 C206 -0.6(11)
C209 C210 C213 F79 11.2(11)
C209 C210 C213 F80 -114.9(9)
C209 C210 C213 F81 128.5(8)
C211 C206 C207 C208 -1.5(9)
C211 C206 B3 C203 -82.0(7)
C211 C206 B3 C214 159.0(6)
C211 C206 B3 C222 39.7(8)
C211 C210 C213 F79 -170.6(8)
C211 C210 C213 F80 63.2(10)
C211 C210 C213 F81 -53.3(10)
C212 C208 C209 C210 -176.3(6)
C213 C210 C211 C206 -178.8(7)
C214 C215 C216 C217 1.0(11)
C214 C215 C216 C220 -176.6(7)
C215 C214 C219 C218 -0.5(10)
C215 C214 B3 C203 -26.5(8)
C215 C214 B3 C206 92.5(7)
C215 C214 B3 C222 -148.3(6)
C215 C216 C217 C218 -1.0(11)
C215 C216 C220 F88 -106.2(10)
C215 C216 C220 F89 17.6(15)
C215 C216 C220 F90 147.7(9)
C215 C216 C220 F88A -23.4(13)
C215 C216 C220 F89A 77.7(13)
C215 C216 C220 F90A -146.3(15)
C216 C217 C218 C219 0.3(12)
C216 C217 C218 C221 -179.2(8)
C217 C216 C220 F88 76.2(11)
C217 C216 C220 F89 -160.0(12)
C217 C216 C220 F90 -30.0(12)
C217 C216 C220 F88A 158.9(11)
C217 C216 C220 F89A -100.0(12)
C217 C216 C220 F90A 36.0(18)
C217 C218 C219 C214 0.4(12)
C217 C218 C221 F85 177.8(11)
C217 C218 C221 F86 -49.0(15)
C217 C218 C221 F87 66.8(11)
C217 C218 C221 F85A -119.4(12)
C217 C218 C221 F86A -8.5(16)
C217 C218 C221 F87A 119.3(14)
C219 C214 C215 C216 -0.2(10)
C219 C214 B3 C203 153.0(6)
C219 C214 B3 C206 -88.1(7)
C219 C214 B3 C222 31.2(8)
C219 C218 C221 F85 -1.8(15)
C219 C218 C221 F86 131.4(12)
C219 C218 C221 F87 -112.7(10)
C219 C218 C221 F85A 61.1(13)
C219 C218 C221 F86A 171.9(13)
C219 C218 C221 F87A -60.2(16)
C220 C216 C217 C218 176.6(7)
C221 C218 C219 C214 180.0(8)
C222 C223 C224 C225 2.5(10)
C222 C223 C224 C228 -175.7(6)
C223 C222 C227 C226 4.1(9)
C223 C222 B3 C203 164.5(6)
C223 C222 B3 C206 44.0(8)
C223 C222 B3 C214 -74.9(7)
C223 C224 C225 C226 1.3(9)
C223 C224 C228 F73 49.1(10)
C223 C224 C228 F74 -72.0(9)
C223 C224 C228 F75 168.7(6)
C224 C225 C226 C227 -2.2(9)
C224 C225 C226 C229 177.9(6)
C225 C224 C228 F73 -129.0(8)
C225 C224 C228 F74 109.9(8)
C225 C224 C228 F75 -9.5(10)
C225 C226 C227 C222 -0.5(9)
C225 C226 C229 F76 43.0(9)
C225 C226 C229 F77 164.9(7)
C225 C226 C229 F78 -74.9(9)
C227 C222 C223 C224 -5.0(9)
C227 C222 B3 C203 -17.8(8)
C227 C222 B3 C206 -138.3(6)
C227 C222 B3 C214 102.8(7)
C227 C226 C229 F76 -136.9(7)
C227 C226 C229 F77 -15.0(10)
C227 C226 C229 F78 105.2(8)
C228 C224 C225 C226 179.4(6)
C229 C226 C227 C222 179.4(6)
C230 C231 C232 C233 -0.2(10)
C230 C231 C232 C236 178.2(6)
C231 C230 C235 C234 2.3(9)
C231 C230 B4 C238 -20.9(8)
C231 C230 B4 C246 100.5(6)
C231 C230 B4 C254 -137.8(6)
C231 C232 C233 C234 0.5(10)
C231 C232 C236 F52 121.1(9)
C231 C232 C236 F53 -118.6(10)
C231 C232 C236 F54 2.2(12)
C231 C232 C236 F52A 54.0(12)
C231 C232 C236 F53A -179.9(10)
C231 C232 C236 F54A -67.3(11)
C232 C233 C234 C235 0.7(10)
C232 C233 C234 C237 179.3(6)
C233 C232 C236 F52 -60.5(11)
C233 C232 C236 F53 59.9(11)
C233 C232 C236 F54 -179.4(9)
C233 C232 C236 F52A -127.5(11)
C233 C232 C236 F53A -1.4(12)
C233 C232 C236 F54A 111.2(10)
C233 C234 C235 C230 -2.2(10)
C233 C234 C237 F49 156.4(6)
C233 C234 C237 F50 -83.2(9)
C233 C234 C237 F51 37.3(9)
C235 C230 C231 C232 -1.1(9)
C235 C230 B4 C238 163.8(5)
C235 C230 B4 C246 -74.8(7)
C235 C230 B4 C254 46.8(7)
C235 C234 C237 F49 -25.0(9)
C235 C234 C237 F50 95.4(8)
C235 C234 C237 F51 -144.1(6)
C236 C232 C233 C234 -177.9(6)
C237 C234 C235 C230 179.3(6)
C238 C239 C240 C241 1.9(10)
C238 C239 C240 C244 178.5(6)
C239 C238 C243 C242 -2.3(9)
C239 C238 B4 C230 134.2(6)
C239 C238 B4 C246 17.0(8)
C239 C238 B4 C254 -103.0(6)
C239 C240 C241 C242 -2.8(9)
C239 C240 C244 F64 -179.6(8)
C239 C240 C244 F65 -59.4(9)
C239 C240 C244 F66 57.3(9)
C240 C241 C242 C243 1.2(9)
C240 C241 C242 C245 -179.4(6)
C241 C240 C244 F64 -2.9(11)
C241 C240 C244 F65 117.3(7)
C241 C240 C244 F66 -126.0(7)
C241 C242 C243 C238 1.4(9)
C241 C242 C245 F61 -44.4(8)
C241 C242 C245 F62 72.6(7)
C241 C242 C245 F63 -166.5(5)
C243 C238 C239 C240 0.7(9)
C243 C238 B4 C230 -50.0(7)
C243 C238 B4 C246 -167.2(5)
C243 C238 B4 C254 72.7(6)
C243 C242 C245 F61 134.9(6)
C243 C242 C245 F62 -108.0(7)
C243 C242 C245 F63 12.8(9)
C244 C240 C241 C242 -179.4(6)
C245 C242 C243 C238 -177.9(6)
C246 C247 C248 C249 0.7(10)
C246 C247 C248 C252 180.0(6)
C247 C246 C251 C250 -1.8(9)
C247 C246 B4 C230 -68.8(6)
C247 C246 B4 C238 52.2(7)
C247 C246 B4 C254 167.9(5)
C247 C248 C249 C250 -0.8(10)
C247 C248 C252 F55 -22.5(14)
C247 C248 C252 F56 97.1(9)
C247 C248 C252 F57 -155.1(9)
C247 C248 C252 F55A 35.4(13)
C247 C248 C252 F56A 174.4(12)
C247 C248 C252 F57A -69.1(11)
C248 C249 C250 C251 -0.3(10)
C248 C249 C250 C253 -179.8(7)
C249 C248 C252 F55 156.9(11)
C249 C248 C252 F56 -83.6(9)
C249 C248 C252 F57 24.3(12)
C249 C248 C252 F55A -145.2(11)
C249 C248 C252 F56A -6.3(15)
C249 C248 C252 F57A 110.3(10)
C249 C250 C251 C246 1.6(10)
C249 C250 C253 F58 -26.7(12)
C249 C250 C253 F59 88.8(10)
C249 C250 C253 F60 -154.9(8)
C251 C246 C247 C248 0.6(9)
C251 C246 B4 C230 107.6(6)
C251 C246 B4 C238 -131.3(6)
C251 C246 B4 C254 -15.6(8)
C251 C250 C253 F58 153.8(8)
C251 C250 C253 F59 -90.8(9)
C251 C250 C253 F60 25.5(12)
C252 C248 C249 C250 179.8(7)
C253 C250 C251 C246 -178.8(7)
C254 C255 C256 C257 0.3(11)
C254 C255 C256 C260 -177.4(7)
C255 C254 C259 C258 2.8(9)
C255 C254 B4 C230 -172.2(5)
C255 C254 B4 C238 66.5(6)
C255 C254 B4 C246 -54.1(7)
C255 C256 C257 C258 0.4(11)
C255 C256 C260 F70 -141.3(9)
C255 C256 C260 F71 94.7(11)
C255 C256 C260 F72 -25.1(12)
C255 C256 C260 F70A -97.8(14)
C255 C256 C260 F71A 142.6(11)
C255 C256 C260 F72A 32.6(15)
C256 C257 C258 C259 0.6(11)
C256 C257 C258 C261 179.7(8)
C257 C256 C260 F70 40.9(12)
C257 C256 C260 F71 -83.1(12)
C257 C256 C260 F72 157.1(9)
C257 C256 C260 F70A 84.4(15)
C257 C256 C260 F71A -35.2(13)
C257 C256 C260 F72A -145.2(13)
C257 C258 C259 C254 -2.3(11)
C257 C258 C261 F67 131.5(9)
C257 C258 C261 F68 -109.7(10)
C257 C258 C261 F69 9.9(13)
C259 C254 C255 C256 -1.9(9)
C259 C254 B4 C230 13.0(8)
C259 C254 B4 C238 -108.4(6)
C259 C254 B4 C246 131.1(6)
C259 C258 C261 F67 -49.3(11)
C259 C258 C261 F68 69.5(10)
C259 C258 C261 F69 -170.9(7)
C260 C256 C257 C258 178.2(7)
C261 C258 C259 C254 178.5(7)
C262 C263 C264 C265 146(3)
C263 C264 C265 C266 151(3)
C264 C265 C266 C267 160(3)
B1 C133 C134 C135 -170.0(6)
B1 C133 C138 C137 169.7(6)
B1 C141 C142 C143 173.0(5)
B1 C141 C146 C145 -171.8(6)
B1 C149 C150 C151 -176.8(6)
B1 C149 C154 C153 177.3(6)
B1 C157 C158 C159 173.1(5)
B1 C157 C162 C161 -173.0(5)
B2 C165 C166 C167 169.4(6)
B2 C165 C170 C169 -170.9(6)
B2 C173 C174 C175 170.8(6)
B2 C173 C178 C177 -172.2(5)
B2 C181 C182 C183 177.7(5)
B2 C181 C186 C185 -177.7(5)
B2 C189 C190 C191 -173.3(5)
B2 C189 C194 C193 173.5(5)
B4 C230 C231 C232 -176.8(6)
B4 C230 C235 C234 178.0(5)
B4 C238 C239 C240 176.6(6)
B4 C238 C243 C242 -178.4(5)
B4 C246 C247 C248 177.3(5)
B4 C246 C251 C250 -178.3(6)
B4 C254 C255 C256 -177.3(6)
B4 C254 C259 C258 177.9(6)
B3 C206 C207 C208 -177.6(6)
B3 C206 C211 C210 177.2(6)
B3 C214 C215 C216 179.3(6)
B3 C214 C219 C218 -180.0(6)
B3 C222 C223 C224 172.9(6)
B3 C222 C227 C226 -173.7(6)
